data_7119536
loop_
_publ_author_name
'Joslin, Evan E.'
'Zaragoza, Jan Paulo T.'
'Siegler, Maxime A.'
'Goldberg, David P.'

_publ_section_title
;
 meso-N-Methylation of a porphyrinoid complex: activating the H-atom
 transfer capability of an inert Re(V)(O) corrolazine.
;
_journal_issue 12
_journal_name_full 'Chemical communications (Cambridge, England)'
_journal_page_first 1961
_journal_page_last 1964
_journal_paper_doi 10.1039/c6cc09341h
_journal_volume 53
_journal_year 2017
_chemical_formula_moiety 'C97 H108 N7 O Re, 2(C24 B F20), 1.414(C7 H16)'
_chemical_formula_sum 'C154.9 H130.62 B2 F40 N7 O Re'
_chemical_formula_weight 3073.83
_space_group_crystal_system triclinic
_space_group_IT_number 2
_space_group_name_Hall '-P 1'
_space_group_name_H-M_alt 'P -1'
_symmetry_space_group_name_Hall '-P 1'
_symmetry_space_group_name_H-M 'P -1'
_atom_sites_solution_hydrogens geom
_atom_sites_solution_primary direct
_atom_sites_solution_secondary difmap
_audit_creation_method SHELXL-2014/7
_audit_update_record
;
2016-10-19 deposited with the CCDC.
2017-01-03 downloaded from the CCDC.
;
_cell_angle_alpha 93.4898(8)
_cell_angle_beta 107.0384(9)
_cell_angle_gamma 108.1775(9)
_cell_formula_units_Z 2
_cell_length_a 17.92851(19)
_cell_length_b 18.50308(19)
_cell_length_c 24.9906(2)
_cell_measurement_reflns_used 54592
_cell_measurement_temperature 110(2)
_cell_measurement_theta_max 72.08
_cell_measurement_theta_min 2.75
_cell_volume 7424.19(14)
_computing_cell_refinement
;
CrysAlisPro, Agilent Technologies,
Version 1.171.36.32 (release 02-08-2013 CrysAlis171 .NET)
(compiled Aug  2 2013,16:46:58)
;
_computing_data_collection
;
CrysAlisPro, Agilent Technologies,
Version 1.171.36.32 (release 02-08-2013 CrysAlis171 .NET)
(compiled Aug  2 2013,16:46:58)
;
_computing_data_reduction
;
CrysAlisPro, Agilent Technologies,
Version 1.171.36.32 (release 02-08-2013 CrysAlis171 .NET)
(compiled Aug  2 2013,16:46:58)
;
_computing_molecular_graphics 'SHELXTL v6.10 (Sheldrick, 2008)'
_computing_publication_material 'SHELXTL v6.10 (Sheldrick, 2008)'
_computing_structure_refinement 'SHELXL-2014/7 (Sheldrick, 2015)'
_computing_structure_solution 'SHELXS-2014/7 (Sheldrick, 2015)'
_diffrn_ambient_temperature 110(2)
_diffrn_measured_fraction_theta_full 0.997
_diffrn_measured_fraction_theta_max 0.995
_diffrn_measurement_device_type 'SuperNova, Dual, Cu at zero, Atlas'
_diffrn_measurement_method '\w scans'
_diffrn_radiation_monochromator mirror
_diffrn_radiation_source 'SuperNova (Cu) X-ray Source'
_diffrn_radiation_type CuK\a
_diffrn_radiation_wavelength 1.54178
_diffrn_reflns_av_R_equivalents 0.0261
_diffrn_reflns_av_unetI/netI 0.0254
_diffrn_reflns_Laue_measured_fraction_full 0.997
_diffrn_reflns_Laue_measured_fraction_max 0.995
_diffrn_reflns_limit_h_max 21
_diffrn_reflns_limit_h_min -22
_diffrn_reflns_limit_k_max 22
_diffrn_reflns_limit_k_min -22
_diffrn_reflns_limit_l_max 30
_diffrn_reflns_limit_l_min -29
_diffrn_reflns_number 96114
_diffrn_reflns_point_group_measured_fraction_full 0.997
_diffrn_reflns_point_group_measured_fraction_max 0.995
_diffrn_reflns_theta_full 67.679
_diffrn_reflns_theta_max 71.899
_diffrn_reflns_theta_min 2.770
_exptl_absorpt_coefficient_mu 2.498
_exptl_absorpt_correction_T_max 0.715
_exptl_absorpt_correction_T_min 0.563
_exptl_absorpt_correction_type analytical
_exptl_absorpt_process_details
;
CrysAlisPro, Agilent Technologies,
Version 1.171.36.32 (release 02-08-2013 CrysAlis171 .NET)
(compiled Aug  2 2013,16:46:58)
Analytical numeric absorption correction using a multifaceted crystal
            model based on expressions derived by R.C. Clark & J.S. Reid.
(Clark, R. C. & Reid, J. S. (1995). Acta Cryst. A51, 887-897)
;
_exptl_crystal_colour black
_exptl_crystal_density_diffrn 1.375
_exptl_crystal_description block
_exptl_crystal_F_000 3124
_exptl_crystal_size_max 0.30
_exptl_crystal_size_mid 0.29
_exptl_crystal_size_min 0.20
_refine_diff_density_max 0.860
_refine_diff_density_min -1.213
_refine_diff_density_rms 0.057
_refine_ls_extinction_method none
_refine_ls_goodness_of_fit_ref 1.040
_refine_ls_hydrogen_treatment constr
_refine_ls_matrix_type full
_refine_ls_number_parameters 2857
_refine_ls_number_reflns 29003
_refine_ls_number_restraints 4061
_refine_ls_restrained_S_all 1.031
_refine_ls_R_factor_all 0.0394
_refine_ls_R_factor_gt 0.0356
_refine_ls_shift/su_max 0.007
_refine_ls_shift/su_mean 0.000
_refine_ls_structure_factor_coef Fsqd
_refine_ls_weighting_details 'w=1/[\s^2^(Fo^2^)+(0.0520P)^2^+5.6353P] where P=(Fo^2^+2Fc^2^)/3'
_refine_ls_weighting_scheme calc
_refine_ls_wR_factor_gt 0.0938
_refine_ls_wR_factor_ref 0.0984
_reflns_Friedel_coverage 0.000
_reflns_number_gt 26868
_reflns_number_total 29003
_reflns_threshold_expression 'I > 2\s(I)'
_cod_data_source_file c6cc09341h2.cif
_cod_data_source_block 2
_cod_depositor_comments 'Adding full bibliography for 7119536.cif.'
_cod_original_cell_volume 7424.19(13)
_cod_original_formula_sum 'C154.90 H130.62 B2 F40 N7 O Re'
_cod_database_code 7119536
_shelx_shelxl_version_number 2014/7
_shelx_space_group_comment
;
The symmetry employed for this shelxl refinement is uniquely defined
by the following loop, which should always be used as a source of
symmetry information in preference to the above space-group names.
They are only intended as comments.
;

loop_
_space_group_symop_operation_xyz
'x, y, z'
'-x, -y, -z'

loop_
_atom_site_label
_atom_site_type_symbol
_atom_site_fract_x
_atom_site_fract_y
_atom_site_fract_z
_atom_site_U_iso_or_equiv
_atom_site_adp_type
_atom_site_occupancy
_atom_site_site_symmetry_order
_atom_site_calc_flag
_atom_site_refinement_flags_posn
_atom_site_refinement_flags_adp
_atom_site_refinement_flags_occupancy
_atom_site_disorder_assembly
_atom_site_disorder_group
Re1 Re 0.12435(2) 0.00059(2) 0.72124(2) 0.03376(4) Uani 1 1 d . . . . .
O1 O 0.13604(10) -0.02007(12) 0.65910(7) 0.0429(4) Uani 1 1 d . . . . .
C1 C 0.14751(14) 0.17071(16) 0.73602(9) 0.0372(5) Uani 1 1 d . . . . .
C2 C 0.09520(15) 0.21610(16) 0.71637(9) 0.0373(5) Uani 1 1 d D . . . .
C3 C 0.01325(14) 0.16623(15) 0.70099(9) 0.0340(5) Uani 1 1 d . . . . .
C4 C 0.01480(13) 0.09102(15) 0.71002(9) 0.0330(5) Uani 1 1 d . . . . .
C5 C -0.03872(13) 0.01578(14) 0.70635(9) 0.0322(5) Uani 1 1 d . . . . .
C6 C -0.12369(14) -0.02807(15) 0.69974(9) 0.0331(5) Uani 1 1 d . . . . .
C7 C -0.12784(14) -0.10298(15) 0.70669(9) 0.0347(5) Uani 1 1 d D . . . .
C8 C -0.04465(14) -0.10390(15) 0.72011(9) 0.0344(5) Uani 1 1 d . . . . .
C9 C 0.06711(16) -0.15095(15) 0.76266(10) 0.0381(5) Uani 1 1 d . . . . .
C10 C 0.09824(17) -0.20696(16) 0.78820(11) 0.0426(6) Uani 1 1 d D . . . .
C11 C 0.18450(17) -0.17217(17) 0.80820(10) 0.0437(6) Uani 1 1 d D . . . .
C12 C 0.20327(16) -0.09374(17) 0.79792(10) 0.0395(5) Uani 1 1 d . . . . .
C13 C 0.29035(14) 0.03494(17) 0.81135(10) 0.0394(6) Uani 1 1 d . . . . .
C14 C 0.36716(15) 0.09789(17) 0.83835(10) 0.0411(6) Uani 1 1 d D . . . .
C15 C 0.35448(15) 0.16554(18) 0.82437(10) 0.0421(6) Uani 1 1 d D . . . .
C16 C 0.27081(14) 0.14357(16) 0.78632(10) 0.0381(5) Uani 1 1 d . . . . .
C97 C 0.28470(18) 0.2683(2) 0.75345(14) 0.0633(9) Uani 1 1 d . . . . .
H97A H 0.2582 0.2811 0.7168 0.095 Uiso 1 1 calc R U . . .
H97B H 0.3394 0.2666 0.7550 0.095 Uiso 1 1 calc R U . . .
H97C H 0.2913 0.3076 0.7842 0.095 Uiso 1 1 calc R U . . .
N1 N 0.09823(12) 0.09641(13) 0.72934(8) 0.0347(4) Uani 1 1 d . . . . .
N2 N 0.00643(11) -0.03485(12) 0.71743(8) 0.0332(4) Uani 1 1 d . . . . .
N3 N -0.01485(13) -0.15932(13) 0.73898(9) 0.0387(4) Uani 1 1 d . . . . .
H3 H -0.0516 -0.2053 0.7358 0.046 Uiso 1 1 calc R U . . .
N4 N 0.12954(12) -0.08417(13) 0.76692(8) 0.0366(4) Uani 1 1 d . . . . .
N5 N 0.27609(13) -0.03792(14) 0.81774(8) 0.0406(5) Uani 1 1 d . . . . .
N6 N 0.23296(12) 0.06499(13) 0.77884(8) 0.0372(4) Uani 1 1 d . . . . .
N7 N 0.23147(12) 0.19117(14) 0.75994(8) 0.0400(5) Uani 1 1 d . . . . .
C17 C 0.12167(14) 0.29784(16) 0.70721(11) 0.0417(5) Uani 0.536(11) 1 d D U P A 1
C18 C 0.1104(4) 0.3125(5) 0.6532(3) 0.0422(15) Uani 0.536(11) 1 d D U P A 1
H18 H 0.0836 0.2712 0.6220 0.051 Uiso 0.536(11) 1 calc R U P A 1
C19 C 0.1382(5) 0.3877(6) 0.6440(5) 0.064(2) Uani 0.536(11) 1 d D U P A 1
H19 H 0.1299 0.3970 0.6061 0.076 Uiso 0.536(11) 1 calc R U P A 1
C20 C 0.1778(5) 0.4503(6) 0.6880(5) 0.068(2) Uani 0.536(11) 1 d D U P A 1
C21 C 0.1882(5) 0.4335(5) 0.7423(4) 0.0640(19) Uani 0.536(11) 1 d D U P A 1
H21 H 0.2149 0.4749 0.7735 0.077 Uiso 0.536(11) 1 calc R U P A 1
C22 C 0.1613(4) 0.3585(5) 0.7532(4) 0.0556(17) Uani 0.536(11) 1 d D U P A 1
H22 H 0.1697 0.3488 0.7910 0.067 Uiso 0.536(11) 1 calc R U P A 1
C23 C 0.2025(9) 0.5351(7) 0.6777(6) 0.094(3) Uani 0.536(11) 1 d D U P A 1
C24 C 0.2979(8) 0.5632(9) 0.6934(7) 0.120(4) Uani 0.536(11) 1 d D U P A 1
H24A H 0.3228 0.5592 0.7331 0.180 Uiso 0.536(11) 1 calc R U P A 1
H24B H 0.3183 0.6170 0.6882 0.180 Uiso 0.536(11) 1 calc R U P A 1
H24C H 0.3132 0.5311 0.6689 0.180 Uiso 0.536(11) 1 calc R U P A 1
C25 C 0.1633(10) 0.5419(6) 0.6153(5) 0.124(5) Uani 0.536(11) 1 d D U P A 1
H25A H 0.1818 0.5961 0.6106 0.186 Uiso 0.536(11) 1 calc R U P A 1
H25B H 0.1025 0.5220 0.6048 0.186 Uiso 0.536(11) 1 calc R U P A 1
H25C H 0.1806 0.5118 0.5907 0.186 Uiso 0.536(11) 1 calc R U P A 1
C26 C 0.1841(10) 0.5874(7) 0.7194(7) 0.132(4) Uani 0.536(11) 1 d D U P A 1
H26A H 0.2175 0.5881 0.7584 0.198 Uiso 0.536(11) 1 calc R U P A 1
H26B H 0.1250 0.5671 0.7154 0.198 Uiso 0.536(11) 1 calc R U P A 1
H26C H 0.1983 0.6399 0.7107 0.198 Uiso 0.536(11) 1 calc R U P A 1
C17' C 0.12167(14) 0.29784(16) 0.70721(11) 0.0417(5) Uani 0.464(11) 1 d D U P A 2
C18' C 0.1344(5) 0.3140(6) 0.6560(4) 0.0425(16) Uani 0.464(11) 1 d D U P A 2
H18' H 0.1263 0.2723 0.6283 0.051 Uiso 0.464(11) 1 calc R U P A 2
C19' C 0.1585(5) 0.3886(7) 0.6441(5) 0.0555(18) Uani 0.464(11) 1 d D U P A 2
H19' H 0.1662 0.3965 0.6086 0.067 Uiso 0.464(11) 1 calc R U P A 2
C20' C 0.1712(5) 0.4511(7) 0.6829(5) 0.066(2) Uani 0.464(11) 1 d D U P A 2
C21' C 0.1589(6) 0.4366(6) 0.7334(5) 0.068(2) Uani 0.464(11) 1 d D U P A 2
H21' H 0.1672 0.4786 0.7609 0.082 Uiso 0.464(11) 1 calc R U P A 2
C22' C 0.1344(5) 0.3613(6) 0.7456(4) 0.063(2) Uani 0.464(11) 1 d D U P A 2
H22' H 0.1264 0.3538 0.7811 0.075 Uiso 0.464(11) 1 calc R U P A 2
C23' C 0.2083(10) 0.5350(7) 0.6728(6) 0.091(3) Uani 0.464(11) 1 d D U P A 2
C24' C 0.2940(10) 0.5751(11) 0.7183(7) 0.123(6) Uani 0.464(11) 1 d D U P A 2
H24D H 0.2872 0.5810 0.7557 0.184 Uiso 0.464(11) 1 calc R U P A 2
H24E H 0.3201 0.6261 0.7099 0.184 Uiso 0.464(11) 1 calc R U P A 2
H24F H 0.3292 0.5439 0.7184 0.184 Uiso 0.464(11) 1 calc R U P A 2
C25' C 0.2199(12) 0.5361(8) 0.6145(6) 0.125(5) Uani 0.464(11) 1 d D U P A 2
H25D H 0.2463 0.5895 0.6103 0.187 Uiso 0.464(11) 1 calc R U P A 2
H25E H 0.1656 0.5134 0.5847 0.187 Uiso 0.464(11) 1 calc R U P A 2
H25F H 0.2552 0.5061 0.6112 0.187 Uiso 0.464(11) 1 calc R U P A 2
C26' C 0.1488(9) 0.5748(6) 0.6837(7) 0.109(4) Uani 0.464(11) 1 d D U P A 2
H26D H 0.1425 0.5670 0.7208 0.164 Uiso 0.464(11) 1 calc R U P A 2
H26E H 0.0944 0.5523 0.6539 0.164 Uiso 0.464(11) 1 calc R U P A 2
H26F H 0.1718 0.6301 0.6832 0.164 Uiso 0.464(11) 1 calc R U P A 2
C27 C -0.06300(14) 0.18402(15) 0.67648(10) 0.0342(5) Uani 1 1 d . . . . .
C28 C -0.07457(16) 0.24748(15) 0.70027(11) 0.0409(5) Uani 1 1 d . . . . .
H28 H -0.0321 0.2814 0.7325 0.049 Uiso 1 1 calc R U . . .
C29 C -0.14818(18) 0.26173(16) 0.67721(12) 0.0453(6) Uani 1 1 d . . . . .
H29 H -0.1554 0.3053 0.6942 0.054 Uiso 1 1 calc R U . . .
C30 C -0.21161(15) 0.21362(16) 0.62979(11) 0.0400(5) Uani 1 1 d . . . . .
C31 C -0.19846(15) 0.15054(16) 0.60583(10) 0.0393(5) Uani 1 1 d . . . . .
H31 H -0.2402 0.1174 0.5730 0.047 Uiso 1 1 calc R U . . .
C32 C -0.12605(15) 0.13508(15) 0.62880(10) 0.0369(5) Uani 1 1 d . . . . .
H32 H -0.1191 0.0911 0.6122 0.044 Uiso 1 1 calc R U . . .
C33 C -0.29410(18) 0.2269(2) 0.60419(13) 0.0523(7) Uani 1 1 d . . . . .
C34 C -0.2978(3) 0.2978(3) 0.63694(18) 0.0791(12) Uani 1 1 d . . . . .
H34A H -0.2905 0.2912 0.6765 0.119 Uiso 1 1 calc R U . . .
H34B H -0.3518 0.3036 0.6196 0.119 Uiso 1 1 calc R U . . .
H34C H -0.2533 0.3440 0.6356 0.119 Uiso 1 1 calc R U . . .
C35 C -0.3061(2) 0.2382(3) 0.54250(15) 0.0664(9) Uani 1 1 d . . . . .
H35A H -0.2579 0.2803 0.5408 0.100 Uiso 1 1 calc R U . . .
H35B H -0.3565 0.2509 0.5273 0.100 Uiso 1 1 calc R U . . .
H35C H -0.3115 0.1904 0.5199 0.100 Uiso 1 1 calc R U . . .
C36 C -0.36457(19) 0.1562(2) 0.60649(16) 0.0675(10) Uani 1 1 d . . . . .
H36A H -0.3681 0.1115 0.5815 0.101 Uiso 1 1 calc R U . . .
H36B H -0.4172 0.1659 0.5939 0.101 Uiso 1 1 calc R U . . .
H36C H -0.3536 0.1459 0.6455 0.101 Uiso 1 1 calc R U . . .
C37 C -0.19465(13) -0.00194(14) 0.69533(9) 0.0328(5) Uani 1 1 d . . . . .
C38 C -0.18858(14) 0.05586(15) 0.73615(10) 0.0358(5) Uani 1 1 d . . . . .
H38 H -0.1354 0.0899 0.7597 0.043 Uiso 1 1 calc R U . . .
C39 C -0.25973(15) 0.06423(16) 0.74279(11) 0.0391(5) Uani 1 1 d . . . . .
H39 H -0.2546 0.1034 0.7714 0.047 Uiso 1 1 calc R U . . .
C40 C -0.33870(15) 0.01621(16) 0.70815(11) 0.0391(5) Uani 1 1 d . . . . .
C41 C -0.34336(14) -0.03589(16) 0.66357(11) 0.0406(5) Uani 1 1 d . . . . .
H41 H -0.3962 -0.0653 0.6369 0.049 Uiso 1 1 calc R U . . .
C42 C -0.27288(14) -0.04582(16) 0.65719(10) 0.0378(5) Uani 1 1 d . . . . .
H42 H -0.2778 -0.0825 0.6269 0.045 Uiso 1 1 calc R U . . .
C43 C -0.41845(17) 0.01368(19) 0.72067(13) 0.0495(7) Uani 1 1 d . . . . .
C44 C -0.4068(2) 0.0883(2) 0.75708(16) 0.0610(8) Uani 1 1 d . . . . .
H44A H -0.3893 0.1321 0.7379 0.092 Uiso 1 1 calc R U . . .
H44B H -0.3643 0.0955 0.7940 0.092 Uiso 1 1 calc R U . . .
H44C H -0.4595 0.0853 0.7627 0.092 Uiso 1 1 calc R U . . .
C45 C -0.49089(18) -0.0012(2) 0.66573(16) 0.0670(9) Uani 1 1 d . . . . .
H45A H -0.4755 0.0380 0.6424 0.100 Uiso 1 1 calc R U . . .
H45B H -0.5397 0.0014 0.6748 0.100 Uiso 1 1 calc R U . . .
H45C H -0.5039 -0.0525 0.6447 0.100 Uiso 1 1 calc R U . . .
C46 C -0.4394(2) -0.0541(2) 0.75312(18) 0.0699(10) Uani 1 1 d . . . . .
H46A H -0.4912 -0.0591 0.7607 0.105 Uiso 1 1 calc R U . . .
H46B H -0.3942 -0.0443 0.7891 0.105 Uiso 1 1 calc R U . . .
H46C H -0.4460 -0.1019 0.7301 0.105 Uiso 1 1 calc R U . . .
C47 C -0.19812(17) -0.1696(2) 0.70851(15) 0.0399(6) Uani 0.878(5) 1 d D U P B 1
C48 C -0.2487(2) -0.1621(2) 0.74006(15) 0.0456(8) Uani 0.878(5) 1 d D U P B 1
H48 H -0.2372 -0.1137 0.7619 0.055 Uiso 0.878(5) 1 calc R U P B 1
C49 C -0.3156(2) -0.2252(3) 0.73955(16) 0.0548(10) Uani 0.878(5) 1 d D U P B 1
H49 H -0.3494 -0.2194 0.7613 0.066 Uiso 0.878(5) 1 calc R U P B 1
C50 C -0.3343(2) -0.2969(2) 0.70782(16) 0.0609(10) Uani 0.878(5) 1 d D U P B 1
C51 C -0.2836(2) -0.3036(2) 0.67702(14) 0.0558(9) Uani 0.878(5) 1 d D U P B 1
H51 H -0.2952 -0.3521 0.6553 0.067 Uiso 0.878(5) 1 calc R U P B 1
C52 C -0.2157(2) -0.24081(19) 0.67705(13) 0.0457(7) Uani 0.878(5) 1 d D U P B 1
H52 H -0.1817 -0.2469 0.6555 0.055 Uiso 0.878(5) 1 calc R U P B 1
C53 C -0.4126(3) -0.3645(3) 0.7056(2) 0.0828(15) Uani 0.878(5) 1 d D U P B 1
C54 C -0.4907(3) -0.3403(5) 0.6823(4) 0.139(3) Uani 0.878(5) 1 d D U P B 1
H54A H -0.4924 -0.3042 0.7119 0.208 Uiso 0.878(5) 1 calc R U P B 1
H54B H -0.5411 -0.3862 0.6713 0.208 Uiso 0.878(5) 1 calc R U P B 1
H54C H -0.4875 -0.3153 0.6492 0.208 Uiso 0.878(5) 1 calc R U P B 1
C55 C -0.4077(4) -0.3830(4) 0.7625(3) 0.100(2) Uani 0.878(5) 1 d D U P B 1
H55A H -0.4613 -0.4199 0.7612 0.150 Uiso 0.878(5) 1 calc R U P B 1
H55B H -0.3942 -0.3357 0.7888 0.150 Uiso 0.878(5) 1 calc R U P B 1
H55C H -0.3643 -0.4057 0.7755 0.150 Uiso 0.878(5) 1 calc R U P B 1
C56 C -0.4324(5) -0.4348(4) 0.6622(3) 0.140(3) Uani 0.878(5) 1 d D U P B 1
H56A H -0.3912 -0.4599 0.6754 0.209 Uiso 0.878(5) 1 calc R U P B 1
H56B H -0.4309 -0.4187 0.6258 0.209 Uiso 0.878(5) 1 calc R U P B 1
H56C H -0.4879 -0.4711 0.6574 0.209 Uiso 0.878(5) 1 calc R U P B 1
C47' C -0.2053(10) -0.1647(11) 0.7039(11) 0.0399(6) Uani 0.122(5) 1 d D U P B 2
C48' C -0.2322(14) -0.1571(13) 0.7506(11) 0.044(3) Uani 0.122(5) 1 d D U P B 2
H48' H -0.2016 -0.1142 0.7804 0.053 Uiso 0.122(5) 1 calc R U P B 2
C49' C -0.3031(14) -0.2119(13) 0.7532(11) 0.053(3) Uani 0.122(5) 1 d D U P B 2
H49' H -0.3213 -0.2066 0.7848 0.064 Uiso 0.122(5) 1 calc R U P B 2
C50' C -0.3480(12) -0.2745(13) 0.7099(10) 0.063(3) Uani 0.122(5) 1 d D U P B 2
C51' C -0.3220(14) -0.2822(13) 0.6643(9) 0.063(3) Uani 0.122(5) 1 d D U P B 2
H51' H -0.3530 -0.3252 0.6347 0.075 Uiso 0.122(5) 1 calc R U P B 2
C52' C -0.2504(14) -0.2274(13) 0.6608(9) 0.055(3) Uani 0.122(5) 1 d D U P B 2
H52' H -0.2328 -0.2332 0.6290 0.066 Uiso 0.122(5) 1 calc R U P B 2
C53' C -0.4343(14) -0.3294(17) 0.7081(11) 0.085(4) Uani 0.122(5) 1 d D U P B 2
C54' C -0.4910(18) -0.279(2) 0.7106(19) 0.116(9) Uani 0.122(5) 1 d D U P B 2
H54D H -0.4560 -0.2249 0.7239 0.174 Uiso 0.122(5) 1 calc R U P B 2
H54E H -0.5216 -0.2970 0.7367 0.174 Uiso 0.122(5) 1 calc R U P B 2
H54F H -0.5305 -0.2850 0.6726 0.174 Uiso 0.122(5) 1 calc R U P B 2
C55' C -0.431(2) -0.355(2) 0.7616(13) 0.090(8) Uani 0.122(5) 1 d D U P B 2
H55D H -0.4817 -0.3573 0.7699 0.134 Uiso 0.122(5) 1 calc R U P B 2
H55E H -0.3825 -0.3191 0.7917 0.134 Uiso 0.122(5) 1 calc R U P B 2
H55F H -0.4265 -0.4066 0.7596 0.134 Uiso 0.122(5) 1 calc R U P B 2
C56' C -0.477(2) -0.385(2) 0.6515(13) 0.095(7) Uani 0.122(5) 1 d D U P B 2
H56D H -0.4351 -0.3954 0.6378 0.143 Uiso 0.122(5) 1 calc R U P B 2
H56E H -0.5092 -0.3614 0.6237 0.143 Uiso 0.122(5) 1 calc R U P B 2
H56F H -0.5145 -0.4332 0.6569 0.143 Uiso 0.122(5) 1 calc R U P B 2
C57 C 0.0523(9) -0.2866(5) 0.7909(8) 0.0435(10) Uani 0.295(8) 1 d D U P C 1
C58 C 0.0076(8) -0.3341(8) 0.7415(7) 0.070(3) Uani 0.295(8) 1 d D U P C 1
H58 H 0.0102 -0.3190 0.7062 0.084 Uiso 0.295(8) 1 calc R U P C 1
C59 C -0.0421(9) -0.4060(8) 0.7446(6) 0.078(3) Uani 0.295(8) 1 d D U P C 1
H59 H -0.0751 -0.4419 0.7106 0.093 Uiso 0.295(8) 1 calc R U P C 1
C60 C -0.0450(8) -0.4272(7) 0.7967(5) 0.065(2) Uani 0.295(8) 1 d D U P C 1
C61 C 0.0030(9) -0.3747(9) 0.8458(7) 0.052(3) Uani 0.295(8) 1 d D U P C 1
H61 H 0.0013 -0.3887 0.8815 0.062 Uiso 0.295(8) 1 calc R U P C 1
C62 C 0.0539(10) -0.3015(10) 0.8436(8) 0.051(3) Uani 0.295(8) 1 d D U P C 1
H62 H 0.0874 -0.2644 0.8768 0.061 Uiso 0.295(8) 1 calc R U P C 1
C63 C -0.0960(11) -0.5093(7) 0.7990(6) 0.078(3) Uani 0.295(8) 1 d D U P C 1
C64 C -0.1785(11) -0.5382(8) 0.7500(8) 0.095(4) Uani 0.295(8) 1 d D U P C 1
H64A H -0.2100 -0.5911 0.7520 0.142 Uiso 0.295(8) 1 calc R U P C 1
H64B H -0.1675 -0.5371 0.7138 0.142 Uiso 0.295(8) 1 calc R U P C 1
H64C H -0.2107 -0.5048 0.7528 0.142 Uiso 0.295(8) 1 calc R U P C 1
C65 C -0.0451(13) -0.5610(9) 0.7901(8) 0.096(5) Uani 0.295(8) 1 d D U P C 1
H65A H -0.0732 -0.6138 0.7946 0.144 Uiso 0.295(8) 1 calc R U P C 1
H65B H 0.0108 -0.5405 0.8183 0.144 Uiso 0.295(8) 1 calc R U P C 1
H65C H -0.0410 -0.5610 0.7518 0.144 Uiso 0.295(8) 1 calc R U P C 1
C66 C -0.0985(15) -0.5173(11) 0.8585(7) 0.106(5) Uani 0.295(8) 1 d D U P C 1
H66A H -0.1218 -0.4804 0.8708 0.159 Uiso 0.295(8) 1 calc R U P C 1
H66B H -0.0421 -0.5066 0.8845 0.159 Uiso 0.295(8) 1 calc R U P C 1
H66C H -0.1335 -0.5699 0.8586 0.159 Uiso 0.295(8) 1 calc R U P C 1
C57' C 0.0390(3) -0.2821(2) 0.7918(3) 0.0435(10) Uani 0.705(8) 1 d D U P C 2
C58' C -0.0217(3) -0.3311(3) 0.7431(2) 0.0525(11) Uani 0.705(8) 1 d D U P C 2
H58' H -0.0237 -0.3166 0.7070 0.063 Uiso 0.705(8) 1 calc R U P C 2
C59' C -0.0789(3) -0.4001(3) 0.7458(2) 0.0597(12) Uani 0.705(8) 1 d D U P C 2
H59' H -0.1188 -0.4312 0.7115 0.072 Uiso 0.705(8) 1 calc R U P C 2
C60' C -0.0801(3) -0.4256(3) 0.7970(2) 0.0553(11) Uani 0.705(8) 1 d D U P C 2
C61' C -0.0211(4) -0.3779(4) 0.8448(3) 0.0477(12) Uani 0.705(8) 1 d D U P C 2
H61' H -0.0193 -0.3927 0.8807 0.057 Uiso 0.705(8) 1 calc R U P C 2
C62' C 0.0366(4) -0.3083(4) 0.8423(3) 0.0430(12) Uani 0.705(8) 1 d D U P C 2
H62' H 0.0761 -0.2774 0.8769 0.052 Uiso 0.705(8) 1 calc R U P C 2
C63' C -0.1418(5) -0.5032(3) 0.7983(2) 0.0702(15) Uani 0.705(8) 1 d D U P C 2
C64' C -0.2262(6) -0.5165(5) 0.7557(5) 0.132(4) Uani 0.705(8) 1 d D U P C 2
H64D H -0.2664 -0.5640 0.7597 0.198 Uiso 0.705(8) 1 calc R U P C 2
H64E H -0.2229 -0.5214 0.7172 0.198 Uiso 0.705(8) 1 calc R U P C 2
H64F H -0.2440 -0.4728 0.7623 0.198 Uiso 0.705(8) 1 calc R U P C 2
C65' C -0.1088(6) -0.5653(4) 0.7822(4) 0.101(2) Uani 0.705(8) 1 d D U P C 2
H65D H -0.1452 -0.6161 0.7846 0.152 Uiso 0.705(8) 1 calc R U P C 2
H65E H -0.0524 -0.5550 0.8082 0.152 Uiso 0.705(8) 1 calc R U P C 2
H65F H -0.1075 -0.5646 0.7433 0.152 Uiso 0.705(8) 1 calc R U P C 2
C66' C -0.1500(7) -0.5108(5) 0.8557(4) 0.126(4) Uani 0.705(8) 1 d D U P C 2
H66D H -0.1771 -0.4757 0.8652 0.190 Uiso 0.705(8) 1 calc R U P C 2
H66E H -0.0947 -0.4976 0.8841 0.190 Uiso 0.705(8) 1 calc R U P C 2
H66F H -0.1835 -0.5640 0.8556 0.190 Uiso 0.705(8) 1 calc R U P C 2
C67 C 0.2477(3) -0.2083(3) 0.82992(19) 0.0476(6) Uani 0.734(4) 1 d D U P D 1
C68 C 0.2451(3) -0.2597(2) 0.86916(16) 0.0585(10) Uani 0.734(4) 1 d D U P D 1
H68 H 0.1993 -0.2739 0.8830 0.070 Uiso 0.734(4) 1 calc R U P D 1
C69 C 0.3078(3) -0.2901(3) 0.88809(17) 0.0656(11) Uani 0.734(4) 1 d D U P D 1
H69 H 0.3042 -0.3247 0.9145 0.079 Uiso 0.734(4) 1 calc R U P D 1
C70 C 0.3756(4) -0.2711(3) 0.8693(2) 0.0660(12) Uani 0.734(4) 1 d D U P D 1
C71 C 0.3794(3) -0.2204(3) 0.83037(16) 0.0618(10) Uani 0.734(4) 1 d D U P D 1
H71 H 0.4254 -0.2068 0.8168 0.074 Uiso 0.734(4) 1 calc R U P D 1
C72 C 0.3167(3) -0.1895(2) 0.81107(15) 0.0526(9) Uani 0.734(4) 1 d D U P D 1
H72 H 0.3207 -0.1550 0.7846 0.063 Uiso 0.734(4) 1 calc R U P D 1
C73 C 0.4477(5) -0.3021(5) 0.8939(4) 0.089(2) Uani 0.734(4) 1 d D U P D 1
C74 C 0.4835(6) -0.2792(6) 0.9552(3) 0.094(3) Uani 0.734(4) 1 d D U P D 1
H74A H 0.5210 -0.3073 0.9704 0.140 Uiso 0.734(4) 1 calc R U P D 1
H74B H 0.4389 -0.2913 0.9720 0.140 Uiso 0.734(4) 1 calc R U P D 1
H74C H 0.5147 -0.2236 0.9646 0.140 Uiso 0.734(4) 1 calc R U P D 1
C75 C 0.4089(7) -0.3925(6) 0.8786(6) 0.138(4) Uani 0.734(4) 1 d D U P D 1
H75A H 0.4528 -0.4146 0.8916 0.207 Uiso 0.734(4) 1 calc R U P D 1
H75B H 0.3825 -0.4078 0.8374 0.207 Uiso 0.734(4) 1 calc R U P D 1
H75C H 0.3672 -0.4114 0.8973 0.207 Uiso 0.734(4) 1 calc R U P D 1
C76 C 0.5097(7) -0.2822(7) 0.8649(5) 0.121(3) Uani 0.734(4) 1 d D U P D 1
H76A H 0.5431 -0.2273 0.8766 0.181 Uiso 0.734(4) 1 calc R U P D 1
H76B H 0.4815 -0.2933 0.8238 0.181 Uiso 0.734(4) 1 calc R U P D 1
H76C H 0.5459 -0.3129 0.8751 0.181 Uiso 0.734(4) 1 calc R U P D 1
C67' C 0.2505(7) -0.2024(8) 0.8339(5) 0.0476(6) Uani 0.266(4) 1 d D U P D 2
C68' C 0.2262(7) -0.2818(7) 0.8231(4) 0.057(2) Uani 0.266(4) 1 d D U P D 2
H68' H 0.1704 -0.3119 0.8014 0.069 Uiso 0.266(4) 1 calc R U P D 2
C69' C 0.2833(8) -0.3172(8) 0.8441(4) 0.065(2) Uani 0.266(4) 1 d D U P D 2
H69' H 0.2664 -0.3719 0.8367 0.078 Uiso 0.266(4) 1 calc R U P D 2
C70' C 0.3655(9) -0.2744(9) 0.8761(6) 0.069(3) Uani 0.266(4) 1 d D U P D 2
C71' C 0.3873(8) -0.1946(8) 0.8860(4) 0.065(2) Uani 0.266(4) 1 d D U P D 2
H71' H 0.4430 -0.1643 0.9077 0.078 Uiso 0.266(4) 1 calc R U P D 2
C72' C 0.3308(7) -0.1567(7) 0.8652(4) 0.057(2) Uani 0.266(4) 1 d D U P D 2
H72' H 0.3471 -0.1021 0.8725 0.069 Uiso 0.266(4) 1 calc R U P D 2
C73' C 0.4279(12) -0.3186(12) 0.8934(10) 0.079(3) Uani 0.266(4) 1 d D U P D 2
C74' C 0.4576(19) -0.3093(18) 0.9555(10) 0.118(7) Uani 0.266(4) 1 d D U P D 2
H74D H 0.4971 -0.3364 0.9676 0.177 Uiso 0.266(4) 1 calc R U P D 2
H74E H 0.4104 -0.3308 0.9689 0.177 Uiso 0.266(4) 1 calc R U P D 2
H74F H 0.4852 -0.2543 0.9716 0.177 Uiso 0.266(4) 1 calc R U P D 2
C75' C 0.3796(15) -0.4092(11) 0.8822(12) 0.086(5) Uani 0.266(4) 1 d D U P D 2
H75D H 0.3507 -0.4272 0.8414 0.128 Uiso 0.266(4) 1 calc R U P D 2
H75E H 0.3390 -0.4205 0.9023 0.128 Uiso 0.266(4) 1 calc R U P D 2
H75F H 0.4193 -0.4356 0.8959 0.128 Uiso 0.266(4) 1 calc R U P D 2
C76' C 0.4831(15) -0.3141(16) 0.8598(12) 0.097(5) Uani 0.266(4) 1 d D U P D 2
H76D H 0.5211 -0.2609 0.8659 0.146 Uiso 0.266(4) 1 calc R U P D 2
H76E H 0.4499 -0.3304 0.8194 0.146 Uiso 0.266(4) 1 calc R U P D 2
H76F H 0.5152 -0.3481 0.8714 0.146 Uiso 0.266(4) 1 calc R U P D 2
C77 C 0.4409(8) 0.0820(12) 0.8738(7) 0.0411(8) Uani 0.34(2) 1 d D U P E 1
C78 C 0.4579(10) 0.0137(10) 0.8663(6) 0.042(2) Uani 0.34(2) 1 d D U P E 1
H78 H 0.4185 -0.0275 0.8373 0.050 Uiso 0.34(2) 1 calc R U P E 1
C79 C 0.5298(10) 0.0043(11) 0.8995(7) 0.046(2) Uani 0.34(2) 1 d D U P E 1
H79 H 0.5387 -0.0430 0.8928 0.055 Uiso 0.34(2) 1 calc R U P E 1
C80 C 0.5898(10) 0.0631(12) 0.9427(7) 0.050(3) Uani 0.34(2) 1 d D U P E 1
C81 C 0.5740(12) 0.1303(12) 0.9505(8) 0.047(3) Uani 0.34(2) 1 d D U P E 1
H81 H 0.6138 0.1712 0.9796 0.056 Uiso 0.34(2) 1 calc R U P E 1
C82 C 0.5017(12) 0.1410(12) 0.9174(8) 0.039(2) Uani 0.34(2) 1 d D U P E 1
H82 H 0.4935 0.1886 0.9243 0.047 Uiso 0.34(2) 1 calc R U P E 1
C83 C 0.6735(10) 0.0544(10) 0.9761(8) 0.057(3) Uani 0.34(2) 1 d D U P E 1
C84 C 0.6535(15) -0.0113(14) 1.0079(10) 0.104(6) Uani 0.34(2) 1 d D U P E 1
H84A H 0.6321 0.0031 1.0373 0.156 Uiso 0.34(2) 1 calc R U P E 1
H84B H 0.7039 -0.0230 1.0256 0.156 Uiso 0.34(2) 1 calc R U P E 1
H84C H 0.6113 -0.0568 0.9815 0.156 Uiso 0.34(2) 1 calc R U P E 1
C85 C 0.7161(16) 0.0453(18) 0.9313(11) 0.075(5) Uani 0.34(2) 1 d D U P E 1
H85A H 0.6784 0.0020 0.9010 0.113 Uiso 0.34(2) 1 calc R U P E 1
H85B H 0.7675 0.0354 0.9495 0.113 Uiso 0.34(2) 1 calc R U P E 1
H85C H 0.7291 0.0928 0.9151 0.113 Uiso 0.34(2) 1 calc R U P E 1
C86 C 0.7353(11) 0.1288(11) 1.0170(8) 0.079(4) Uani 0.34(2) 1 d D U P E 1
H86A H 0.7861 0.1197 1.0380 0.118 Uiso 0.34(2) 1 calc R U P E 1
H86B H 0.7100 0.1438 1.0436 0.118 Uiso 0.34(2) 1 calc R U P E 1
H86C H 0.7492 0.1703 0.9951 0.118 Uiso 0.34(2) 1 calc R U P E 1
C77' C 0.4448(4) 0.0905(6) 0.8749(4) 0.0411(8) Uani 0.66(2) 1 d D U P E 2
C78' C 0.4645(5) 0.0276(6) 0.8578(3) 0.0469(17) Uani 0.66(2) 1 d D U P E 2
H78' H 0.4302 -0.0063 0.8231 0.056 Uiso 0.66(2) 1 calc R U P E 2
C79' C 0.5342(5) 0.0147(6) 0.8913(4) 0.0505(17) Uani 0.66(2) 1 d D U P E 2
H79' H 0.5472 -0.0282 0.8793 0.061 Uiso 0.66(2) 1 calc R U P E 2
C80' C 0.5860(5) 0.0637(6) 0.9429(4) 0.0491(14) Uani 0.66(2) 1 d D U P E 2
C81' C 0.5656(6) 0.1257(6) 0.9590(4) 0.0458(16) Uani 0.66(2) 1 d D U P E 2
H81' H 0.5999 0.1596 0.9937 0.055 Uiso 0.66(2) 1 calc R U P E 2
C82' C 0.4957(6) 0.1399(6) 0.9256(4) 0.0431(17) Uani 0.66(2) 1 d D U P E 2
H82' H 0.4829 0.1831 0.9375 0.052 Uiso 0.66(2) 1 calc R U P E 2
C83' C 0.6607(5) 0.0439(5) 0.9794(3) 0.0532(17) Uani 0.66(2) 1 d D U P E 2
C84' C 0.6330(6) -0.0370(6) 0.9926(5) 0.079(2) Uani 0.66(2) 1 d D U P E 2
H84D H 0.5909 -0.0423 1.0113 0.118 Uiso 0.66(2) 1 calc R U P E 2
H84E H 0.6809 -0.0467 1.0178 0.118 Uiso 0.66(2) 1 calc R U P E 2
H84F H 0.6091 -0.0743 0.9572 0.118 Uiso 0.66(2) 1 calc R U P E 2
C85' C 0.7207(6) 0.0479(8) 0.9445(4) 0.055(2) Uani 0.66(2) 1 d D U P E 2
H85D H 0.6928 0.0078 0.9107 0.082 Uiso 0.66(2) 1 calc R U P E 2
H85E H 0.7708 0.0397 0.9680 0.082 Uiso 0.66(2) 1 calc R U P E 2
H85F H 0.7361 0.0987 0.9330 0.082 Uiso 0.66(2) 1 calc R U P E 2
C86' C 0.7114(6) 0.1039(6) 1.0331(3) 0.070(2) Uani 0.66(2) 1 d D U P E 2
H86D H 0.7283 0.1553 1.0228 0.105 Uiso 0.66(2) 1 calc R U P E 2
H86E H 0.7610 0.0922 1.0532 0.105 Uiso 0.66(2) 1 calc R U P E 2
H86F H 0.6776 0.1026 1.0578 0.105 Uiso 0.66(2) 1 calc R U P E 2
C87 C 0.4148(3) 0.2450(2) 0.84816(19) 0.0442(7) Uani 0.870(4) 1 d D U P F 1
C88 C 0.4881(3) 0.2706(2) 0.83436(16) 0.0488(8) Uani 0.870(4) 1 d . U P F 1
H88 H 0.4975 0.2382 0.8080 0.059 Uiso 0.870(4) 1 calc R U P F 1
C89 C 0.5469(2) 0.3432(2) 0.85918(17) 0.0516(9) Uani 0.870(4) 1 d . U P F 1
H89 H 0.5961 0.3596 0.8492 0.062 Uiso 0.870(4) 1 calc R U P F 1
C90 C 0.5361(2) 0.3925(2) 0.89817(16) 0.0484(8) Uani 0.870(4) 1 d . U P F 1
C91 C 0.4631(2) 0.3666(2) 0.91116(15) 0.0478(8) Uani 0.870(4) 1 d . U P F 1
H91 H 0.4535 0.3991 0.9374 0.057 Uiso 0.870(4) 1 calc R U P F 1
C92 C 0.4033(3) 0.2938(3) 0.88658(19) 0.0465(8) Uani 0.870(4) 1 d . U P F 1
H92 H 0.3541 0.2776 0.8965 0.056 Uiso 0.870(4) 1 calc R U P F 1
C93 C 0.6049(2) 0.4711(2) 0.9253(2) 0.0588(10) Uani 0.870(4) 1 d . U P F 1
C94 C 0.6874(2) 0.4593(3) 0.9541(2) 0.0776(13) Uani 0.870(4) 1 d . U P F 1
H94A H 0.6814 0.4275 0.9835 0.116 Uiso 0.870(4) 1 calc R U P F 1
H94B H 0.7310 0.5095 0.9713 0.116 Uiso 0.870(4) 1 calc R U P F 1
H94C H 0.7026 0.4333 0.9257 0.116 Uiso 0.870(4) 1 calc R U P F 1
C95 C 0.6146(3) 0.5212(2) 0.8788(2) 0.0716(12) Uani 0.870(4) 1 d . U P F 1
H95A H 0.6326 0.4964 0.8515 0.107 Uiso 0.870(4) 1 calc R U P F 1
H95B H 0.6562 0.5723 0.8962 0.107 Uiso 0.870(4) 1 calc R U P F 1
H95C H 0.5611 0.5265 0.8590 0.107 Uiso 0.870(4) 1 calc R U P F 1
C96 C 0.5873(3) 0.5160(3) 0.9705(2) 0.0738(12) Uani 0.870(4) 1 d . U P F 1
H96A H 0.5342 0.5238 0.9539 0.111 Uiso 0.870(4) 1 calc R U P F 1
H96B H 0.6319 0.5662 0.9850 0.111 Uiso 0.870(4) 1 calc R U P F 1
H96C H 0.5844 0.4869 1.0018 0.111 Uiso 0.870(4) 1 calc R U P F 1
C87' C 0.4194(17) 0.2431(11) 0.8433(13) 0.0442(7) Uani 0.130(4) 1 d D U P F 2
C88' C 0.4870(18) 0.2564(13) 0.8236(10) 0.0488(8) Uani 0.130(4) 1 d D U P F 2
H88' H 0.4904 0.2182 0.7981 0.059 Uiso 0.130(4) 1 calc R U P F 2
C89' C 0.5492(14) 0.3283(12) 0.8432(9) 0.0516(9) Uani 0.130(4) 1 d D U P F 2
H89' H 0.5962 0.3396 0.8308 0.062 Uiso 0.130(4) 1 calc R U P F 2
C90' C 0.5444(12) 0.3842(11) 0.8805(9) 0.0484(8) Uani 0.130(4) 1 d D U P F 2
C91' C 0.4773(15) 0.3696(14) 0.8990(10) 0.0478(8) Uani 0.130(4) 1 d D U P F 2
H91' H 0.4744 0.4081 0.9245 0.057 Uiso 0.130(4) 1 calc R U P F 2
C92' C 0.4129(18) 0.2979(17) 0.8805(13) 0.0465(8) Uani 0.130(4) 1 d D U P F 2
H92' H 0.3660 0.2871 0.8931 0.056 Uiso 0.130(4) 1 calc R U P F 2
C93' C 0.6162(12) 0.4619(12) 0.9087(9) 0.0588(10) Uani 0.130(4) 1 d D U P F 2
C94' C 0.6855(13) 0.4691(15) 0.8854(12) 0.0776(13) Uani 0.130(4) 1 d D U P F 2
H94D H 0.7305 0.5184 0.9031 0.116 Uiso 0.130(4) 1 calc R U P F 2
H94E H 0.6651 0.4671 0.8443 0.116 Uiso 0.130(4) 1 calc R U P F 2
H94F H 0.7064 0.4266 0.8938 0.116 Uiso 0.130(4) 1 calc R U P F 2
C95' C 0.5726(17) 0.5223(14) 0.8951(13) 0.0716(12) Uani 0.130(4) 1 d D U P F 2
H95D H 0.6123 0.5740 0.9132 0.107 Uiso 0.130(4) 1 calc R U P F 2
H95E H 0.5257 0.5108 0.9096 0.107 Uiso 0.130(4) 1 calc R U P F 2
H95F H 0.5523 0.5203 0.8539 0.107 Uiso 0.130(4) 1 calc R U P F 2
C96' C 0.6426(18) 0.4653(16) 0.9737(9) 0.0738(12) Uani 0.130(4) 1 d D U P F 2
H96D H 0.6651 0.4242 0.9838 0.111 Uiso 0.130(4) 1 calc R U P F 2
H96E H 0.5941 0.4584 0.9861 0.111 Uiso 0.130(4) 1 calc R U P F 2
H96F H 0.6852 0.5155 0.9924 0.111 Uiso 0.130(4) 1 calc R U P F 2
B1 B 0.30601(18) 0.1382(2) 0.56963(12) 0.0459(7) Uani 1 1 d . . . . .
C98 C 0.35884(16) 0.1515(2) 0.52428(11) 0.0488(7) Uani 1 1 d . . . . .
C99 C 0.40724(16) 0.1094(2) 0.51436(11) 0.0513(7) Uani 1 1 d . . . . .
C100 C 0.45529(17) 0.1286(2) 0.47904(12) 0.0593(9) Uani 1 1 d . . . . .
C101 C 0.45816(18) 0.1918(2) 0.45341(12) 0.0613(9) Uani 1 1 d . . . . .
C102 C 0.4121(2) 0.2358(2) 0.46191(13) 0.0643(9) Uani 1 1 d . . . . .
C103 C 0.36435(19) 0.2144(2) 0.49693(12) 0.0575(8) Uani 1 1 d . . . . .
C104 C 0.20774(16) 0.13058(18) 0.54071(10) 0.0435(6) Uani 1 1 d . . . . .
C105 C 0.16246(17) 0.1159(2) 0.48320(11) 0.0520(7) Uani 1 1 d . . . . .
C106 C 0.07769(18) 0.0990(2) 0.46183(11) 0.0553(8) Uani 1 1 d . . . . .
C107 C 0.03238(17) 0.0954(2) 0.49797(12) 0.0523(7) Uani 1 1 d . . . . .
C108 C 0.07381(17) 0.10948(19) 0.55554(11) 0.0461(6) Uani 1 1 d . . . . .
C109 C 0.15828(16) 0.12674(18) 0.57487(10) 0.0434(6) Uani 1 1 d . . . . .
C110 C 0.29613(15) 0.05616(19) 0.59304(10) 0.0449(6) Uani 1 1 d . . . . .
C111 C 0.25943(18) -0.0131(2) 0.55412(11) 0.0515(7) Uani 1 1 d . . . . .
C112 C 0.2459(2) -0.0850(2) 0.56748(14) 0.0614(8) Uani 1 1 d . . . . .
C113 C 0.2697(2) -0.0935(2) 0.62396(14) 0.0607(8) Uani 1 1 d . . . . .
C114 C 0.30388(17) -0.0283(2) 0.66448(12) 0.0503(7) Uani 1 1 d . . . . .
C115 C 0.31514(15) 0.04338(19) 0.64915(11) 0.0459(6) Uani 1 1 d . . . . .
C116 C 0.36159(17) 0.21557(19) 0.61926(11) 0.0478(6) Uani 1 1 d . . . . .
C117 C 0.34182(19) 0.2804(2) 0.62908(12) 0.0539(7) Uani 1 1 d . . . . .
C118 C 0.3952(2) 0.3462(2) 0.66832(15) 0.0625(8) Uani 1 1 d . . . . .
C119 C 0.4733(2) 0.3489(2) 0.70007(14) 0.0644(9) Uani 1 1 d . . . . .
C120 C 0.49716(19) 0.2869(2) 0.69191(13) 0.0602(9) Uani 1 1 d . . . . .
C121 C 0.44261(17) 0.2228(2) 0.65208(11) 0.0505(7) Uani 1 1 d . . . . .
F1 F 0.41067(11) 0.04756(13) 0.53843(7) 0.0610(5) Uani 1 1 d . . . . .
F2 F 0.49955(11) 0.08481(15) 0.47063(8) 0.0721(6) Uani 1 1 d . . . . .
F3 F 0.50497(12) 0.21067(15) 0.41945(8) 0.0772(7) Uani 1 1 d . . . . .
F4 F 0.41378(16) 0.29839(16) 0.43709(10) 0.0857(7) Uani 1 1 d . . . . .
F5 F 0.32090(13) 0.26047(14) 0.50373(8) 0.0695(5) Uani 1 1 d . . . . .
F6 F 0.19966(10) 0.11535(14) 0.44313(6) 0.0640(5) Uani 1 1 d . . . . .
F7 F 0.03902(11) 0.08502(16) 0.40514(7) 0.0749(7) Uani 1 1 d . . . . .
F8 F -0.05047(10) 0.07817(14) 0.47790(7) 0.0639(5) Uani 1 1 d . . . . .
F9 F 0.03064(10) 0.10532(11) 0.59203(7) 0.0528(4) Uani 1 1 d . . . . .
F10 F 0.19467(9) 0.14009(10) 0.63239(6) 0.0455(4) Uani 1 1 d . . . . .
F11 F 0.23550(11) -0.00867(12) 0.49775(6) 0.0594(5) Uani 1 1 d . . . . .
F12 F 0.21092(19) -0.14780(14) 0.52694(9) 0.0903(8) Uani 1 1 d . . . . .
F13 F 0.25929(18) -0.16330(14) 0.63903(10) 0.0850(7) Uani 1 1 d . . . . .
F14 F 0.32626(11) -0.03566(12) 0.71970(7) 0.0592(5) Uani 1 1 d . . . . .
F15 F 0.34660(10) 0.10325(11) 0.69273(6) 0.0512(4) Uani 1 1 d . . . . .
F16 F 0.26639(12) 0.28356(12) 0.60008(8) 0.0602(4) Uani 1 1 d . . . . .
F17 F 0.37010(16) 0.40669(13) 0.67564(10) 0.0790(6) Uani 1 1 d . . . . .
F18 F 0.52501(15) 0.41191(14) 0.73834(9) 0.0864(7) Uani 1 1 d . . . . .
F19 F 0.57323(11) 0.28875(14) 0.72265(8) 0.0736(6) Uani 1 1 d . . . . .
F20 F 0.47049(10) 0.16451(12) 0.64558(7) 0.0563(4) Uani 1 1 d . . . . .
B2 B 0.0104(3) 0.2705(2) 0.94858(18) 0.0325(8) Uani 0.789(4) 1 d D U P G 1
C122 C 0.0578(2) 0.3604(2) 0.94262(17) 0.0384(8) Uani 0.789(4) 1 d D U P G 1
C123 C 0.0636(3) 0.4211(2) 0.9807(2) 0.0353(9) Uani 0.789(4) 1 d D U P G 1
C124 C 0.0984(2) 0.4983(2) 0.9778(2) 0.0425(8) Uani 0.789(4) 1 d D U P G 1
C125 C 0.1283(3) 0.5181(2) 0.93386(19) 0.0534(9) Uani 0.789(4) 1 d D U P G 1
C126 C 0.1231(3) 0.4606(2) 0.89463(19) 0.0637(11) Uani 0.789(4) 1 d D U P G 1
C127 C 0.0880(3) 0.3837(2) 0.89902(17) 0.0527(9) Uani 0.789(4) 1 d D U P G 1
C128 C 0.0326(3) 0.2046(2) 0.91459(19) 0.0352(8) Uani 0.789(4) 1 d D U P G 1
C129 C 0.1142(3) 0.2137(2) 0.91975(19) 0.0458(10) Uani 0.789(4) 1 d D U P G 1
C130 C 0.1393(3) 0.1591(2) 0.8964(2) 0.0503(9) Uani 0.789(4) 1 d D U P G 1
C131 C 0.0800(3) 0.0888(3) 0.86731(19) 0.0437(10) Uani 0.789(4) 1 d D U P G 1
C132 C -0.0013(3) 0.0764(3) 0.8613(2) 0.0370(9) Uani 0.789(4) 1 d D U P G 1
C133 C -0.0237(3) 0.1328(3) 0.8844(3) 0.0336(10) Uani 0.789(4) 1 d D U P G 1
C134 C -0.0882(2) 0.2639(3) 0.92427(17) 0.0325(8) Uani 0.789(4) 1 d D U P G 1
C135 C -0.1270(3) 0.2576(3) 0.86594(17) 0.0394(8) Uani 0.789(4) 1 d D U P G 1
C136 C -0.2069(3) 0.2569(2) 0.84163(18) 0.0447(10) Uani 0.789(4) 1 d D U P G 1
C137 C -0.2530(3) 0.2639(3) 0.87502(19) 0.0481(9) Uani 0.789(4) 1 d D U P G 1
C138 C -0.2175(3) 0.2729(3) 0.9326(2) 0.0431(10) Uani 0.789(4) 1 d D U P G 1
C139 C -0.1375(2) 0.2728(3) 0.95594(18) 0.0353(8) Uani 0.789(4) 1 d D U P G 1
C140 C 0.0406(4) 0.2561(4) 1.0153(2) 0.0344(11) Uani 0.789(4) 1 d D U P G 1
C141 C -0.0068(7) 0.1944(8) 1.0336(3) 0.0378(11) Uani 0.789(4) 1 d D U P G 1
C142 C 0.0130(4) 0.1797(4) 1.0885(2) 0.0396(11) Uani 0.789(4) 1 d D U P G 1
C143 C 0.0876(4) 0.2265(4) 1.1282(2) 0.0455(12) Uani 0.789(4) 1 d D U P G 1
C144 C 0.1398(4) 0.2847(4) 1.1122(2) 0.0457(11) Uani 0.789(4) 1 d D U P G 1
C145 C 0.1167(5) 0.2974(6) 1.0567(2) 0.0404(10) Uani 0.789(4) 1 d D U P G 1
F21 F 0.0349(3) 0.4066(3) 1.02446(17) 0.0453(9) Uani 0.789(4) 1 d D U P G 1
F22 F 0.1058(3) 0.5536(2) 1.01810(16) 0.0545(8) Uani 0.789(4) 1 d D U P G 1
F23 F 0.1626(2) 0.59253(15) 0.92989(14) 0.0706(8) Uani 0.789(4) 1 d D U P G 1
F24 F 0.1518(3) 0.47867(17) 0.85107(16) 0.1064(15) Uani 0.789(4) 1 d D U P G 1
F25 F 0.0864(3) 0.33090(14) 0.85778(13) 0.0765(10) Uani 0.789(4) 1 d D U P G 1
F26 F 0.1760(2) 0.27909(19) 0.94973(19) 0.0671(10) Uani 0.789(4) 1 d D U P G 1
F27 F 0.2205(2) 0.17228(19) 0.90329(18) 0.0740(9) Uani 0.789(4) 1 d D U P G 1
F28 F 0.1038(3) 0.0341(2) 0.84614(17) 0.0526(9) Uani 0.789(4) 1 d D U P G 1
F29 F -0.0581(2) 0.0075(3) 0.8331(3) 0.0440(9) Uani 0.789(4) 1 d D U P G 1
F30 F -0.1049(2) 0.1137(3) 0.8766(2) 0.0373(8) Uani 0.789(4) 1 d D U P G 1
F31 F -0.0845(2) 0.25118(19) 0.82975(13) 0.0485(7) Uani 0.789(4) 1 d D U P G 1
F32 F -0.2389(2) 0.25057(18) 0.78429(12) 0.0601(8) Uani 0.789(4) 1 d D U P G 1
F33 F -0.3306(2) 0.2633(2) 0.85195(16) 0.0680(9) Uani 0.789(4) 1 d D U P G 1
F34 F -0.2612(2) 0.2812(2) 0.96690(19) 0.0561(9) Uani 0.789(4) 1 d D U P G 1
F35 F -0.1091(3) 0.2817(5) 1.0134(2) 0.0390(10) Uani 0.789(4) 1 d D U P G 1
F36 F -0.0774(4) 0.1457(6) 0.9952(3) 0.046(2) Uani 0.789(4) 1 d D U P G 1
F37 F -0.0401(3) 0.1221(3) 1.1036(2) 0.0451(9) Uani 0.789(4) 1 d D U P G 1
F38 F 0.1061(3) 0.2125(3) 1.1821(2) 0.0597(11) Uani 0.789(4) 1 d D U P G 1
F39 F 0.2124(3) 0.3295(3) 1.1508(2) 0.0670(13) Uani 0.789(4) 1 d D U P G 1
F40 F 0.1721(3) 0.3584(4) 1.0458(2) 0.0479(10) Uani 0.789(4) 1 d D U P G 1
B3 B 0.0327(9) 0.2685(8) 0.9496(7) 0.040(3) Uani 0.211(4) 1 d D U P G 2
C146 C 0.0845(11) 0.3570(7) 0.9428(7) 0.048(3) Uani 0.211(4) 1 d D U P G 2
C147 C 0.0814(13) 0.4221(8) 0.9704(9) 0.048(3) Uani 0.211(4) 1 d D U P G 2
C148 C 0.1200(13) 0.4986(8) 0.9669(9) 0.057(3) Uani 0.211(4) 1 d D U P G 2
C149 C 0.1681(13) 0.5110(8) 0.9330(8) 0.071(3) Uani 0.211(4) 1 d D U P G 2
C150 C 0.1753(13) 0.4506(7) 0.9045(7) 0.073(3) Uani 0.211(4) 1 d D U P G 2
C151 C 0.1328(12) 0.3760(7) 0.9082(7) 0.063(3) Uani 0.211(4) 1 d D U P G 2
C152 C 0.0562(9) 0.1996(9) 0.9212(8) 0.036(2) Uani 0.211(4) 1 d D U P G 2
C153 C 0.1373(8) 0.2031(8) 0.9358(7) 0.046(3) Uani 0.211(4) 1 d D U P G 2
C154 C 0.1635(8) 0.1494(9) 0.9153(7) 0.049(3) Uani 0.211(4) 1 d D U P G 2
C155 C 0.1056(9) 0.0842(9) 0.8778(8) 0.043(3) Uani 0.211(4) 1 d D U P G 2
C156 C 0.0249(11) 0.0767(10) 0.8640(9) 0.035(3) Uani 0.211(4) 1 d D U P G 2
C157 C -0.0014(11) 0.1321(12) 0.8847(11) 0.037(3) Uani 0.211(4) 1 d D U P G 2
C158 C -0.0624(9) 0.2672(11) 0.9221(6) 0.037(3) Uani 0.211(4) 1 d D U P G 2
C159 C -0.0966(10) 0.2612(11) 0.8631(6) 0.043(3) Uani 0.211(4) 1 d D U P G 2
C160 C -0.1741(10) 0.2618(11) 0.8362(6) 0.047(3) Uani 0.211(4) 1 d D U P G 2
C161 C -0.2258(10) 0.2725(12) 0.8639(6) 0.047(3) Uani 0.211(4) 1 d D U P G 2
C162 C -0.1954(10) 0.2804(12) 0.9223(6) 0.046(3) Uani 0.211(4) 1 d D U P G 2
C163 C -0.1166(10) 0.2768(14) 0.9484(7) 0.043(3) Uani 0.211(4) 1 d D U P G 2
C164 C 0.0472(15) 0.2504(16) 1.0161(7) 0.037(3) Uani 0.211(4) 1 d D U P G 2
C165 C -0.013(2) 0.191(3) 1.0283(12) 0.034(3) Uani 0.211(4) 1 d D U P G 2
C166 C -0.0016(16) 0.1687(19) 1.0813(9) 0.040(3) Uani 0.211(4) 1 d D U P G 2
C167 C 0.0713(14) 0.2083(13) 1.1242(8) 0.037(3) Uani 0.211(4) 1 d D U P G 2
C168 C 0.1296(16) 0.2682(16) 1.1157(9) 0.045(3) Uani 0.211(4) 1 d D U P G 2
C169 C 0.114(2) 0.294(2) 1.0640(9) 0.043(3) Uani 0.211(4) 1 d D U P G 2
F41 F 0.0387(11) 0.4118(11) 1.0075(7) 0.051(4) Uani 0.211(4) 1 d D U P G 2
F42 F 0.1144(12) 0.5563(9) 0.9978(8) 0.086(5) Uani 0.211(4) 1 d D U P G 2
F43 F 0.2115(11) 0.5835(7) 0.9296(7) 0.111(5) Uani 0.211(4) 1 d D U P G 2
F44 F 0.2229(12) 0.4645(8) 0.8707(5) 0.128(6) Uani 0.211(4) 1 d D U P G 2
F45 F 0.1455(9) 0.3208(7) 0.8769(4) 0.089(4) Uani 0.211(4) 1 d D U P G 2
F46 F 0.1992(7) 0.2651(7) 0.9715(5) 0.057(3) Uani 0.211(4) 1 d D U P G 2
F47 F 0.2446(7) 0.1557(9) 0.9314(6) 0.077(3) Uani 0.211(4) 1 d D U P G 2
F48 F 0.1282(11) 0.0272(11) 0.8592(8) 0.064(4) Uani 0.211(4) 1 d D U P G 2
F49 F -0.0330(10) 0.0108(12) 0.8315(10) 0.054(4) Uani 0.211(4) 1 d D U P G 2
F50 F -0.0826(10) 0.1192(13) 0.8710(9) 0.041(3) Uani 0.211(4) 1 d D U P G 2
F51 F -0.0460(8) 0.2565(8) 0.8320(5) 0.058(3) Uani 0.211(4) 1 d D U P G 2
F52 F -0.1975(8) 0.2582(8) 0.7786(5) 0.069(3) Uani 0.211(4) 1 d D U P G 2
F53 F -0.2999(8) 0.2765(9) 0.8374(6) 0.073(3) Uani 0.211(4) 1 d D U P G 2
F54 F -0.2441(10) 0.2910(11) 0.9518(6) 0.064(4) Uani 0.211(4) 1 d D U P G 2
F55 F -0.0946(14) 0.290(2) 1.0066(7) 0.046(4) Uani 0.211(4) 1 d D U P G 2
F56 F -0.0897(14) 0.1493(19) 0.9923(11) 0.030(3) Uani 0.211(4) 1 d D U P G 2
F57 F -0.0598(13) 0.1087(14) 1.0903(8) 0.051(4) Uani 0.211(4) 1 d D U P G 2
F58 F 0.0863(13) 0.1858(11) 1.1756(8) 0.061(4) Uani 0.211(4) 1 d D U P G 2
F59 F 0.2002(14) 0.3087(13) 1.1576(9) 0.068(4) Uani 0.211(4) 1 d D U P G 2
F60 F 0.1793(14) 0.3524(15) 1.0590(9) 0.052(4) Uani 0.211(4) 1 d D U P G 2
C1S C -0.0683(8) 0.2263(9) 0.3699(4) 0.137(4) Uani 0.643(6) 1 d D U P H 1
H1S1 H -0.1145 0.1775 0.3535 0.206 Uiso 0.643(6) 1 calc R U P H 1
H1S2 H -0.0177 0.2218 0.3648 0.206 Uiso 0.643(6) 1 calc R U P H 1
H1S3 H -0.0816 0.2677 0.3508 0.206 Uiso 0.643(6) 1 calc R U P H 1
C2S C -0.0551(7) 0.2442(6) 0.4302(4) 0.138(3) Uani 0.643(6) 1 d D U P H 1
H2S1 H 0.0044 0.2541 0.4507 0.166 Uiso 0.643(6) 1 calc R U P H 1
H2S2 H -0.0872 0.1971 0.4414 0.166 Uiso 0.643(6) 1 calc R U P H 1
C3S C -0.0759(6) 0.3087(5) 0.4517(3) 0.112(3) Uani 0.643(6) 1 d D U P H 1
H3S1 H -0.1353 0.2987 0.4309 0.135 Uiso 0.643(6) 1 calc R U P H 1
H3S2 H -0.0436 0.3557 0.4405 0.135 Uiso 0.643(6) 1 calc R U P H 1
C4S C -0.0630(6) 0.3283(5) 0.5144(3) 0.109(2) Uani 0.643(6) 1 d D U P H 1
H4S1 H -0.0995 0.2838 0.5255 0.131 Uiso 0.643(6) 1 calc R U P H 1
H4S2 H -0.0048 0.3348 0.5362 0.131 Uiso 0.643(6) 1 calc R U P H 1
C5S C -0.0794(6) 0.3978(5) 0.5315(3) 0.102(2) Uani 0.643(6) 1 d D U P H 1
H5S1 H -0.1363 0.3936 0.5084 0.123 Uiso 0.643(6) 1 calc R U P H 1
H5S2 H -0.0398 0.4436 0.5239 0.123 Uiso 0.643(6) 1 calc R U P H 1
C6S C -0.0712(6) 0.4088(5) 0.5924(3) 0.104(2) Uani 0.643(6) 1 d D U P H 1
H6S1 H -0.1111 0.3636 0.6003 0.125 Uiso 0.643(6) 1 calc R U P H 1
H6S2 H -0.0144 0.4135 0.6158 0.125 Uiso 0.643(6) 1 calc R U P H 1
C7S C -0.0881(9) 0.4794(6) 0.6073(6) 0.146(4) Uani 0.643(6) 1 d D U P H 1
H7S1 H -0.0524 0.5232 0.5959 0.220 Uiso 0.643(6) 1 calc R U P H 1
H7S2 H -0.0766 0.4896 0.6484 0.220 Uiso 0.643(6) 1 calc R U P H 1
H7S3 H -0.1465 0.4721 0.5875 0.220 Uiso 0.643(6) 1 calc R U P H 1
C1S' C -0.0293(19) 0.236(2) 0.3933(10) 0.137(4) Uani 0.271(6) 1 d D U P I 2
H1S4 H -0.0447 0.1879 0.4080 0.206 Uiso 0.271(6) 1 calc R U P I 2
H1S5 H -0.0033 0.2305 0.3646 0.206 Uiso 0.271(6) 1 calc R U P I 2
H1S6 H -0.0792 0.2490 0.3760 0.206 Uiso 0.271(6) 1 calc R U P I 2
C2S' C 0.0302(14) 0.2992(14) 0.4405(9) 0.153(5) Uani 0.271(6) 1 d D U P I 2
H2S3 H 0.0399 0.3489 0.4262 0.184 Uiso 0.271(6) 1 calc R U P I 2
H2S4 H 0.0840 0.2905 0.4532 0.184 Uiso 0.271(6) 1 calc R U P I 2
C3S' C 0.0006(15) 0.3048(12) 0.4905(8) 0.139(4) Uani 0.271(6) 1 d D U P I 2
H3S3 H -0.0406 0.2535 0.4881 0.166 Uiso 0.271(6) 1 calc R U P I 2
H3S4 H 0.0489 0.3120 0.5247 0.166 Uiso 0.271(6) 1 calc R U P I 2
C4S' C -0.0372(16) 0.3629(12) 0.5022(9) 0.125(4) Uani 0.271(6) 1 d D U P I 2
H4S3 H 0.0036 0.4145 0.5047 0.150 Uiso 0.271(6) 1 calc R U P I 2
H4S4 H -0.0862 0.3557 0.4684 0.150 Uiso 0.271(6) 1 calc R U P I 2
C5S' C -0.0644(15) 0.3652(11) 0.5528(8) 0.112(3) Uani 0.271(6) 1 d D U P I 2
H5S3 H -0.0190 0.3672 0.5875 0.134 Uiso 0.271(6) 1 calc R U P I 2
H5S4 H -0.1131 0.3188 0.5486 0.134 Uiso 0.271(6) 1 calc R U P I 2
C6S' C -0.0868(15) 0.4369(11) 0.5565(8) 0.112(4) Uani 0.271(6) 1 d D U P I 2
H6S3 H -0.0410 0.4826 0.5551 0.135 Uiso 0.271(6) 1 calc R U P I 2
H6S4 H -0.1376 0.4317 0.5248 0.135 Uiso 0.271(6) 1 calc R U P I 2
C7S' C -0.1012(16) 0.4443(11) 0.6118(10) 0.107(5) Uani 0.271(6) 1 d D U P I 2
H7S4 H -0.1286 0.3930 0.6191 0.160 Uiso 0.271(6) 1 calc R U P I 2
H7S5 H -0.1367 0.4756 0.6106 0.160 Uiso 0.271(6) 1 calc R U P I 2
H7S6 H -0.0478 0.4693 0.6421 0.160 Uiso 0.271(6) 1 calc R U P I 2
C8S C 0.2369(10) 0.1344(9) 1.1027(5) 0.150(5) Uani 0.5 1 d D U P J -1
H8S1 H 0.2139 0.1524 1.1298 0.224 Uiso 0.5 1 calc R U P J -1
H8S2 H 0.2839 0.1771 1.1001 0.224 Uiso 0.5 1 calc R U P J -1
H8S3 H 0.2560 0.0923 1.1156 0.224 Uiso 0.5 1 calc R U P J -1
C9S C 0.1713(11) 0.1061(11) 1.0456(6) 0.128(4) Uani 0.5 1 d D U P J -1
H9S1 H 0.1948 0.0863 1.0191 0.153 Uiso 0.5 1 calc R U P J -1
H9S2 H 0.1567 0.1504 1.0314 0.153 Uiso 0.5 1 calc R U P J -1
C10S C 0.0933(10) 0.0440(10) 1.0443(7) 0.117(4) Uani 0.5 1 d D U P J -1
H10A H 0.0751 0.0619 1.0748 0.140 Uiso 0.5 1 calc R U P J -1
H10B H 0.1081 -0.0017 1.0546 0.140 Uiso 0.5 1 calc R U P J -1
C11S C 0.0198(10) 0.0176(12) 0.9910(7) 0.116(4) Uani 0.5 1 d D U P J -1
H11A H 0.0354 -0.0067 0.9616 0.139 Uiso 0.5 1 calc R U P J -1
H11B H 0.0088 0.0639 0.9779 0.139 Uiso 0.5 1 calc R U P J -1
C12S C -0.0600(10) -0.0378(12) 0.9936(7) 0.118(4) Uani 0.5 1 d D U P J -1
H12A H -0.0511 -0.0849 1.0066 0.142 Uiso 0.5 1 calc R U P J -1
H12B H -0.0795 -0.0138 1.0208 0.142 Uiso 0.5 1 calc R U P J -1
C13S C -0.1233(12) -0.0583(13) 0.9358(7) 0.128(5) Uani 0.5 1 d D U P J -1
H13A H -0.1369 -0.0122 0.9248 0.153 Uiso 0.5 1 calc R U P J -1
H13B H -0.1005 -0.0758 0.9079 0.153 Uiso 0.5 1 calc R U P J -1
C14S C -0.2001(13) -0.1207(14) 0.9351(9) 0.157(6) Uani 0.5 1 d D U P J -1
H14A H -0.1879 -0.1681 0.9415 0.235 Uiso 0.5 1 calc R U P J -1
H14B H -0.2433 -0.1299 0.8981 0.235 Uiso 0.5 1 calc R U P J -1
H14C H -0.2196 -0.1050 0.9651 0.235 Uiso 0.5 1 calc R U P J -1

loop_
_atom_site_aniso_label
_atom_site_aniso_U_11
_atom_site_aniso_U_22
_atom_site_aniso_U_33
_atom_site_aniso_U_23
_atom_site_aniso_U_13
_atom_site_aniso_U_12
Re1 0.02330(6) 0.05594(7) 0.02306(5) 0.00318(4) 0.00879(4) 0.01463(4)
O1 0.0272(8) 0.0724(12) 0.0306(8) 0.0049(8) 0.0116(7) 0.0181(8)
C1 0.0273(11) 0.0555(14) 0.0247(10) 0.0057(10) 0.0093(9) 0.0085(10)
C2 0.0291(11) 0.0544(14) 0.0245(10) 0.0038(10) 0.0080(9) 0.0106(10)
C3 0.0272(11) 0.0505(13) 0.0235(10) 0.0045(9) 0.0093(8) 0.0120(10)
C4 0.0240(10) 0.0515(13) 0.0227(10) 0.0046(9) 0.0081(8) 0.0121(9)
C5 0.0249(10) 0.0499(13) 0.0225(10) 0.0026(9) 0.0083(8) 0.0141(9)
C6 0.0260(10) 0.0507(13) 0.0211(9) 0.0010(9) 0.0075(8) 0.0124(9)
C7 0.0272(11) 0.0479(13) 0.0273(10) 0.0021(9) 0.0101(8) 0.0104(9)
C8 0.0296(11) 0.0477(13) 0.0253(10) 0.0006(9) 0.0102(8) 0.0123(10)
C9 0.0372(12) 0.0495(14) 0.0298(11) 0.0006(10) 0.0126(9) 0.0178(11)
C10 0.0463(14) 0.0535(15) 0.0312(12) 0.0016(10) 0.0117(10) 0.0237(12)
C11 0.0459(14) 0.0618(16) 0.0289(11) 0.0033(11) 0.0117(10) 0.0275(13)
C12 0.0360(12) 0.0624(16) 0.0258(10) 0.0047(10) 0.0102(9) 0.0251(11)
C13 0.0261(11) 0.0698(17) 0.0243(10) 0.0049(10) 0.0091(9) 0.0192(11)
C14 0.0294(11) 0.0696(17) 0.0240(10) 0.0046(10) 0.0098(9) 0.0164(11)
C15 0.0258(11) 0.0711(17) 0.0265(11) 0.0099(11) 0.0088(9) 0.0122(11)
C16 0.0256(11) 0.0592(15) 0.0246(10) 0.0064(10) 0.0084(9) 0.0083(10)
C97 0.0305(13) 0.089(2) 0.0542(17) 0.0364(17) 0.0050(12) 0.0028(14)
N1 0.0236(9) 0.0539(12) 0.0262(9) 0.0060(8) 0.0088(7) 0.0128(8)
N2 0.0235(9) 0.0488(11) 0.0272(9) 0.0037(8) 0.0098(7) 0.0115(8)
N3 0.0341(10) 0.0465(11) 0.0349(10) 0.0018(9) 0.0113(8) 0.0141(9)
N4 0.0305(10) 0.0549(12) 0.0272(9) 0.0024(8) 0.0098(8) 0.0192(9)
N5 0.0334(10) 0.0661(14) 0.0266(9) 0.0039(9) 0.0112(8) 0.0224(10)
N6 0.0242(9) 0.0633(13) 0.0243(9) 0.0059(9) 0.0079(7) 0.0157(9)
N7 0.0234(9) 0.0618(13) 0.0268(9) 0.0096(9) 0.0052(7) 0.0062(9)
C17 0.0289(11) 0.0521(13) 0.0383(12) 0.0052(10) 0.0101(9) 0.0077(10)
C18 0.020(3) 0.059(3) 0.044(2) 0.014(2) 0.001(2) 0.017(3)
C19 0.047(3) 0.070(3) 0.062(3) 0.023(3) 0.007(3) 0.013(3)
C20 0.053(3) 0.061(3) 0.073(3) 0.015(3) 0.016(3) 0.000(3)
C21 0.049(4) 0.056(3) 0.067(4) -0.005(3) 0.021(3) -0.009(3)
C22 0.046(3) 0.058(3) 0.046(3) -0.004(3) 0.020(3) -0.005(3)
C23 0.086(4) 0.066(4) 0.103(4) 0.019(4) 0.023(4) -0.005(4)
C24 0.096(6) 0.085(7) 0.145(9) 0.025(7) 0.043(6) -0.020(5)
C25 0.141(8) 0.072(5) 0.112(6) 0.045(5) 0.010(7) -0.003(6)
C26 0.138(9) 0.081(6) 0.152(9) 0.003(7) 0.029(8) 0.024(6)
C17' 0.0289(11) 0.0521(13) 0.0383(12) 0.0052(10) 0.0101(9) 0.0077(10)
C18' 0.027(3) 0.062(3) 0.047(3) 0.016(2) 0.017(3) 0.021(3)
C19' 0.046(4) 0.067(3) 0.056(3) 0.025(3) 0.023(3) 0.015(3)
C20' 0.053(3) 0.062(3) 0.069(3) 0.021(3) 0.014(3) 0.003(3)
C21' 0.061(4) 0.053(3) 0.061(4) -0.003(3) 0.008(4) -0.006(4)
C22' 0.062(4) 0.062(3) 0.042(3) 0.004(3) 0.014(3) -0.004(4)
C23' 0.086(4) 0.063(4) 0.098(4) 0.024(4) 0.025(4) -0.006(4)
C24' 0.111(8) 0.081(7) 0.117(9) 0.010(7) 0.025(7) -0.034(6)
C25' 0.136(9) 0.089(6) 0.115(7) 0.042(6) 0.037(7) -0.008(7)
C26' 0.122(8) 0.051(5) 0.136(8) 0.024(6) 0.023(7) 0.022(5)
C27 0.0277(11) 0.0476(13) 0.0278(10) 0.0077(9) 0.0115(9) 0.0111(9)
C28 0.0379(13) 0.0448(13) 0.0357(12) 0.0018(10) 0.0108(10) 0.0106(10)
C29 0.0477(15) 0.0460(14) 0.0465(14) 0.0044(11) 0.0182(12) 0.0199(12)
C30 0.0334(12) 0.0555(15) 0.0385(12) 0.0126(11) 0.0169(10) 0.0196(11)
C31 0.0300(11) 0.0566(15) 0.0298(11) 0.0043(10) 0.0091(9) 0.0141(10)
C32 0.0303(11) 0.0523(14) 0.0297(11) 0.0023(10) 0.0115(9) 0.0157(10)
C33 0.0423(14) 0.079(2) 0.0496(16) 0.0179(14) 0.0195(12) 0.0342(14)
C34 0.075(2) 0.104(3) 0.081(3) 0.015(2) 0.023(2) 0.063(2)
C35 0.0497(17) 0.106(3) 0.0598(19) 0.0342(19) 0.0209(15) 0.0427(19)
C36 0.0347(15) 0.106(3) 0.072(2) 0.033(2) 0.0212(14) 0.0315(17)
C37 0.0228(10) 0.0493(13) 0.0278(10) 0.0055(9) 0.0111(8) 0.0121(9)
C38 0.0278(11) 0.0468(13) 0.0293(11) 0.0018(9) 0.0079(9) 0.0104(9)
C39 0.0324(12) 0.0505(14) 0.0345(12) -0.0003(10) 0.0121(10) 0.0146(10)
C40 0.0285(11) 0.0541(14) 0.0377(12) 0.0067(11) 0.0142(10) 0.0153(10)
C41 0.0228(10) 0.0587(15) 0.0344(12) 0.0008(11) 0.0076(9) 0.0093(10)
C42 0.0279(11) 0.0538(14) 0.0278(11) -0.0013(10) 0.0088(9) 0.0106(10)
C43 0.0322(13) 0.0662(18) 0.0548(16) 0.0033(13) 0.0218(12) 0.0178(12)
C44 0.0437(15) 0.077(2) 0.074(2) 0.0019(17) 0.0336(15) 0.0255(15)
C45 0.0303(14) 0.093(3) 0.078(2) 0.0028(19) 0.0166(14) 0.0250(15)
C46 0.062(2) 0.080(2) 0.090(3) 0.023(2) 0.056(2) 0.0240(18)
C47 0.0306(12) 0.0505(14) 0.0343(13) 0.0065(10) 0.0076(10) 0.0111(10)
C48 0.0345(17) 0.0588(18) 0.0442(19) 0.0142(14) 0.0161(14) 0.0131(14)
C49 0.0389(17) 0.070(2) 0.052(2) 0.0219(18) 0.0169(16) 0.0093(16)
C50 0.0461(18) 0.068(2) 0.0540(18) 0.0251(17) 0.0100(15) 0.0027(16)
C51 0.0493(18) 0.0510(17) 0.0486(17) 0.0107(14) 0.0059(14) 0.0015(14)
C52 0.0390(16) 0.0526(16) 0.0372(15) 0.0056(12) 0.0064(13) 0.0107(13)
C53 0.060(2) 0.085(3) 0.072(2) 0.034(2) 0.0117(19) -0.013(2)
C54 0.048(3) 0.167(7) 0.154(6) 0.097(5) 0.006(3) -0.015(4)
C55 0.067(3) 0.115(5) 0.082(3) 0.040(3) 0.018(3) -0.016(3)
C56 0.111(5) 0.130(5) 0.088(4) 0.007(4) 0.023(3) -0.066(4)
C47' 0.0306(12) 0.0505(14) 0.0343(13) 0.0065(10) 0.0076(10) 0.0111(10)
C48' 0.032(5) 0.057(5) 0.040(5) 0.016(4) 0.011(4) 0.009(4)
C49' 0.040(5) 0.064(5) 0.047(5) 0.020(5) 0.012(4) 0.006(5)
C50' 0.046(4) 0.071(4) 0.055(4) 0.024(4) 0.011(4) -0.002(4)
C51' 0.050(5) 0.065(5) 0.052(5) 0.010(5) 0.008(5) -0.002(5)
C52' 0.045(5) 0.059(5) 0.044(5) 0.005(4) 0.009(4) 0.001(4)
C53' 0.054(5) 0.092(6) 0.074(5) 0.035(5) 0.008(5) -0.012(5)
C54' 0.047(11) 0.133(15) 0.123(14) 0.057(13) 0.012(12) -0.022(13)
C55' 0.056(11) 0.104(12) 0.071(10) 0.026(10) 0.028(9) -0.032(10)
C56' 0.066(10) 0.095(10) 0.088(10) 0.034(9) 0.007(9) -0.007(9)
C57 0.052(2) 0.0464(14) 0.0393(13) 0.0046(11) 0.0137(17) 0.0278(14)
C58 0.080(5) 0.066(4) 0.047(4) 0.005(4) 0.016(4) 0.006(4)
C59 0.088(5) 0.066(4) 0.056(4) 0.003(4) 0.016(4) 0.004(4)
C60 0.081(4) 0.049(3) 0.057(3) 0.010(3) 0.023(4) 0.012(4)
C61 0.065(5) 0.046(4) 0.050(4) 0.005(3) 0.021(4) 0.027(4)
C62 0.061(5) 0.046(4) 0.045(4) 0.003(4) 0.013(4) 0.025(4)
C63 0.101(5) 0.049(4) 0.071(4) 0.007(4) 0.032(5) 0.007(5)
C64 0.103(8) 0.052(6) 0.117(8) 0.026(6) 0.027(8) 0.019(6)
C65 0.119(11) 0.066(7) 0.091(9) 0.022(7) 0.031(9) 0.016(8)
C66 0.132(10) 0.060(7) 0.101(8) 0.021(6) 0.044(8) -0.008(8)
C57' 0.052(2) 0.0464(14) 0.0393(13) 0.0046(11) 0.0137(17) 0.0278(14)
C58' 0.061(3) 0.056(2) 0.0371(18) 0.0035(16) 0.016(2) 0.017(2)
C59' 0.069(3) 0.049(2) 0.050(2) -0.0023(17) 0.016(2) 0.011(2)
C60' 0.070(3) 0.0434(19) 0.057(2) 0.0042(16) 0.028(2) 0.019(2)
C61' 0.058(3) 0.043(2) 0.050(2) 0.0099(17) 0.021(2) 0.025(2)
C62' 0.046(3) 0.048(2) 0.040(2) 0.0005(18) 0.016(2) 0.023(2)
C63' 0.093(4) 0.041(2) 0.073(3) 0.004(2) 0.037(3) 0.009(2)
C64' 0.098(6) 0.080(5) 0.167(8) 0.037(5) 0.019(6) -0.017(4)
C65' 0.142(6) 0.051(3) 0.109(5) 0.014(3) 0.054(5) 0.019(4)
C66' 0.168(8) 0.066(4) 0.112(5) -0.016(4) 0.087(6) -0.037(5)
C67 0.0528(14) 0.0667(17) 0.0335(13) 0.0088(12) 0.0129(11) 0.0356(13)
C68 0.056(2) 0.078(2) 0.048(2) 0.0184(18) 0.0138(17) 0.0337(19)
C69 0.069(2) 0.087(3) 0.054(2) 0.028(2) 0.0150(19) 0.046(2)
C70 0.076(3) 0.098(3) 0.049(2) 0.021(2) 0.0200(19) 0.063(2)
C71 0.066(2) 0.098(3) 0.046(2) 0.0212(19) 0.0247(17) 0.056(2)
C72 0.061(2) 0.079(2) 0.0366(17) 0.0150(16) 0.0196(15) 0.0449(19)
C73 0.095(4) 0.128(4) 0.072(3) 0.029(3) 0.016(3) 0.083(3)
C74 0.091(5) 0.145(7) 0.064(3) 0.024(4) 0.010(3) 0.080(5)
C75 0.128(8) 0.148(7) 0.137(7) -0.009(6) -0.011(6) 0.104(6)
C76 0.105(6) 0.206(9) 0.108(6) 0.071(6) 0.047(5) 0.111(6)
C67' 0.0528(14) 0.0667(17) 0.0335(13) 0.0088(12) 0.0129(11) 0.0356(13)
C68' 0.064(4) 0.074(4) 0.048(4) 0.012(3) 0.019(3) 0.042(3)
C69' 0.074(4) 0.084(4) 0.053(4) 0.014(4) 0.021(4) 0.049(4)
C70' 0.076(4) 0.097(4) 0.053(4) 0.030(4) 0.019(4) 0.056(4)
C71' 0.066(4) 0.093(4) 0.051(4) 0.026(3) 0.017(3) 0.048(3)
C72' 0.061(4) 0.080(4) 0.046(4) 0.020(3) 0.020(3) 0.041(3)
C73' 0.081(5) 0.113(5) 0.065(4) 0.033(5) 0.013(4) 0.069(5)
C74' 0.111(11) 0.157(12) 0.082(9) 0.046(9) -0.015(9) 0.079(9)
C75' 0.093(10) 0.085(8) 0.089(8) 0.037(7) 0.006(8) 0.062(7)
C76' 0.091(9) 0.136(10) 0.092(8) 0.017(8) 0.012(8) 0.094(7)
C77 0.0273(12) 0.066(2) 0.0296(11) 0.0083(13) 0.0097(9) 0.0153(13)
C78 0.031(3) 0.066(4) 0.032(4) 0.009(3) 0.013(3) 0.017(3)
C79 0.035(3) 0.074(4) 0.037(4) 0.008(4) 0.013(3) 0.029(3)
C80 0.038(3) 0.074(4) 0.038(4) 0.011(3) 0.008(3) 0.024(3)
C81 0.034(4) 0.071(4) 0.031(4) 0.015(3) 0.006(4) 0.017(3)
C82 0.030(3) 0.064(4) 0.026(4) 0.014(3) 0.012(3) 0.017(3)
C83 0.044(4) 0.075(4) 0.052(4) 0.020(4) 0.003(4) 0.029(4)
C84 0.068(9) 0.106(10) 0.098(9) 0.037(8) -0.009(8) 0.005(8)
C85 0.049(7) 0.091(8) 0.078(10) -0.007(8) 0.000(7) 0.037(6)
C86 0.057(7) 0.112(9) 0.060(7) 0.023(6) -0.003(6) 0.039(6)
C77' 0.0273(12) 0.066(2) 0.0296(11) 0.0083(13) 0.0097(9) 0.0153(13)
C78' 0.034(2) 0.076(4) 0.030(2) 0.003(2) 0.0119(19) 0.017(2)
C79' 0.038(2) 0.076(3) 0.038(3) 0.008(2) 0.012(2) 0.022(2)
C80' 0.036(2) 0.076(3) 0.035(2) 0.014(2) 0.008(2) 0.022(2)
C81' 0.037(3) 0.070(3) 0.027(3) 0.009(2) 0.007(2) 0.017(2)
C82' 0.034(2) 0.065(2) 0.027(3) 0.010(2) 0.008(2) 0.015(2)
C83' 0.039(3) 0.076(3) 0.044(2) 0.014(2) 0.008(2) 0.024(2)
C84' 0.051(4) 0.087(5) 0.082(5) 0.043(4) 0.002(3) 0.015(4)
C85' 0.032(3) 0.070(4) 0.056(4) 0.015(3) 0.003(3) 0.018(3)
C86' 0.060(4) 0.098(5) 0.045(3) 0.008(3) -0.008(3) 0.040(4)
C87 0.0252(12) 0.0689(16) 0.0332(14) 0.0174(11) 0.0051(10) 0.0116(11)
C88 0.0313(12) 0.0683(19) 0.0484(18) 0.0205(14) 0.0145(13) 0.0160(13)
C89 0.0314(12) 0.0632(19) 0.061(2) 0.0258(16) 0.0160(14) 0.0138(12)
C90 0.0348(14) 0.0579(16) 0.0523(18) 0.0246(14) 0.0111(13) 0.0157(12)
C91 0.0372(16) 0.0600(16) 0.0423(17) 0.0177(14) 0.0093(12) 0.0133(13)
C92 0.0310(15) 0.0676(17) 0.0369(16) 0.0171(13) 0.0096(11) 0.0113(12)
C93 0.0412(16) 0.0565(17) 0.075(2) 0.0256(17) 0.0138(15) 0.0141(13)
C94 0.0415(19) 0.060(2) 0.107(3) 0.022(2) 0.000(2) 0.0065(16)
C95 0.064(2) 0.058(2) 0.091(3) 0.031(2) 0.025(2) 0.0155(18)
C96 0.064(2) 0.062(2) 0.076(3) 0.011(2) 0.010(2) 0.0085(18)
C87' 0.0252(12) 0.0689(16) 0.0332(14) 0.0174(11) 0.0051(10) 0.0116(11)
C88' 0.0313(12) 0.0683(19) 0.0484(18) 0.0205(14) 0.0145(13) 0.0160(13)
C89' 0.0314(12) 0.0632(19) 0.061(2) 0.0258(16) 0.0160(14) 0.0138(12)
C90' 0.0348(14) 0.0579(16) 0.0523(18) 0.0246(14) 0.0111(13) 0.0157(12)
C91' 0.0372(16) 0.0600(16) 0.0423(17) 0.0177(14) 0.0093(12) 0.0133(13)
C92' 0.0310(15) 0.0676(17) 0.0369(16) 0.0171(13) 0.0096(11) 0.0113(12)
C93' 0.0412(16) 0.0565(17) 0.075(2) 0.0256(17) 0.0138(15) 0.0141(13)
C94' 0.0415(19) 0.060(2) 0.107(3) 0.022(2) 0.000(2) 0.0065(16)
C95' 0.064(2) 0.058(2) 0.091(3) 0.031(2) 0.025(2) 0.0155(18)
C96' 0.064(2) 0.062(2) 0.076(3) 0.011(2) 0.010(2) 0.0085(18)
B1 0.0301(13) 0.081(2) 0.0258(12) 0.0011(13) 0.0098(10) 0.0191(14)
C98 0.0320(12) 0.085(2) 0.0261(11) 0.0028(12) 0.0095(10) 0.0176(13)
C99 0.0309(12) 0.091(2) 0.0293(12) 0.0011(13) 0.0114(10) 0.0184(13)
C100 0.0323(13) 0.109(3) 0.0310(13) -0.0041(15) 0.0099(11) 0.0208(15)
C101 0.0377(14) 0.107(3) 0.0316(13) 0.0023(15) 0.0167(11) 0.0109(16)
C102 0.0526(18) 0.097(3) 0.0393(15) 0.0153(16) 0.0198(13) 0.0160(17)
C103 0.0447(15) 0.094(2) 0.0353(14) 0.0062(14) 0.0159(12) 0.0240(16)
C104 0.0318(12) 0.0717(18) 0.0277(11) 0.0020(11) 0.0103(10) 0.0194(12)
C105 0.0378(14) 0.094(2) 0.0285(12) 0.0036(13) 0.0144(11) 0.0269(14)
C106 0.0379(14) 0.098(2) 0.0261(12) -0.0007(13) 0.0043(10) 0.0266(15)
C107 0.0293(12) 0.086(2) 0.0401(14) 0.0011(14) 0.0085(11) 0.0225(13)
C108 0.0370(13) 0.0733(18) 0.0336(12) 0.0038(12) 0.0172(10) 0.0223(13)
C109 0.0347(12) 0.0692(17) 0.0259(11) 0.0019(11) 0.0095(9) 0.0191(12)
C110 0.0260(11) 0.0799(19) 0.0294(12) -0.0010(12) 0.0094(9) 0.0208(12)
C111 0.0415(14) 0.084(2) 0.0308(12) -0.0004(13) 0.0135(11) 0.0239(14)
C112 0.066(2) 0.075(2) 0.0449(16) -0.0033(15) 0.0214(15) 0.0276(17)
C113 0.065(2) 0.083(2) 0.0509(17) 0.0100(16) 0.0316(15) 0.0363(18)
C114 0.0386(13) 0.089(2) 0.0361(13) 0.0112(13) 0.0204(11) 0.0314(14)
C115 0.0276(11) 0.080(2) 0.0301(12) -0.0008(12) 0.0118(9) 0.0188(12)
C116 0.0377(13) 0.0751(19) 0.0302(12) 0.0057(12) 0.0163(10) 0.0150(13)
C117 0.0436(15) 0.077(2) 0.0412(14) 0.0106(14) 0.0210(12) 0.0146(14)
C118 0.071(2) 0.065(2) 0.0547(18) 0.0079(15) 0.0366(17) 0.0129(16)
C119 0.0565(19) 0.075(2) 0.0448(16) -0.0012(15) 0.0217(14) -0.0021(16)
C120 0.0412(15) 0.089(2) 0.0369(14) 0.0051(15) 0.0149(12) 0.0037(15)
C121 0.0378(14) 0.076(2) 0.0331(13) 0.0035(12) 0.0143(11) 0.0125(13)
F1 0.0477(9) 0.1046(15) 0.0440(9) 0.0103(9) 0.0224(7) 0.0378(10)
F2 0.0464(10) 0.1293(18) 0.0491(10) 0.0005(11) 0.0256(8) 0.0353(11)
F3 0.0516(10) 0.1298(19) 0.0461(10) 0.0091(11) 0.0302(8) 0.0136(11)
F4 0.0880(16) 0.1186(19) 0.0623(12) 0.0338(13) 0.0425(12) 0.0313(14)
F5 0.0719(12) 0.1006(15) 0.0540(10) 0.0246(10) 0.0336(10) 0.0400(12)
F6 0.0389(8) 0.1290(17) 0.0258(7) 0.0025(9) 0.0130(6) 0.0311(10)
F7 0.0427(9) 0.151(2) 0.0280(8) 0.0009(10) 0.0058(7) 0.0379(11)
F8 0.0308(8) 0.1159(16) 0.0429(9) 0.0015(9) 0.0083(7) 0.0281(9)
F9 0.0359(8) 0.0887(12) 0.0387(8) 0.0041(8) 0.0193(6) 0.0229(8)
F10 0.0360(7) 0.0766(11) 0.0249(6) 0.0036(6) 0.0117(6) 0.0203(7)
F11 0.0567(10) 0.0882(13) 0.0275(7) -0.0056(8) 0.0094(7) 0.0243(9)
F12 0.133(2) 0.0797(15) 0.0540(12) -0.0086(11) 0.0333(13) 0.0331(15)
F13 0.124(2) 0.0841(15) 0.0685(13) 0.0170(11) 0.0470(14) 0.0492(15)
F14 0.0587(10) 0.0955(14) 0.0382(8) 0.0158(8) 0.0246(8) 0.0377(10)
F15 0.0404(8) 0.0827(12) 0.0267(7) -0.0002(7) 0.0112(6) 0.0179(8)
F16 0.0552(10) 0.0763(12) 0.0569(10) 0.0116(9) 0.0253(8) 0.0267(9)
F17 0.0886(16) 0.0670(13) 0.0834(15) 0.0077(11) 0.0414(13) 0.0180(11)
F18 0.0843(15) 0.0791(14) 0.0617(12) -0.0089(11) 0.0220(11) -0.0120(12)
F19 0.0386(9) 0.1094(17) 0.0473(10) -0.0007(10) 0.0054(8) 0.0017(10)
F20 0.0327(8) 0.0941(13) 0.0385(8) 0.0005(8) 0.0099(6) 0.0206(8)
B2 0.0336(18) 0.0358(15) 0.0298(15) 0.0038(12) 0.0136(14) 0.0118(14)
C122 0.0369(18) 0.0396(15) 0.0374(15) 0.0068(12) 0.0125(15) 0.0113(14)
C123 0.0324(19) 0.0376(16) 0.039(2) 0.0087(14) 0.0172(14) 0.0104(13)
C124 0.0380(19) 0.0348(16) 0.053(2) 0.0051(14) 0.0144(14) 0.0110(13)
C125 0.055(2) 0.0358(16) 0.064(2) 0.0143(15) 0.0232(19) 0.0045(15)
C126 0.081(3) 0.0478(19) 0.057(2) 0.0138(16) 0.036(2) 0.0021(18)
C127 0.066(2) 0.0411(17) 0.0465(18) 0.0066(14) 0.0262(17) 0.0049(16)
C128 0.0364(19) 0.0396(15) 0.0328(17) 0.0058(12) 0.0155(15) 0.0135(14)
C129 0.041(2) 0.0452(18) 0.050(2) -0.0015(16) 0.0208(16) 0.0108(15)
C130 0.044(2) 0.061(2) 0.055(2) 0.0069(17) 0.0278(17) 0.0197(16)
C131 0.054(3) 0.0515(18) 0.039(2) 0.0067(14) 0.0260(18) 0.0270(18)
C132 0.044(2) 0.0447(17) 0.0270(14) 0.0077(13) 0.0159(18) 0.0176(18)
C133 0.039(3) 0.0408(16) 0.0257(14) 0.0065(12) 0.017(2) 0.0151(18)
C134 0.0298(18) 0.0315(14) 0.0348(15) 0.0034(11) 0.0092(15) 0.0102(16)
C135 0.042(2) 0.0367(15) 0.0373(16) 0.0071(12) 0.0097(16) 0.0142(17)
C136 0.042(2) 0.0409(17) 0.0423(18) 0.0054(14) -0.0018(17) 0.0178(18)
C137 0.0361(19) 0.0437(18) 0.055(2) 0.0047(15) 0.0005(16) 0.0157(16)
C138 0.0320(19) 0.0439(19) 0.053(2) 0.0036(16) 0.0137(16) 0.0132(16)
C139 0.0328(18) 0.0333(16) 0.0363(17) 0.0010(13) 0.0082(14) 0.0107(16)
C140 0.0394(17) 0.0375(18) 0.0325(15) 0.0051(13) 0.0131(13) 0.0206(14)
C141 0.043(2) 0.041(2) 0.031(2) 0.003(2) 0.0122(17) 0.0183(18)
C142 0.043(3) 0.049(3) 0.035(2) 0.011(2) 0.0175(19) 0.0221(18)
C143 0.044(3) 0.064(3) 0.0320(17) 0.0122(19) 0.0107(17) 0.024(2)
C144 0.037(2) 0.058(3) 0.0402(19) 0.0116(17) 0.0078(15) 0.0176(18)
C145 0.0395(18) 0.049(2) 0.039(2) 0.0123(18) 0.0162(17) 0.0192(16)
F21 0.0525(15) 0.0395(14) 0.049(2) 0.0044(14) 0.0273(16) 0.0128(11)
F22 0.0573(14) 0.0338(12) 0.074(2) 0.0028(13) 0.0277(15) 0.0143(10)
F23 0.080(2) 0.0381(12) 0.0861(19) 0.0205(12) 0.0305(17) 0.0053(13)
F24 0.175(4) 0.0570(16) 0.089(2) 0.0180(15) 0.090(3) -0.001(2)
F25 0.121(3) 0.0474(13) 0.0585(17) 0.0018(11) 0.0590(18) -0.0007(15)
F26 0.0369(16) 0.0568(16) 0.100(3) -0.0155(17) 0.0286(16) 0.0057(11)
F27 0.0518(17) 0.0744(18) 0.107(3) -0.0032(18) 0.0486(18) 0.0189(13)
F28 0.072(3) 0.0586(14) 0.0469(18) 0.0082(12) 0.0339(16) 0.0366(16)
F29 0.058(2) 0.0376(13) 0.0325(13) -0.0024(9) 0.0101(17) 0.0166(14)
F30 0.0345(17) 0.0388(12) 0.0327(15) 0.0011(10) 0.0082(12) 0.0085(14)
F31 0.0610(18) 0.0544(14) 0.0324(12) 0.0121(10) 0.0151(15) 0.0226(16)
F32 0.0653(18) 0.0548(14) 0.0416(13) 0.0084(10) -0.0108(14) 0.0219(15)
F33 0.0406(16) 0.0685(19) 0.079(2) 0.0034(15) -0.0073(13) 0.0246(14)
F34 0.0374(14) 0.0637(19) 0.071(2) 0.0052(15) 0.0188(13) 0.0226(13)
F35 0.0334(16) 0.047(2) 0.0370(15) 0.0032(14) 0.0128(11) 0.0145(16)
F36 0.052(3) 0.0413(19) 0.0387(17) 0.0050(13) 0.008(2) 0.013(2)
F37 0.047(2) 0.056(2) 0.039(2) 0.0162(16) 0.0203(17) 0.0203(15)
F38 0.056(2) 0.088(3) 0.0327(16) 0.0198(18) 0.0089(14) 0.0247(19)
F39 0.0426(18) 0.087(3) 0.0484(19) 0.0191(18) -0.0038(13) 0.0077(17)
F40 0.0345(15) 0.0559(17) 0.043(3) 0.0176(16) 0.0037(16) 0.0084(14)
B3 0.041(4) 0.041(3) 0.034(3) 0.006(3) 0.008(3) 0.012(3)
C146 0.052(4) 0.041(4) 0.040(4) 0.005(3) 0.008(4) 0.010(4)
C147 0.049(4) 0.042(4) 0.045(4) 0.008(4) 0.009(4) 0.010(4)
C148 0.059(4) 0.040(4) 0.058(4) 0.005(4) 0.012(4) 0.005(4)
C149 0.073(5) 0.050(4) 0.066(4) 0.011(4) 0.010(4) 0.001(4)
C150 0.085(5) 0.053(4) 0.059(4) 0.015(4) 0.019(4) -0.004(4)
C151 0.074(4) 0.049(4) 0.047(4) 0.010(4) 0.015(4) 0.001(4)
C152 0.037(4) 0.042(4) 0.032(3) 0.004(3) 0.020(4) 0.012(4)
C153 0.039(4) 0.052(4) 0.044(4) 0.006(4) 0.021(4) 0.006(4)
C154 0.045(4) 0.058(4) 0.051(4) 0.005(4) 0.028(4) 0.016(4)
C155 0.045(5) 0.057(4) 0.040(4) 0.008(4) 0.031(4) 0.020(4)
C156 0.045(5) 0.046(4) 0.029(4) -0.001(3) 0.026(4) 0.023(4)
C157 0.038(5) 0.048(4) 0.029(4) 0.006(3) 0.017(4) 0.017(4)
C158 0.039(4) 0.036(3) 0.034(3) 0.002(3) 0.009(4) 0.012(4)
C159 0.044(4) 0.038(4) 0.038(4) 0.005(3) 0.003(4) 0.016(4)
C160 0.046(4) 0.044(4) 0.042(4) 0.006(3) -0.002(4) 0.019(4)
C161 0.040(4) 0.048(4) 0.046(4) 0.008(4) 0.003(4) 0.019(4)
C162 0.040(4) 0.044(4) 0.049(4) 0.001(4) 0.010(4) 0.014(4)
C163 0.039(5) 0.040(4) 0.040(4) 0.004(4) 0.001(4) 0.012(4)
C164 0.043(4) 0.040(4) 0.031(4) 0.002(3) 0.014(3) 0.020(4)
C165 0.039(4) 0.041(4) 0.030(4) 0.011(4) 0.018(4) 0.019(4)
C166 0.042(5) 0.052(5) 0.034(4) 0.009(4) 0.014(4) 0.023(4)
C167 0.040(5) 0.052(5) 0.029(4) 0.021(4) 0.018(4) 0.022(4)
C168 0.042(4) 0.058(5) 0.034(4) 0.013(4) 0.006(4) 0.021(4)
C169 0.040(4) 0.050(4) 0.039(4) 0.006(4) 0.010(4) 0.019(4)
F41 0.048(6) 0.031(5) 0.059(8) -0.003(7) -0.002(6) 0.015(5)
F42 0.078(8) 0.044(6) 0.100(9) 0.002(7) -0.009(7) 0.012(5)
F43 0.109(9) 0.056(6) 0.105(8) 0.022(6) -0.010(8) -0.018(6)
F44 0.169(11) 0.086(8) 0.063(6) 0.015(6) 0.033(8) -0.042(8)
F45 0.108(8) 0.080(6) 0.044(5) 0.009(4) 0.030(5) -0.019(6)
F46 0.039(6) 0.070(6) 0.052(6) -0.004(4) 0.023(4) 0.000(4)
F47 0.055(6) 0.101(7) 0.080(7) 0.005(6) 0.038(5) 0.022(5)
F48 0.066(8) 0.082(7) 0.062(8) 0.007(6) 0.042(6) 0.034(5)
F49 0.065(8) 0.056(5) 0.034(5) -0.004(4) 0.014(7) 0.017(6)
F50 0.047(8) 0.045(5) 0.033(5) 0.003(4) 0.015(6) 0.018(6)
F51 0.062(6) 0.062(5) 0.034(4) 0.008(3) 0.001(5) 0.013(6)
F52 0.065(6) 0.069(6) 0.045(5) 0.013(4) -0.016(5) 0.017(6)
F53 0.052(6) 0.074(6) 0.066(6) 0.007(5) -0.013(5) 0.018(5)
F54 0.052(8) 0.070(6) 0.049(7) 0.006(5) 0.002(5) 0.007(6)
F55 0.049(9) 0.050(6) 0.032(5) 0.004(5) 0.011(5) 0.010(7)
F56 0.022(4) 0.030(6) 0.039(7) 0.007(5) 0.017(4) 0.004(4)
F57 0.053(8) 0.068(8) 0.038(7) 0.022(6) 0.019(6) 0.022(6)
F58 0.064(9) 0.086(9) 0.037(6) 0.019(6) 0.011(5) 0.036(7)
F59 0.057(7) 0.080(9) 0.045(6) 0.016(6) -0.006(6) 0.012(6)
F60 0.058(6) 0.063(6) 0.030(7) 0.014(5) -0.007(5) 0.031(5)
C1S 0.154(8) 0.145(6) 0.109(7) -0.006(6) 0.076(6) 0.019(6)
C2S 0.143(6) 0.131(6) 0.115(5) -0.019(5) 0.055(5) 0.011(5)
C3S 0.120(5) 0.110(5) 0.097(4) -0.002(4) 0.056(4) 0.010(4)
C4S 0.109(4) 0.114(5) 0.098(4) 0.007(4) 0.050(4) 0.015(4)
C5S 0.110(4) 0.104(5) 0.083(4) 0.019(3) 0.042(4) 0.014(4)
C6S 0.100(4) 0.119(5) 0.082(4) 0.026(4) 0.048(4) 0.005(4)
C7S 0.120(7) 0.161(9) 0.162(8) 0.000(8) 0.089(6) 0.020(8)
C1S' 0.154(8) 0.145(6) 0.109(7) -0.006(6) 0.076(6) 0.019(6)
C2S' 0.155(8) 0.141(8) 0.126(8) 0.000(7) 0.047(7) 0.005(7)
C3S' 0.139(6) 0.130(6) 0.117(6) -0.003(5) 0.044(5) 0.010(5)
C4S' 0.122(5) 0.121(6) 0.111(5) 0.007(5) 0.044(5) 0.011(5)
C5S' 0.106(5) 0.122(6) 0.097(5) 0.005(5) 0.045(5) 0.015(5)
C6S' 0.108(6) 0.121(7) 0.098(6) 0.013(6) 0.051(5) 0.013(6)
C7S' 0.085(8) 0.123(11) 0.133(9) 0.045(9) 0.087(7) 0.010(9)
C8S 0.249(12) 0.165(10) 0.126(9) 0.041(8) 0.084(9) 0.170(9)
C9S 0.255(12) 0.123(9) 0.105(7) 0.063(7) 0.108(8) 0.148(8)
C10S 0.256(12) 0.115(7) 0.093(9) 0.069(7) 0.117(8) 0.152(8)
C11S 0.252(12) 0.120(9) 0.091(8) 0.071(6) 0.124(9) 0.146(8)
C12S 0.251(12) 0.123(9) 0.096(9) 0.080(7) 0.122(9) 0.148(9)
C13S 0.255(12) 0.134(9) 0.102(10) 0.075(8) 0.119(9) 0.146(8)
C14S 0.257(15) 0.139(12) 0.164(17) 0.050(13) 0.126(11) 0.134(10)

loop_
_atom_type_symbol
_atom_type_description
_atom_type_scat_dispersion_real
_atom_type_scat_dispersion_imag
_atom_type_scat_source
C C 0.0181 0.0091 'International Tables Vol C Tables 4.2.6.8 and 6.1.1.4'
H H 0.0000 0.0000 'International Tables Vol C Tables 4.2.6.8 and 6.1.1.4'
B B 0.0090 0.0039 'International Tables Vol C Tables 4.2.6.8 and 6.1.1.4'
N N 0.0311 0.0180 'International Tables Vol C Tables 4.2.6.8 and 6.1.1.4'
O O 0.0492 0.0322 'International Tables Vol C Tables 4.2.6.8 and 6.1.1.4'
F F 0.0727 0.0534 'International Tables Vol C Tables 4.2.6.8 and 6.1.1.4'
Re Re -5.2083 5.8923 'International Tables Vol C Tables 4.2.6.8 and 6.1.1.4'

loop_
_geom_angle_atom_site_label_1
_geom_angle_atom_site_label_2
_geom_angle_atom_site_label_3
_geom_angle
O1 Re1 N2 112.76(8)
O1 Re1 N1 113.49(9)
N2 Re1 N1 75.06(8)
O1 Re1 N6 110.89(8)
N2 Re1 N6 135.96(8)
N1 Re1 N6 82.73(8)
O1 Re1 N4 110.89(9)
N2 Re1 N4 83.43(8)
N1 Re1 N4 135.31(8)
N6 Re1 N4 86.59(9)
N1 C1 N7 119.9(2)
N1 C1 C2 108.5(2)
N7 C1 C2 131.6(2)
C3 C2 C1 106.8(2)
C3 C2 C17' 125.2(2)
C1 C2 C17' 127.6(2)
C3 C2 C17 125.2(2)
C1 C2 C17 127.6(2)
C2 C3 C4 107.7(2)
C2 C3 C27 127.7(2)
C4 C3 C27 124.5(2)
N1 C4 C5 111.6(2)
N1 C4 C3 107.3(2)
C5 C4 C3 141.1(2)
C4 C5 N2 110.48(19)
C4 C5 C6 142.3(2)
N2 C5 C6 107.0(2)
C7 C6 C5 107.5(2)
C7 C6 C37 122.0(2)
C5 C6 C37 129.9(2)
C6 C7 C8 106.8(2)
C6 C7 C47 130.0(2)
C8 C7 C47 122.8(2)
C6 C7 C47' 123.2(10)
C8 C7 C47' 129.9(10)
N2 C8 N3 121.0(2)
N2 C8 C7 109.6(2)
N3 C8 C7 129.0(2)
N4 C9 N3 122.3(2)
N4 C9 C10 111.5(2)
N3 C9 C10 126.0(3)
C11 C10 C9 105.8(3)
C11 C10 C57 125.4(7)
C9 C10 C57 128.8(7)
C11 C10 C57' 134.5(3)
C9 C10 C57' 119.6(3)
C10 C11 C12 107.1(2)
C10 C11 C67' 131.5(6)
C12 C11 C67' 121.3(6)
C10 C11 C67 128.3(3)
C12 C11 C67 124.2(3)
N5 C12 N4 124.6(3)
N5 C12 C11 126.7(2)
N4 C12 C11 108.6(2)
N5 C13 N6 126.2(2)
N5 C13 C14 125.9(2)
N6 C13 C14 107.9(2)
C15 C14 C13 107.9(2)
C15 C14 C77' 126.9(5)
C13 C14 C77' 125.2(5)
C15 C14 C77 132.6(8)
C13 C14 C77 119.5(8)
C14 C15 C16 106.6(2)
C14 C15 C87' 124.4(15)
C16 C15 C87' 128.9(15)
C14 C15 C87 125.8(3)
C16 C15 C87 127.5(3)
N6 C16 N7 123.0(2)
N6 C16 C15 109.6(2)
N7 C16 C15 127.4(3)
N7 C97 H97A 109.5
N7 C97 H97B 109.5
H97A C97 H97B 109.5
N7 C97 H97C 109.5
H97A C97 H97C 109.5
H97B C97 H97C 109.5
C1 N1 C4 109.5(2)
C1 N1 Re1 129.51(16)
C4 N1 Re1 118.27(17)
C8 N2 C5 108.97(19)
C8 N2 Re1 131.31(17)
C5 N2 Re1 119.58(16)
C8 N3 C9 126.2(2)
C8 N3 H3 116.9
C9 N3 H3 116.9
C9 N4 C12 106.7(2)
C9 N4 Re1 127.43(16)
C12 N4 Re1 123.96(18)
C12 N5 C13 125.5(2)
C16 N6 C13 107.9(2)
C16 N6 Re1 127.10(16)
C13 N6 Re1 123.99(19)
C1 N7 C16 124.3(2)
C1 N7 C97 117.9(2)
C16 N7 C97 117.7(2)
C18 C17 C22 120.2(6)
C18 C17 C2 118.9(4)
C22 C17 C2 120.8(5)
C17 C18 C19 119.7(7)
C17 C18 H18 120.1
C19 C18 H18 120.1
C18 C19 C20 122.6(9)
C18 C19 H19 118.7
C20 C19 H19 118.7
C21 C20 C19 116.3(8)
C21 C20 C23 120.8(9)
C19 C20 C23 122.7(9)
C20 C21 C22 122.7(8)
C20 C21 H21 118.6
C22 C21 H21 118.6
C21 C22 C17 118.4(7)
C21 C22 H22 120.8
C17 C22 H22 120.8
C24 C23 C25 109.5(11)
C24 C23 C26 105.9(11)
C25 C23 C26 112.1(11)
C24 C23 C20 104.8(10)
C25 C23 C20 112.4(9)
C26 C23 C20 111.7(10)
C23 C24 H24A 109.5
C23 C24 H24B 109.5
H24A C24 H24B 109.5
C23 C24 H24C 109.5
H24A C24 H24C 109.5
H24B C24 H24C 109.5
C23 C25 H25A 109.5
C23 C25 H25B 109.5
H25A C25 H25B 109.5
C23 C25 H25C 109.5
H25A C25 H25C 109.5
H25B C25 H25C 109.5
C23 C26 H26A 109.5
C23 C26 H26B 109.5
H26A C26 H26B 109.5
C23 C26 H26C 109.5
H26A C26 H26C 109.5
H26B C26 H26C 109.5
C22' C17' C18' 115.5(7)
C22' C17' C2 125.3(5)
C18' C17' C2 119.2(5)
C19' C18' C17' 122.6(9)
C19' C18' H18' 118.7
C17' C18' H18' 118.7
C20' C19' C18' 121.1(10)
C20' C19' H19' 119.5
C18' C19' H19' 119.5
C21' C20' C19' 117.2(9)
C21' C20' C23' 121.3(10)
C19' C20' C23' 121.0(10)
C20' C21' C22' 121.9(9)
C20' C21' H21' 119.0
C22' C21' H21' 119.0
C17' C22' C21' 121.6(9)
C17' C22' H22' 119.2
C21' C22' H22' 119.2
C25' C23' C24' 108.1(12)
C25' C23' C26' 116.3(13)
C24' C23' C26' 107.6(12)
C25' C23' C20' 111.5(10)
C24' C23' C20' 109.2(11)
C26' C23' C20' 104.0(10)
C23' C24' H24D 109.5
C23' C24' H24E 109.5
H24D C24' H24E 109.5
C23' C24' H24F 109.5
H24D C24' H24F 109.5
H24E C24' H24F 109.5
C23' C25' H25D 109.5
C23' C25' H25E 109.5
H25D C25' H25E 109.5
C23' C25' H25F 109.5
H25D C25' H25F 109.5
H25E C25' H25F 109.5
C23' C26' H26D 109.5
C23' C26' H26E 109.5
H26D C26' H26E 109.5
C23' C26' H26F 109.5
H26D C26' H26F 109.5
H26E C26' H26F 109.5
C28 C27 C32 119.0(2)
C28 C27 C3 121.4(2)
C32 C27 C3 119.6(2)
C27 C28 C29 120.2(2)
C27 C28 H28 119.9
C29 C28 H28 119.9
C28 C29 C30 121.6(2)
C28 C29 H29 119.2
C30 C29 H29 119.2
C29 C30 C31 117.5(2)
C29 C30 C33 122.7(3)
C31 C30 C33 119.8(2)
C32 C31 C30 121.5(2)
C32 C31 H31 119.2
C30 C31 H31 119.2
C31 C32 C27 120.2(2)
C31 C32 H32 119.9
C27 C32 H32 119.9
C36 C33 C35 109.6(3)
C36 C33 C34 108.2(3)
C35 C33 C34 108.6(3)
C36 C33 C30 108.4(3)
C35 C33 C30 109.7(2)
C34 C33 C30 112.2(3)
C33 C34 H34A 109.5
C33 C34 H34B 109.5
H34A C34 H34B 109.5
C33 C34 H34C 109.5
H34A C34 H34C 109.5
H34B C34 H34C 109.5
C33 C35 H35A 109.5
C33 C35 H35B 109.5
H35A C35 H35B 109.5
C33 C35 H35C 109.5
H35A C35 H35C 109.5
H35B C35 H35C 109.5
C33 C36 H36A 109.5
C33 C36 H36B 109.5
H36A C36 H36B 109.5
C33 C36 H36C 109.5
H36A C36 H36C 109.5
H36B C36 H36C 109.5
C38 C37 C42 118.9(2)
C38 C37 C6 120.4(2)
C42 C37 C6 119.4(2)
C39 C38 C37 120.3(2)
C39 C38 H38 119.8
C37 C38 H38 119.8
C38 C39 C40 121.2(2)
C38 C39 H39 119.4
C40 C39 H39 119.4
C41 C40 C39 117.4(2)
C41 C40 C43 119.6(2)
C39 C40 C43 122.7(2)
C42 C41 C40 121.6(2)
C42 C41 H41 119.2
C40 C41 H41 119.2
C41 C42 C37 119.9(2)
C41 C42 H42 120.1
C37 C42 H42 120.1
C45 C43 C44 109.0(3)
C45 C43 C40 111.0(2)
C44 C43 C40 112.0(2)
C45 C43 C46 108.7(3)
C44 C43 C46 109.3(3)
C40 C43 C46 106.8(2)
C43 C44 H44A 109.5
C43 C44 H44B 109.5
H44A C44 H44B 109.5
C43 C44 H44C 109.5
H44A C44 H44C 109.5
H44B C44 H44C 109.5
C43 C45 H45A 109.5
C43 C45 H45B 109.5
H45A C45 H45B 109.5
C43 C45 H45C 109.5
H45A C45 H45C 109.5
H45B C45 H45C 109.5
C43 C46 H46A 109.5
C43 C46 H46B 109.5
H46A C46 H46B 109.5
C43 C46 H46C 109.5
H46A C46 H46C 109.5
H46B C46 H46C 109.5
C52 C47 C48 119.1(3)
C52 C47 C7 119.4(3)
C48 C47 C7 121.5(3)
C49 C48 C47 120.0(4)
C49 C48 H48 120.0
C47 C48 H48 120.0
C48 C49 C50 121.5(4)
C48 C49 H49 119.3
C50 C49 H49 119.3
C51 C50 C49 117.9(3)
C51 C50 C53 122.2(4)
C49 C50 C53 119.8(4)
C50 C51 C52 121.6(4)
C50 C51 H51 119.2
C52 C51 H51 119.2
C47 C52 C51 119.9(3)
C47 C52 H52 120.0
C51 C52 H52 120.0
C55 C53 C56 112.9(5)
C55 C53 C50 110.7(4)
C56 C53 C50 113.6(5)
C55 C53 C54 108.2(6)
C56 C53 C54 102.1(5)
C50 C53 C54 108.8(4)
C53 C54 H54A 109.5
C53 C54 H54B 109.5
H54A C54 H54B 109.5
C53 C54 H54C 109.5
H54A C54 H54C 109.5
H54B C54 H54C 109.5
C53 C55 H55A 109.5
C53 C55 H55B 109.5
H55A C55 H55B 109.5
C53 C55 H55C 109.5
H55A C55 H55C 109.5
H55B C55 H55C 109.5
C53 C56 H56A 109.5
C53 C56 H56B 109.5
H56A C56 H56B 109.5
C53 C56 H56C 109.5
H56A C56 H56C 109.5
H56B C56 H56C 109.5
C52' C47' C48' 119.4(13)
C52' C47' C7 125.9(17)
C48' C47' C7 114.6(16)
C49' C48' C47' 119.9(17)
C49' C48' H48' 120.0
C47' C48' H48' 120.0
C48' C49' C50' 120.3(19)
C48' C49' H49' 119.8
C50' C49' H49' 119.8
C51' C50' C49' 119.9(16)
C51' C50' C53' 119.1(17)
C49' C50' C53' 120.4(17)
C50' C51' C52' 120.7(17)
C50' C51' H51' 119.6
C52' C51' H51' 119.6
C47' C52' C51' 119.7(16)
C47' C52' H52' 120.2
C51' C52' H52' 120.2
C55' C53' C56' 122(2)
C55' C53' C50' 111.3(19)
C56' C53' C50' 110.1(18)
C55' C53' C54' 97(2)
C56' C53' C54' 106(2)
C50' C53' C54' 108.4(19)
C53' C54' H54D 109.5
C53' C54' H54E 109.5
H54D C54' H54E 109.5
C53' C54' H54F 109.5
H54D C54' H54F 109.5
H54E C54' H54F 109.5
C53' C55' H55D 109.5
C53' C55' H55E 109.5
H55D C55' H55E 109.5
C53' C55' H55F 109.5
H55D C55' H55F 109.5
H55E C55' H55F 109.5
C53' C56' H56D 109.5
C53' C56' H56E 109.5
H56D C56' H56E 109.5
C53' C56' H56F 109.5
H56D C56' H56F 109.5
H56E C56' H56F 109.5
C58 C57 C62 127.4(11)
C58 C57 C10 116.9(12)
C62 C57 C10 115.4(13)
C57 C58 C59 116.1(12)
C57 C58 H58 121.9
C59 C58 H58 121.9
C58 C59 C60 121.1(12)
C58 C59 H59 119.5
C60 C59 H59 119.5
C61 C60 C59 119.2(11)
C61 C60 C63 121.0(11)
C59 C60 C63 119.7(10)
C60 C61 C62 120.7(14)
C60 C61 H61 119.7
C62 C61 H61 119.7
C57 C62 C61 115.6(13)
C57 C62 H62 122.2
C61 C62 H62 122.2
C66 C63 C60 110.9(11)
C66 C63 C64 117.9(15)
C60 C63 C64 110.7(11)
C66 C63 C65 102.8(13)
C60 C63 C65 106.5(12)
C64 C63 C65 107.1(12)
C63 C64 H64A 109.5
C63 C64 H64B 109.5
H64A C64 H64B 109.5
C63 C64 H64C 109.5
H64A C64 H64C 109.5
H64B C64 H64C 109.5
C63 C65 H65A 109.5
C63 C65 H65B 109.5
H65A C65 H65B 109.5
C63 C65 H65C 109.5
H65A C65 H65C 109.5
H65B C65 H65C 109.5
C63 C66 H66A 109.5
C63 C66 H66B 109.5
H66A C66 H66B 109.5
C63 C66 H66C 109.5
H66A C66 H66C 109.5
H66B C66 H66C 109.5
C62' C57' C58' 114.5(5)
C62' C57' C10 124.1(5)
C58' C57' C10 121.4(5)
C59' C58' C57' 122.2(5)
C59' C58' H58' 118.9
C57' C58' H58' 118.9
C58' C59' C60' 122.5(5)
C58' C59' H59' 118.7
C60' C59' H59' 118.7
C61' C60' C59' 115.6(5)
C61' C60' C63' 123.2(5)
C59' C60' C63' 121.2(5)
C60' C61' C62' 122.1(6)
C60' C61' H61' 118.9
C62' C61' H61' 118.9
C57' C62' C61' 123.1(5)
C57' C62' H62' 118.5
C61' C62' H62' 118.5
C66' C63' C64' 109.4(8)
C66' C63' C60' 113.0(5)
C64' C63' C60' 110.5(5)
C66' C63' C65' 107.9(7)
C64' C63' C65' 109.0(7)
C60' C63' C65' 106.9(5)
C63' C64' H64D 109.5
C63' C64' H64E 109.5
H64D C64' H64E 109.5
C63' C64' H64F 109.5
H64D C64' H64F 109.5
H64E C64' H64F 109.5
C63' C65' H65D 109.5
C63' C65' H65E 109.5
H65D C65' H65E 109.5
C63' C65' H65F 109.5
H65D C65' H65F 109.5
H65E C65' H65F 109.5
C63' C66' H66D 109.5
C63' C66' H66E 109.5
H66D C66' H66E 109.5
C63' C66' H66F 109.5
H66D C66' H66F 109.5
H66E C66' H66F 109.5
C72 C67 C68 116.7(4)
C72 C67 C11 118.2(4)
C68 C67 C11 125.1(4)
C69 C68 C67 121.4(4)
C69 C68 H68 119.3
C67 C68 H68 119.3
C70 C69 C68 121.4(5)
C70 C69 H69 119.3
C68 C69 H69 119.3
C69 C70 C71 118.2(5)
C69 C70 C73 120.4(6)
C71 C70 C73 121.3(6)
C70 C71 C72 120.9(4)
C70 C71 H71 119.6
C72 C71 H71 119.6
C71 C72 C67 121.4(4)
C71 C72 H72 119.3
C67 C72 H72 119.3
C74 C73 C76 113.2(8)
C74 C73 C70 111.1(6)
C76 C73 C70 112.4(7)
C74 C73 C75 109.5(8)
C76 C73 C75 103.5(8)
C70 C73 C75 106.6(6)
C73 C74 H74A 109.5
C73 C74 H74B 109.5
H74A C74 H74B 109.5
C73 C74 H74C 109.5
H74A C74 H74C 109.5
H74B C74 H74C 109.5
C73 C75 H75A 109.5
C73 C75 H75B 109.5
H75A C75 H75B 109.5
C73 C75 H75C 109.5
H75A C75 H75C 109.5
H75B C75 H75C 109.5
C73 C76 H76A 109.5
C73 C76 H76B 109.5
H76A C76 H76B 109.5
C73 C76 H76C 109.5
H76A C76 H76C 109.5
H76B C76 H76C 109.5
C72' C67' C68' 122.0(9)
C72' C67' C11 123.9(10)
C68' C67' C11 114.1(9)
C69' C68' C67' 119.5(11)
C69' C68' H68' 120.2
C67' C68' H68' 120.2
C68' C69' C70' 121.3(12)
C68' C69' H69' 119.3
C70' C69' H69' 119.3
C71' C70' C69' 117.2(12)
C71' C70' C73' 124.8(13)
C69' C70' C73' 117.8(13)
C70' C71' C72' 123.0(12)
C70' C71' H71' 118.5
C72' C71' H71' 118.5
C67' C72' C71' 117.0(11)
C67' C72' H72' 121.5
C71' C72' H72' 121.5
C76' C73' C74' 122.4(18)
C76' C73' C70' 116.2(15)
C74' C73' C70' 107.7(15)
C76' C73' C75' 100.8(15)
C74' C73' C75' 96.4(16)
C70' C73' C75' 110.7(14)
C73' C74' H74D 109.5
C73' C74' H74E 109.5
H74D C74' H74E 109.5
C73' C74' H74F 109.5
H74D C74' H74F 109.5
H74E C74' H74F 109.5
C73' C75' H75D 109.5
C73' C75' H75E 109.5
H75D C75' H75E 109.5
C73' C75' H75F 109.5
H75D C75' H75F 109.5
H75E C75' H75F 109.5
C73' C76' H76D 109.5
C73' C76' H76E 109.5
H76D C76' H76E 109.5
C73' C76' H76F 109.5
H76D C76' H76F 109.5
H76E C76' H76F 109.5
C78 C77 C82 116.0(11)
C78 C77 C14 125.7(14)
C82 C77 C14 118.2(14)
C79 C78 C77 122.5(12)
C79 C78 H78 118.8
C77 C78 H78 118.8
C78 C79 C80 121.1(13)
C78 C79 H79 119.4
C80 C79 H79 119.4
C81 C80 C79 117.0(12)
C81 C80 C83 122.3(13)
C79 C80 C83 120.5(13)
C80 C81 C82 122.7(14)
C80 C81 H81 118.6
C82 C81 H81 118.6
C81 C82 C77 120.6(14)
C81 C82 H82 119.7
C77 C82 H82 119.7
C84 C83 C86 111.0(13)
C84 C83 C80 107.0(13)
C86 C83 C80 112.7(12)
C84 C83 C85 117.0(17)
C86 C83 C85 103.4(14)
C80 C83 C85 105.8(14)
C83 C84 H84A 109.5
C83 C84 H84B 109.5
H84A C84 H84B 109.5
C83 C84 H84C 109.5
H84A C84 H84C 109.5
H84B C84 H84C 109.5
C83 C85 H85A 109.5
C83 C85 H85B 109.5
H85A C85 H85B 109.5
C83 C85 H85C 109.5
H85A C85 H85C 109.5
H85B C85 H85C 109.5
C83 C86 H86A 109.5
C83 C86 H86B 109.5
H86A C86 H86B 109.5
C83 C86 H86C 109.5
H86A C86 H86C 109.5
H86B C86 H86C 109.5
C82' C77' C78' 119.5(6)
C82' C77' C14 123.8(7)
C78' C77' C14 116.7(7)
C79' C78' C77' 119.9(6)
C79' C78' H78' 120.0
C77' C78' H78' 120.0
C78' C79' C80' 121.4(7)
C78' C79' H79' 119.3
C80' C79' H79' 119.3
C81' C80' C79' 117.8(6)
C81' C80' C83' 123.5(7)
C79' C80' C83' 118.7(7)
C80' C81' C82' 121.7(7)
C80' C81' H81' 119.2
C82' C81' H81' 119.2
C77' C82' C81' 119.6(7)
C77' C82' H82' 120.2
C81' C82' H82' 120.2
C84' C83' C86' 112.0(6)
C84' C83' C80' 111.2(6)
C86' C83' C80' 111.8(6)
C84' C83' C85' 108.0(7)
C86' C83' C85' 105.6(6)
C80' C83' C85' 107.9(7)
C83' C84' H84D 109.5
C83' C84' H84E 109.5
H84D C84' H84E 109.5
C83' C84' H84F 109.5
H84D C84' H84F 109.5
H84E C84' H84F 109.5
C83' C85' H85D 109.5
C83' C85' H85E 109.5
H85D C85' H85E 109.5
C83' C85' H85F 109.5
H85D C85' H85F 109.5
H85E C85' H85F 109.5
C83' C86' H86D 109.5
C83' C86' H86E 109.5
H86D C86' H86E 109.5
C83' C86' H86F 109.5
H86D C86' H86F 109.5
H86E C86' H86F 109.5
C92 C87 C88 118.1(3)
C92 C87 C15 121.8(4)
C88 C87 C15 120.0(4)
C89 C88 C87 120.2(4)
C89 C88 H88 119.9
C87 C88 H88 119.9
C88 C89 C90 122.1(3)
C88 C89 H89 118.9
C90 C89 H89 118.9
C91 C90 C89 117.1(3)
C91 C90 C93 123.5(4)
C89 C90 C93 119.4(3)
C90 C91 C92 121.5(4)
C90 C91 H91 119.2
C92 C91 H91 119.2
C87 C92 C91 121.0(3)
C87 C92 H92 119.5
C91 C92 H92 119.5
C96 C93 C94 107.1(4)
C96 C93 C90 113.3(3)
C94 C93 C90 109.8(3)
C96 C93 C95 107.9(4)
C94 C93 C95 109.3(4)
C90 C93 C95 109.3(3)
C93 C94 H94A 109.5
C93 C94 H94B 109.5
H94A C94 H94B 109.5
C93 C94 H94C 109.5
H94A C94 H94C 109.5
H94B C94 H94C 109.5
C93 C95 H95A 109.5
C93 C95 H95B 109.5
H95A C95 H95B 109.5
C93 C95 H95C 109.5
H95A C95 H95C 109.5
H95B C95 H95C 109.5
C93 C96 H96A 109.5
C93 C96 H96B 109.5
H96A C96 H96B 109.5
C93 C96 H96C 109.5
H96A C96 H96C 109.5
H96B C96 H96C 109.5
C92' C87' C88' 123.0(14)
C92' C87' C15 120(2)
C88' C87' C15 117(2)
C89' C88' C87' 116.5(16)
C89' C88' H88' 121.7
C87' C88' H88' 121.7
C88' C89' C90' 121.7(18)
C88' C89' H89' 119.1
C90' C89' H89' 119.1
C91' C90' C89' 120.4(15)
C91' C90' C93' 115.7(16)
C89' C90' C93' 123.6(16)
C90' C91' C92' 120.2(18)
C90' C91' H91' 119.9
C92' C91' H91' 119.9
C87' C92' C91' 118.1(18)
C87' C92' H92' 120.9
C91' C92' H92' 120.9
C94' C93' C96' 113.3(18)
C94' C93' C90' 109.7(16)
C96' C93' C90' 108.2(16)
C94' C93' C95' 115.4(18)
C96' C93' C95' 106.7(17)
C90' C93' C95' 102.8(15)
C93' C94' H94D 109.5
C93' C94' H94E 109.5
H94D C94' H94E 109.5
C93' C94' H94F 109.5
H94D C94' H94F 109.5
H94E C94' H94F 109.5
C93' C95' H95D 109.5
C93' C95' H95E 109.5
H95D C95' H95E 109.5
C93' C95' H95F 109.5
H95D C95' H95F 109.5
H95E C95' H95F 109.5
C93' C96' H96D 109.5
C93' C96' H96E 109.5
H96D C96' H96E 109.5
C93' C96' H96F 109.5
H96D C96' H96F 109.5
H96E C96' H96F 109.5
C110 B1 C104 101.4(2)
C110 B1 C116 114.3(2)
C104 B1 C116 113.7(2)
C110 B1 C98 113.3(2)
C104 B1 C98 113.4(2)
C116 B1 C98 101.4(2)
C103 C98 C99 113.8(3)
C103 C98 B1 119.2(3)
C99 C98 B1 126.7(3)
F1 C99 C100 115.2(3)
F1 C99 C98 121.8(2)
C100 C99 C98 122.9(3)
F2 C100 C101 119.9(3)
F2 C100 C99 119.9(4)
C101 C100 C99 120.2(3)
F3 C101 C100 120.3(3)
F3 C101 C102 120.2(4)
C100 C101 C102 119.4(3)
F4 C102 C101 120.6(3)
F4 C102 C103 120.8(4)
C101 C102 C103 118.6(4)
F5 C103 C98 119.5(3)
F5 C103 C102 115.5(3)
C98 C103 C102 125.0(3)
C105 C104 C109 112.6(2)
C105 C104 B1 127.1(2)
C109 C104 B1 119.6(2)
F6 C105 C106 114.5(2)
F6 C105 C104 121.3(2)
C106 C105 C104 124.1(2)
F7 C106 C107 119.9(2)
F7 C106 C105 119.8(2)
C107 C106 C105 120.2(2)
F8 C107 C106 121.1(3)
F8 C107 C108 120.6(2)
C106 C107 C108 118.3(2)
F9 C108 C109 121.0(2)
F9 C108 C107 119.6(2)
C109 C108 C107 119.4(2)
F10 C109 C108 115.8(2)
F10 C109 C104 118.9(2)
C108 C109 C104 125.2(2)
C115 C110 C111 112.0(3)
C115 C110 B1 128.4(3)
C111 C110 B1 119.4(2)
C112 C111 F11 116.4(3)
C112 C111 C110 125.7(3)
F11 C111 C110 117.9(3)
F12 C112 C111 121.2(3)
F12 C112 C113 119.5(4)
C111 C112 C113 119.3(3)
F13 C113 C114 120.5(3)
F13 C113 C112 121.3(3)
C114 C113 C112 118.1(3)
F14 C114 C113 119.0(3)
F14 C114 C115 120.4(3)
C113 C114 C115 120.7(3)
F15 C115 C114 115.4(2)
F15 C115 C110 120.6(3)
C114 C115 C110 124.0(3)
C117 C116 C121 113.2(3)
C117 C116 B1 127.7(3)
C121 C116 B1 118.7(3)
F16 C117 C116 120.8(3)
F16 C117 C118 115.0(3)
C116 C117 C118 124.2(3)
F17 C118 C119 120.2(3)
F17 C118 C117 120.1(3)
C119 C118 C117 119.7(4)
F18 C119 C120 120.9(3)
F18 C119 C118 120.1(4)
C120 C119 C118 119.0(3)
F19 C120 C119 119.8(3)
F19 C120 C121 120.6(4)
C119 C120 C121 119.6(3)
F20 C121 C120 116.6(3)
F20 C121 C116 119.3(3)
C120 C121 C116 124.2(3)
C122 B2 C134 101.2(3)
C122 B2 C128 114.7(3)
C134 B2 C128 114.0(3)
C122 B2 C140 111.5(3)
C134 B2 C140 113.6(3)
C128 B2 C140 102.3(4)
C123 C122 C127 113.5(3)
C123 C122 B2 120.1(4)
C127 C122 B2 126.2(3)
F21 C123 C122 119.7(4)
F21 C123 C124 115.7(5)
C122 C123 C124 124.6(4)
F22 C124 C125 119.8(3)
F22 C124 C123 120.9(4)
C125 C124 C123 119.3(4)
F23 C125 C126 120.6(4)
F23 C125 C124 120.8(4)
C126 C125 C124 118.6(3)
F24 C126 C125 119.6(4)
F24 C126 C127 120.0(4)
C125 C126 C127 120.4(4)
F25 C127 C122 120.9(3)
F25 C127 C126 115.6(3)
C122 C127 C126 123.5(4)
C129 C128 C133 113.0(4)
C129 C128 B2 120.7(3)
C133 C128 B2 125.8(4)
F26 C129 C128 119.8(4)
F26 C129 C130 115.3(4)
C128 C129 C130 124.9(4)
F27 C130 C131 119.7(4)
F27 C130 C129 121.4(4)
C131 C130 C129 118.9(4)
F28 C131 C132 121.6(4)
F28 C131 C130 119.6(5)
C132 C131 C130 118.7(4)
F29 C132 C131 118.0(4)
F29 C132 C133 121.6(4)
C131 C132 C133 120.4(4)
F30 C133 C132 115.1(4)
F30 C133 C128 121.0(4)
C132 C133 C128 124.0(4)
C139 C134 C135 112.7(4)
C139 C134 B2 127.1(3)
C135 C134 B2 119.7(4)
F31 C135 C136 116.5(3)
F31 C135 C134 119.1(4)
C136 C135 C134 124.4(4)
F32 C136 C137 120.2(4)
F32 C136 C135 119.8(5)
C137 C136 C135 120.0(4)
F33 C137 C136 120.6(4)
F33 C137 C138 121.0(5)
C136 C137 C138 118.4(4)
F34 C138 C137 119.8(4)
F34 C138 C139 119.7(4)
C137 C138 C139 120.5(5)
F35 C139 C138 115.2(4)
F35 C139 C134 120.9(4)
C138 C139 C134 123.9(4)
C141 C140 C145 112.7(4)
C141 C140 B2 121.3(4)
C145 C140 B2 125.7(4)
F36 C141 C142 117.7(5)
F36 C141 C140 117.6(5)
C142 C141 C140 124.7(5)
F37 C142 C141 120.6(4)
F37 C142 C143 120.5(4)
C141 C142 C143 118.8(4)
F38 C143 C144 121.9(4)
F38 C143 C142 118.5(4)
C144 C143 C142 119.6(4)
F39 C144 C143 119.3(4)
F39 C144 C145 121.3(4)
C143 C144 C145 119.4(4)
F40 C145 C144 114.5(4)
F40 C145 C140 121.0(4)
C144 C145 C140 124.4(4)
C158 B3 C152 116.6(11)
C158 B3 C146 99.7(11)
C152 B3 C146 114.9(11)
C158 B3 C164 108.8(13)
C152 B3 C164 101.1(14)
C146 B3 C164 116.4(12)
C147 C146 C151 111.1(12)
C147 C146 B3 122.7(12)
C151 C146 B3 126.2(11)
F41 C147 C146 117.2(13)
F41 C147 C148 114.9(14)
C146 C147 C148 127.8(15)
F42 C148 C149 122.0(14)
F42 C148 C147 121.6(15)
C149 C148 C147 116.3(14)
F43 C149 C150 119.8(15)
F43 C149 C148 120.3(15)
C150 C149 C148 119.9(12)
F44 C150 C149 118.7(13)
F44 C150 C151 120.4(13)
C149 C150 C151 120.8(13)
F45 C151 C150 114.5(12)
F45 C151 C146 121.5(11)
C150 C151 C146 123.9(13)
C153 C152 C157 114.4(12)
C153 C152 B3 120.1(11)
C157 C152 B3 125.3(12)
C154 C153 F46 114.6(12)
C154 C153 C152 124.9(12)
F46 C153 C152 120.4(12)
F47 C154 C153 122.4(12)
F47 C154 C155 118.2(12)
C153 C154 C155 119.4(12)
C156 C155 F48 120.5(13)
C156 C155 C154 117.9(12)
F48 C155 C154 121.4(14)
C155 C156 F49 119.0(13)
C155 C156 C157 122.4(13)
F49 C156 C157 118.5(15)
F50 C157 C156 119.1(14)
F50 C157 C152 120.0(14)
C156 C157 C152 120.8(14)
C163 C158 C159 110.5(12)
C163 C158 B3 129.8(11)
C159 C158 B3 119.5(12)
C160 C159 F51 119.4(12)
C160 C159 C158 124.2(13)
F51 C159 C158 116.3(12)
C159 C160 C161 123.4(12)
C159 C160 F52 117.4(13)
C161 C160 F52 118.9(13)
F53 C161 C160 123.1(13)
F53 C161 C162 121.5(15)
C160 C161 C162 115.4(12)
F54 C162 C161 117.8(13)
F54 C162 C163 122.5(14)
C161 C162 C163 119.6(14)
C158 C163 F55 121.3(15)
C158 C163 C162 126.7(14)
F55 C163 C162 111.8(16)
C165 C164 C169 113.9(15)
C165 C164 B3 120.5(13)
C169 C164 B3 125.4(13)
F56 C165 C166 110.3(15)
F56 C165 C164 126.5(16)
C166 C165 C164 123.2(15)
F57 C166 C167 120.7(15)
F57 C166 C165 121.1(15)
C167 C166 C165 118.2(15)
C168 C167 F58 119.0(15)
C168 C167 C166 121.2(14)
F58 C167 C166 119.9(14)
F59 C168 C167 121.7(15)
F59 C168 C169 118.3(15)
C167 C168 C169 119.8(15)
F60 C169 C168 114.9(16)
F60 C169 C164 121.0(17)
C168 C169 C164 122.1(17)
C2S C1S H1S1 109.5
C2S C1S H1S2 109.5
H1S1 C1S H1S2 109.5
C2S C1S H1S3 109.5
H1S1 C1S H1S3 109.5
H1S2 C1S H1S3 109.5
C1S C2S C3S 120.1(10)
C1S C2S H2S1 107.3
C3S C2S H2S1 107.3
C1S C2S H2S2 107.3
C3S C2S H2S2 107.3
H2S1 C2S H2S2 106.9
C2S C3S C4S 121.1(8)
C2S C3S H3S1 107.0
C4S C3S H3S1 107.0
C2S C3S H3S2 107.0
C4S C3S H3S2 107.0
H3S1 C3S H3S2 106.8
C5S C4S C3S 116.2(7)
C5S C4S H4S1 108.2
C3S C4S H4S1 108.2
C5S C4S H4S2 108.2
C3S C4S H4S2 108.2
H4S1 C4S H4S2 107.4
C4S C5S C6S 112.1(7)
C4S C5S H5S1 109.2
C6S C5S H5S1 109.2
C4S C5S H5S2 109.2
C6S C5S H5S2 109.2
H5S1 C5S H5S2 107.9
C7S C6S C5S 109.8(8)
C7S C6S H6S1 109.7
C5S C6S H6S1 109.7
C7S C6S H6S2 109.7
C5S C6S H6S2 109.7
H6S1 C6S H6S2 108.2
C6S C7S H7S1 109.5
C6S C7S H7S2 109.5
H7S1 C7S H7S2 109.5
C6S C7S H7S3 109.5
H7S1 C7S H7S3 109.5
H7S2 C7S H7S3 109.5
C2S' C1S' H1S4 109.5
C2S' C1S' H1S5 109.5
H1S4 C1S' H1S5 109.5
C2S' C1S' H1S6 109.5
H1S4 C1S' H1S6 109.5
H1S5 C1S' H1S6 109.5
C1S' C2S' C3S' 113.3(13)
C1S' C2S' H2S3 108.9
C3S' C2S' H2S3 108.9
C1S' C2S' H2S4 108.9
C3S' C2S' H2S4 108.9
H2S3 C2S' H2S4 107.7
C4S' C3S' C2S' 123.7(15)
C4S' C3S' H3S3 106.4
C2S' C3S' H3S3 106.4
C4S' C3S' H3S4 106.4
C2S' C3S' H3S4 106.4
H3S3 C3S' H3S4 106.5
C5S' C4S' C3S' 120.6(13)
C5S' C4S' H4S3 107.2
C3S' C4S' H4S3 107.2
C5S' C4S' H4S4 107.2
C3S' C4S' H4S4 107.2
H4S3 C4S' H4S4 106.8
C4S' C5S' C6S' 106.6(11)
C4S' C5S' H5S3 110.4
C6S' C5S' H5S3 110.4
C4S' C5S' H5S4 110.4
C6S' C5S' H5S4 110.4
H5S3 C5S' H5S4 108.6
C7S' C6S' C5S' 105.4(11)
C7S' C6S' H6S3 110.7
C5S' C6S' H6S3 110.7
C7S' C6S' H6S4 110.7
C5S' C6S' H6S4 110.7
H6S3 C6S' H6S4 108.8
C6S' C7S' H7S4 109.5
C6S' C7S' H7S5 109.5
H7S4 C7S' H7S5 109.5
C6S' C7S' H7S6 109.5
H7S4 C7S' H7S6 109.5
H7S5 C7S' H7S6 109.5
C9S C8S H8S1 109.5
C9S C8S H8S2 109.5
H8S1 C8S H8S2 109.5
C9S C8S H8S3 109.5
H8S1 C8S H8S3 109.5
H8S2 C8S H8S3 109.5
C8S C9S C10S 115.0(12)
C8S C9S H9S1 108.5
C10S C9S H9S1 108.5
C8S C9S H9S2 108.5
C10S C9S H9S2 108.5
H9S1 C9S H9S2 107.5
C9S C10S C11S 119.7(10)
C9S C10S H10A 107.4
C11S C10S H10A 107.4
C9S C10S H10B 107.4
C11S C10S H10B 107.4
H10A C10S H10B 106.9
C10S C11S C12S 117.8(7)
C10S C11S H11A 107.9
C12S C11S H11A 107.9
C10S C11S H11B 107.9
C12S C11S H11B 107.9
H11A C11S H11B 107.2
C13S C12S C11S 108.6(9)
C13S C12S H12A 110.0
C11S C12S H12A 110.0
C13S C12S H12B 110.0
C11S C12S H12B 110.0
H12A C12S H12B 108.4
C14S C13S C12S 110.1(10)
C14S C13S H13A 109.7
C12S C13S H13A 109.6
C14S C13S H13B 109.7
C12S C13S H13B 109.7
H13A C13S H13B 108.2
C13S C14S H14A 109.5
C13S C14S H14B 109.5
H14A C14S H14B 109.5
C13S C14S H14C 109.5
H14A C14S H14C 109.5
H14B C14S H14C 109.5

loop_
_geom_bond_atom_site_label_1
_geom_bond_atom_site_label_2
_geom_bond_distance
Re1 O1 1.6643(17)
Re1 N2 1.9794(18)
Re1 N1 1.983(2)
Re1 N6 1.996(2)
Re1 N4 2.005(2)
C1 N1 1.351(3)
C1 N7 1.362(3)
C1 C2 1.448(4)
C2 C3 1.392(3)
C2 C17' 1.491(4)
C2 C17 1.491(4)
C3 C4 1.431(4)
C3 C27 1.472(3)
C4 N1 1.399(3)
C4 C5 1.402(3)
C5 N2 1.408(3)
C5 C6 1.439(3)
C6 C7 1.389(4)
C6 C37 1.474(3)
C7 C8 1.436(3)
C7 C47 1.476(4)
C7 C47' 1.477(9)
C8 N2 1.339(3)
C8 N3 1.346(3)
C9 N4 1.357(3)
C9 N3 1.368(3)
C9 C10 1.423(4)
C10 C11 1.394(4)
C10 C57 1.464(8)
C10 C57' 1.489(5)
C11 C12 1.441(4)
C11 C67' 1.462(8)
C11 C67 1.476(4)
C12 N5 1.317(4)
C12 N4 1.393(3)
C13 N5 1.320(4)
C13 N6 1.396(3)
C13 C14 1.438(4)
C14 C15 1.387(4)
C14 C77' 1.476(5)
C14 C77 1.486(8)
C15 C16 1.434(3)
C15 C87' 1.481(10)
C15 C87 1.486(4)
C16 N6 1.373(4)
C16 N7 1.376(4)
C97 N7 1.497(4)
C97 H97A 0.9800
C97 H97B 0.9800
C97 H97C 0.9800
N3 H3 0.8800
C17 C18 1.362(8)
C17 C22 1.398(8)
C18 C19 1.382(10)
C18 H18 0.9500
C19 C20 1.389(10)
C19 H19 0.9500
C20 C21 1.382(10)
C20 C23 1.553(10)
C21 C22 1.392(9)
C21 H21 0.9500
C22 H22 0.9500
C23 C24 1.542(13)
C23 C25 1.543(13)
C23 C26 1.550(14)
C24 H24A 0.9800
C24 H24B 0.9800
C24 H24C 0.9800
C25 H25A 0.9800
C25 H25B 0.9800
C25 H25C 0.9800
C26 H26A 0.9800
C26 H26B 0.9800
C26 H26C 0.9800
C17' C22' 1.386(10)
C17' C18' 1.397(9)
C18' C19' 1.391(11)
C18' H18' 0.9500
C19' C20' 1.380(11)
C19' H19' 0.9500
C20' C21' 1.370(11)
C20' C23' 1.554(11)
C21' C22' 1.404(11)
C21' H21' 0.9500
C22' H22' 0.9500
C23' C25' 1.531(14)
C23' C24' 1.538(14)
C23' C26' 1.546(15)
C24' H24D 0.9800
C24' H24E 0.9800
C24' H24F 0.9800
C25' H25D 0.9800
C25' H25E 0.9800
C25' H25F 0.9800
C26' H26D 0.9800
C26' H26E 0.9800
C26' H26F 0.9800
C27 C28 1.384(4)
C27 C32 1.399(3)
C28 C29 1.390(4)
C28 H28 0.9500
C29 C30 1.393(4)
C29 H29 0.9500
C30 C31 1.395(4)
C30 C33 1.533(4)
C31 C32 1.383(3)
C31 H31 0.9500
C32 H32 0.9500
C33 C36 1.527(5)
C33 C35 1.529(4)
C33 C34 1.533(5)
C34 H34A 0.9800
C34 H34B 0.9800
C34 H34C 0.9800
C35 H35A 0.9800
C35 H35B 0.9800
C35 H35C 0.9800
C36 H36A 0.9800
C36 H36B 0.9800
C36 H36C 0.9800
C37 C38 1.388(3)
C37 C42 1.395(3)
C38 C39 1.387(3)
C38 H38 0.9500
C39 C40 1.395(4)
C39 H39 0.9500
C40 C41 1.393(4)
C40 C43 1.538(3)
C41 C42 1.384(3)
C41 H41 0.9500
C42 H42 0.9500
C43 C45 1.528(4)
C43 C44 1.528(4)
C43 C46 1.542(5)
C44 H44A 0.9800
C44 H44B 0.9800
C44 H44C 0.9800
C45 H45A 0.9800
C45 H45B 0.9800
C45 H45C 0.9800
C46 H46A 0.9800
C46 H46B 0.9800
C46 H46C 0.9800
C47 C52 1.387(5)
C47 C48 1.395(4)
C48 C49 1.384(5)
C48 H48 0.9500
C49 C50 1.393(6)
C49 H49 0.9500
C50 C51 1.379(6)
C50 C53 1.546(5)
C51 C52 1.396(5)
C51 H51 0.9500
C52 H52 0.9500
C53 C55 1.467(7)
C53 C56 1.518(9)
C53 C54 1.564(9)
C54 H54A 0.9800
C54 H54B 0.9800
C54 H54C 0.9800
C55 H55A 0.9800
C55 H55B 0.9800
C55 H55C 0.9800
C56 H56A 0.9800
C56 H56B 0.9800
C56 H56C 0.9800
C47' C52' 1.383(17)
C47' C48' 1.401(17)
C48' C49' 1.380(17)
C48' H48' 0.9500
C49' C50' 1.384(18)
C49' H49' 0.9500
C50' C51' 1.366(18)
C50' C53' 1.549(17)
C51' C52' 1.395(17)
C51' H51' 0.9500
C52' H52' 0.9500
C53' C55' 1.436(18)
C53' C56' 1.53(2)
C53' C54' 1.59(2)
C54' H54D 0.9800
C54' H54E 0.9800
C54' H54F 0.9800
C55' H55D 0.9800
C55' H55E 0.9800
C55' H55F 0.9800
C56' H56D 0.9800
C56' H56E 0.9800
C56' H56F 0.9800
C57 C58 1.339(14)
C57 C62 1.355(14)
C58 C59 1.372(14)
C58 H58 0.9500
C59 C60 1.395(14)
C59 H59 0.9500
C60 C61 1.380(13)
C60 C63 1.524(13)
C61 C62 1.392(14)
C61 H61 0.9500
C62 H62 0.9500
C63 C66 1.515(15)
C63 C64 1.529(16)
C63 C65 1.559(18)
C64 H64A 0.9800
C64 H64B 0.9800
C64 H64C 0.9800
C65 H65A 0.9800
C65 H65B 0.9800
C65 H65C 0.9800
C66 H66A 0.9800
C66 H66B 0.9800
C66 H66C 0.9800
C57' C62' 1.387(7)
C57' C58' 1.400(6)
C58' C59' 1.386(7)
C58' H58' 0.9500
C59' C60' 1.394(7)
C59' H59' 0.9500
C60' C61' 1.369(7)
C60' C63' 1.524(7)
C61' C62' 1.396(7)
C61' H61' 0.9500
C62' H62' 0.9500
C63' C66' 1.494(9)
C63' C64' 1.508(10)
C63' C65' 1.531(10)
C64' H64D 0.9800
C64' H64E 0.9800
C64' H64F 0.9800
C65' H65D 0.9800
C65' H65E 0.9800
C65' H65F 0.9800
C66' H66D 0.9800
C66' H66E 0.9800
C66' H66F 0.9800
C67 C72 1.402(6)
C67 C68 1.408(7)
C68 C69 1.386(6)
C68 H68 0.9500
C69 C70 1.381(8)
C69 H69 0.9500
C70 C71 1.393(8)
C70 C73 1.554(7)
C71 C72 1.394(5)
C71 H71 0.9500
C72 H72 0.9500
C73 C74 1.455(8)
C73 C76 1.463(10)
C73 C75 1.571(11)
C74 H74A 0.9800
C74 H74B 0.9800
C74 H74C 0.9800
C75 H75A 0.9800
C75 H75B 0.9800
C75 H75C 0.9800
C76 H76A 0.9800
C76 H76B 0.9800
C76 H76C 0.9800
C67' C72' 1.378(14)
C67' C68' 1.381(14)
C68' C69' 1.378(13)
C68' H68' 0.9500
C69' C70' 1.393(16)
C69' H69' 0.9500
C70' C71' 1.391(15)
C70' C73' 1.561(14)
C71' C72' 1.401(13)
C71' H71' 0.9500
C72' H72' 0.9500
C73' C76' 1.462(17)
C73' C74' 1.467(16)
C73' C75' 1.592(17)
C74' H74D 0.9800
C74' H74E 0.9800
C74' H74F 0.9800
C75' H75D 0.9800
C75' H75E 0.9800
C75' H75F 0.9800
C76' H76D 0.9800
C76' H76E 0.9800
C76' H76F 0.9800
C77 C78 1.402(13)
C77 C82 1.409(13)
C78 C79 1.384(12)
C78 H78 0.9500
C79 C80 1.398(13)
C79 H79 0.9500
C80 C81 1.373(13)
C80 C83 1.552(12)
C81 C82 1.398(13)
C81 H81 0.9500
C82 H82 0.9500
C83 C84 1.499(15)
C83 C86 1.543(14)
C83 C85 1.557(15)
C84 H84A 0.9800
C84 H84B 0.9800
C84 H84C 0.9800
C85 H85A 0.9800
C85 H85B 0.9800
C85 H85C 0.9800
C86 H86A 0.9800
C86 H86B 0.9800
C86 H86C 0.9800
C77' C82' 1.392(7)
C77' C78' 1.395(7)
C78' C79' 1.384(8)
C78' H78' 0.9500
C79' C80' 1.405(8)
C79' H79' 0.9500
C80' C81' 1.381(8)
C80' C83' 1.546(7)
C81' C82' 1.399(7)
C81' H81' 0.9500
C82' H82' 0.9500
C83' C84' 1.513(9)
C83' C86' 1.527(8)
C83' C85' 1.559(8)
C84' H84D 0.9800
C84' H84E 0.9800
C84' H84F 0.9800
C85' H85D 0.9800
C85' H85E 0.9800
C85' H85F 0.9800
C86' H86D 0.9800
C86' H86E 0.9800
C86' H86F 0.9800
C87 C92 1.380(5)
C87 C88 1.403(5)
C88 C89 1.390(5)
C88 H88 0.9500
C89 C90 1.390(6)
C89 H89 0.9500
C90 C91 1.388(5)
C90 C93 1.538(5)
C91 C92 1.397(5)
C91 H91 0.9500
C92 H92 0.9500
C93 C96 1.525(7)
C93 C94 1.533(5)
C93 C95 1.546(6)
C94 H94A 0.9800
C94 H94B 0.9800
C94 H94C 0.9800
C95 H95A 0.9800
C95 H95B 0.9800
C95 H95C 0.9800
C96 H96A 0.9800
C96 H96B 0.9800
C96 H96C 0.9800
C87' C92' 1.391(17)
C87' C88' 1.396(17)
C88' C89' 1.389(16)
C88' H88' 0.9500
C89' C90' 1.391(16)
C89' H89' 0.9500
C90' C91' 1.367(16)
C90' C93' 1.552(16)
C91' C92' 1.401(17)
C91' H91' 0.9500
C92' H92' 0.9500
C93' C94' 1.493(17)
C93' C96' 1.545(17)
C93' C95' 1.553(17)
C94' H94D 0.9800
C94' H94E 0.9800
C94' H94F 0.9800
C95' H95D 0.9800
C95' H95E 0.9800
C95' H95F 0.9800
C96' H96D 0.9800
C96' H96E 0.9800
C96' H96F 0.9800
B1 C110 1.637(5)
B1 C104 1.653(4)
B1 C116 1.658(4)
B1 C98 1.661(4)
C98 C103 1.377(5)
C98 C99 1.394(4)
C99 F1 1.335(4)
C99 C100 1.393(4)
C100 F2 1.344(4)
C100 C101 1.362(6)
C101 F3 1.348(3)
C101 C102 1.375(5)
C102 F4 1.343(5)
C102 C103 1.387(4)
C103 F5 1.355(4)
C104 C105 1.389(4)
C104 C109 1.390(3)
C105 F6 1.357(3)
C105 C106 1.379(4)
C106 F7 1.350(3)
C106 C107 1.372(4)
C107 F8 1.345(3)
C107 C108 1.377(4)
C108 F9 1.350(3)
C108 C109 1.371(4)
C109 F10 1.364(3)
C110 C115 1.396(4)
C110 C111 1.403(4)
C111 C112 1.357(5)
C111 F11 1.363(3)
C112 F12 1.342(4)
C112 C113 1.384(5)
C113 F13 1.339(4)
C113 C114 1.372(5)
C114 F14 1.348(3)
C114 C115 1.374(5)
C115 F15 1.355(3)
C116 C117 1.380(5)
C116 C121 1.403(4)
C117 F16 1.355(4)
C117 C118 1.391(5)
C118 F17 1.353(4)
C118 C119 1.374(5)
C119 F18 1.343(4)
C119 C120 1.367(6)
C120 F19 1.344(4)
C120 C121 1.385(4)
C121 F20 1.343(4)
B2 C122 1.653(5)
B2 C134 1.654(5)
B2 C128 1.655(5)
B2 C140 1.662(5)
C122 C123 1.384(6)
C122 C127 1.387(5)
C123 F21 1.348(5)
C123 C124 1.384(5)
C124 F22 1.338(5)
C124 C125 1.379(6)
C125 F23 1.344(4)
C125 C126 1.364(6)
C126 F24 1.352(5)
C126 C127 1.390(5)
C127 F25 1.364(5)
C128 C129 1.386(6)
C128 C133 1.396(5)
C129 F26 1.350(5)
C129 C130 1.388(6)
C130 F27 1.354(5)
C130 C131 1.387(6)
C131 F28 1.350(5)
C131 C132 1.363(6)
C132 F29 1.349(5)
C132 C133 1.382(6)
C133 F30 1.337(5)
C134 C139 1.385(5)
C134 C135 1.399(5)
C135 F31 1.365(5)
C135 C136 1.377(6)
C136 F32 1.361(5)
C136 C137 1.362(7)
C137 F33 1.337(5)
C137 C138 1.367(6)
C138 F34 1.352(6)
C138 C139 1.382(5)
C139 F35 1.357(5)
C140 C141 1.385(6)
C140 C145 1.394(5)
C141 F36 1.344(6)
C141 C142 1.378(5)
C142 F37 1.346(5)
C142 C143 1.386(6)
C143 F38 1.351(5)
C143 C144 1.355(6)
C144 F39 1.345(5)
C144 C145 1.384(6)
C145 F40 1.352(5)
B3 C158 1.633(15)
B3 C152 1.643(14)
B3 C146 1.659(14)
B3 C164 1.677(14)
C146 C147 1.377(15)
C146 C151 1.379(15)
C147 F41 1.351(15)
C147 C148 1.391(15)
C148 F42 1.327(15)
C148 C149 1.357(16)
C149 F43 1.347(14)
C149 C150 1.350(16)
C150 F44 1.350(15)
C150 C151 1.376(14)
C151 F45 1.363(15)
C152 C153 1.372(14)
C152 C157 1.402(14)
C153 C154 1.358(14)
C153 F46 1.358(14)
C154 F47 1.354(14)
C154 C155 1.386(14)
C155 C156 1.343(15)
C155 F48 1.346(15)
C156 F49 1.349(15)
C156 C157 1.387(15)
C157 F50 1.334(14)
C158 C163 1.370(15)
C158 C159 1.403(14)
C159 C160 1.359(15)
C159 F51 1.374(15)
C160 C161 1.361(16)
C160 F52 1.367(14)
C161 F53 1.328(14)
C161 C162 1.379(15)
C162 F54 1.348(15)
C162 C163 1.397(15)
C163 F55 1.373(15)
C164 C165 1.398(14)
C164 C169 1.400(15)
C165 F56 1.350(15)
C165 C166 1.391(14)
C166 F57 1.348(15)
C166 C167 1.371(15)
C167 C168 1.342(15)
C167 F58 1.352(14)
C168 F59 1.341(15)
C168 C169 1.383(15)
C169 F60 1.366(16)
C1S C2S 1.455(7)
C1S H1S1 0.9800
C1S H1S2 0.9800
C1S H1S3 0.9800
C2S C3S 1.472(7)
C2S H2S1 0.9900
C2S H2S2 0.9900
C3S C4S 1.518(7)
C3S H3S1 0.9900
C3S H3S2 0.9900
C4S C5S 1.471(7)
C4S H4S1 0.9900
C4S H4S2 0.9900
C5S C6S 1.480(6)
C5S H5S1 0.9900
C5S H5S2 0.9900
C6S C7S 1.479(7)
C6S H6S1 0.9900
C6S H6S2 0.9900
C7S H7S1 0.9800
C7S H7S2 0.9800
C7S H7S3 0.9800
C1S' C2S' 1.486(8)
C1S' H1S4 0.9800
C1S' H1S5 0.9800
C1S' H1S6 0.9800
C2S' C3S' 1.503(8)
C2S' H2S3 0.9900
C2S' H2S4 0.9900
C3S' C4S' 1.494(8)
C3S' H3S3 0.9900
C3S' H3S4 0.9900
C4S' C5S' 1.486(8)
C4S' H4S3 0.9900
C4S' H4S4 0.9900
C5S' C6S' 1.506(8)
C5S' H5S3 0.9900
C5S' H5S4 0.9900
C6S' C7S' 1.484(8)
C6S' H6S3 0.9900
C6S' H6S4 0.9900
C7S' H7S4 0.9800
C7S' H7S5 0.9800
C7S' H7S6 0.9800
C8S C9S 1.495(8)
C8S H8S1 0.9800
C8S H8S2 0.9800
C8S H8S3 0.9800
C9S C10S 1.497(7)
C9S H9S1 0.9900
C9S H9S2 0.9900
C10S C11S 1.498(7)
C10S H10A 0.9900
C10S H10B 0.9900
C11S C12S 1.499(7)
C11S H11A 0.9900
C11S H11B 0.9900
C12S C13S 1.492(7)
C12S H12A 0.9900
C12S H12B 0.9900
C13S C14S 1.491(7)
C13S H13A 0.9900
C13S H13B 0.9900
C14S H14A 0.9800
C14S H14B 0.9800
C14S H14C 0.9800

loop_
_geom_torsion_atom_site_label_1
_geom_torsion_atom_site_label_2
_geom_torsion_atom_site_label_3
_geom_torsion_atom_site_label_4
_geom_torsion
N1 C1 C2 C3 3.3(3)
N7 C1 C2 C3 -174.1(2)
N1 C1 C2 C17' -169.8(2)
N7 C1 C2 C17' 12.7(4)
N1 C1 C2 C17 -169.8(2)
N7 C1 C2 C17 12.7(4)
C1 C2 C3 C4 -1.0(2)
C17' C2 C3 C4 172.4(2)
C17 C2 C3 C4 172.4(2)
C1 C2 C3 C27 -177.6(2)
C17' C2 C3 C27 -4.2(4)
C17 C2 C3 C27 -4.2(4)
C2 C3 C4 N1 -1.6(2)
C27 C3 C4 N1 175.1(2)
C2 C3 C4 C5 177.6(3)
C27 C3 C4 C5 -5.6(4)
N1 C4 C5 N2 -6.2(3)
C3 C4 C5 N2 174.5(3)
N1 C4 C5 C6 166.6(3)
C3 C4 C5 C6 -12.7(5)
C4 C5 C6 C7 -173.1(3)
N2 C5 C6 C7 -0.2(2)
C4 C5 C6 C37 -2.2(5)
N2 C5 C6 C37 170.8(2)
C5 C6 C7 C8 2.6(2)
C37 C6 C7 C8 -169.3(2)
C5 C6 C7 C47 174.8(3)
C37 C6 C7 C47 3.0(4)
C5 C6 C7 C47' 178.8(12)
C37 C6 C7 C47' 7.0(12)
C6 C7 C8 N2 -4.2(3)
C47 C7 C8 N2 -177.2(2)
C47' C7 C8 N2 179.9(13)
C6 C7 C8 N3 168.7(2)
C47 C7 C8 N3 -4.3(4)
C47' C7 C8 N3 -7.2(13)
N4 C9 C10 C11 -0.9(3)
N3 C9 C10 C11 -177.7(2)
N4 C9 C10 C57 -177.6(10)
N3 C9 C10 C57 5.7(10)
N4 C9 C10 C57' 175.4(4)
N3 C9 C10 C57' -1.4(5)
C9 C10 C11 C12 4.1(3)
C57 C10 C11 C12 -179.1(9)
C57' C10 C11 C12 -171.4(4)
C9 C10 C11 C67' -174.2(6)
C57' C10 C11 C67' 10.3(8)
C9 C10 C11 C67 -169.3(3)
C57 C10 C11 C67 7.5(10)
C10 C11 C12 N5 169.2(2)
C67' C11 C12 N5 -12.3(6)
C67 C11 C12 N5 -17.1(4)
C10 C11 C12 N4 -5.9(3)
C67' C11 C12 N4 172.6(6)
C67 C11 C12 N4 167.8(3)
N5 C13 C14 C15 -175.0(2)
N6 C13 C14 C15 3.0(3)
N5 C13 C14 C77' 4.3(6)
N6 C13 C14 C77' -177.7(5)
N5 C13 C14 C77 4.7(9)
N6 C13 C14 C77 -177.3(9)
C13 C14 C15 C16 -2.9(3)
C77' C14 C15 C16 177.7(5)
C77 C14 C15 C16 177.4(10)
C13 C14 C15 C87' -178.9(15)
C77' C14 C15 C87' 1.7(16)
C13 C14 C15 C87 173.0(3)
C77 C14 C15 C87 -6.7(11)
C14 C15 C16 N6 1.8(3)
C87' C15 C16 N6 177.6(16)
C87 C15 C16 N6 -174.0(3)
C14 C15 C16 N7 -177.8(2)
C87' C15 C16 N7 -2.1(16)
C87 C15 C16 N7 6.4(4)
N7 C1 N1 C4 173.4(2)
C2 C1 N1 C4 -4.4(2)
N7 C1 N1 Re1 -26.1(3)
C2 C1 N1 Re1 156.11(16)
C5 C4 N1 C1 -175.72(19)
C3 C4 N1 C1 3.8(2)
C5 C4 N1 Re1 21.3(2)
C3 C4 N1 Re1 -159.23(14)
N3 C8 N2 C5 -169.4(2)
C7 C8 N2 C5 4.1(2)
N3 C8 N2 Re1 15.1(3)
C7 C8 N2 Re1 -171.32(15)
C4 C5 N2 C8 172.92(18)
C6 C5 N2 C8 -2.5(2)
C4 C5 N2 Re1 -11.0(2)
C6 C5 N2 Re1 173.60(14)
N2 C8 N3 C9 7.5(4)
C7 C8 N3 C9 -164.7(2)
N4 C9 N3 C8 -3.8(4)
C10 C9 N3 C8 172.7(2)
N3 C9 N4 C12 174.2(2)
C10 C9 N4 C12 -2.8(3)
N3 C9 N4 Re1 -21.4(3)
C10 C9 N4 Re1 161.74(16)
N5 C12 N4 C9 -169.9(2)
C11 C12 N4 C9 5.3(3)
N5 C12 N4 Re1 24.9(3)
C11 C12 N4 Re1 -159.87(16)
N4 C12 N5 C13 0.0(4)
C11 C12 N5 C13 -174.4(2)
N6 C13 N5 C12 -5.5(4)
C14 C13 N5 C12 172.1(2)
N7 C16 N6 C13 179.7(2)
C15 C16 N6 C13 0.0(3)
N7 C16 N6 Re1 10.8(3)
C15 C16 N6 Re1 -168.93(16)
N5 C13 N6 C16 176.2(2)
C14 C13 N6 C16 -1.8(2)
N5 C13 N6 Re1 -14.4(3)
C14 C13 N6 Re1 167.57(15)
N1 C1 N7 C16 -10.3(4)
C2 C1 N7 C16 166.9(2)
N1 C1 N7 C97 165.0(2)
C2 C1 N7 C97 -17.8(4)
N6 C16 N7 C1 17.5(4)
C15 C16 N7 C1 -162.8(2)
N6 C16 N7 C97 -157.8(3)
C15 C16 N7 C97 21.8(4)
C3 C2 C17 C18 -69.0(4)
C1 C2 C17 C18 103.0(4)
C3 C2 C17 C22 114.3(4)
C1 C2 C17 C22 -73.7(4)
C22 C17 C18 C19 -0.18(15)
C2 C17 C18 C19 -176.9(3)
C17 C18 C19 C20 -0.04(15)
C18 C19 C20 C21 0.0(3)
C18 C19 C20 C23 -174.8(8)
C19 C20 C21 C22 0.2(4)
C23 C20 C21 C22 175.1(8)
C20 C21 C22 C17 -0.4(4)
C18 C17 C22 C21 0.4(3)
C2 C17 C22 C21 177.0(3)
C21 C20 C23 C24 78.0(11)
C19 C20 C23 C24 -107.4(9)
C21 C20 C23 C25 -163.2(9)
C19 C20 C23 C25 11.3(14)
C21 C20 C23 C26 -36.2(13)
C19 C20 C23 C26 138.4(9)
C3 C2 C17' C22' 91.0(5)
C1 C2 C17' C22' -97.1(5)
C3 C2 C17' C18' -88.3(4)
C1 C2 C17' C18' 83.7(4)
C22' C17' C18' C19' 0.17(14)
C2 C17' C18' C19' 179.5(3)
C17' C18' C19' C20' 0.08(15)
C18' C19' C20' C21' -0.2(3)
C18' C19' C20' C23' 172.5(9)
C19' C20' C21' C22' 0.0(4)
C23' C20' C21' C22' -172.6(9)
C18' C17' C22' C21' -0.3(3)
C2 C17' C22' C21' -179.6(3)
C20' C21' C22' C17' 0.2(5)
C21' C20' C23' C25' 177.3(10)
C19' C20' C23' C25' 4.9(15)
C21' C20' C23' C24' 57.9(13)
C19' C20' C23' C24' -114.4(11)
C21' C20' C23' C26' -56.7(12)
C19' C20' C23' C26' 130.9(9)
C2 C3 C27 C28 -49.3(4)
C4 C3 C27 C28 134.7(3)
C2 C3 C27 C32 132.0(3)
C4 C3 C27 C32 -44.0(3)
C32 C27 C28 C29 0.5(4)
C3 C27 C28 C29 -178.2(2)
C27 C28 C29 C30 -0.5(4)
C28 C29 C30 C31 -0.4(4)
C28 C29 C30 C33 178.7(3)
C29 C30 C31 C32 1.4(4)
C33 C30 C31 C32 -177.8(2)
C30 C31 C32 C27 -1.4(4)
C28 C27 C32 C31 0.4(4)
C3 C27 C32 C31 179.1(2)
C29 C30 C33 C36 -119.8(3)
C31 C30 C33 C36 59.3(3)
C29 C30 C33 C35 120.5(3)
C31 C30 C33 C35 -60.4(4)
C29 C30 C33 C34 -0.4(4)
C31 C30 C33 C34 178.7(3)
C7 C6 C37 C38 116.7(3)
C5 C6 C37 C38 -53.2(3)
C7 C6 C37 C42 -50.0(3)
C5 C6 C37 C42 140.2(2)
C42 C37 C38 C39 6.9(4)
C6 C37 C38 C39 -159.8(2)
C37 C38 C39 C40 -1.3(4)
C38 C39 C40 C41 -5.5(4)
C38 C39 C40 C43 168.7(3)
C39 C40 C41 C42 6.8(4)
C43 C40 C41 C42 -167.6(3)
C40 C41 C42 C37 -1.3(4)
C38 C37 C42 C41 -5.6(4)
C6 C37 C42 C41 161.2(2)
C41 C40 C43 C45 -39.8(4)
C39 C40 C43 C45 146.1(3)
C41 C40 C43 C44 -162.0(3)
C39 C40 C43 C44 23.9(4)
C41 C40 C43 C46 78.5(3)
C39 C40 C43 C46 -95.6(3)
C6 C7 C47 C52 133.5(3)
C8 C7 C47 C52 -55.3(3)
C6 C7 C47 C48 -44.8(4)
C8 C7 C47 C48 126.3(2)
C52 C47 C48 C49 -0.24(13)
C7 C47 C48 C49 178.1(3)
C47 C48 C49 C50 -0.23(14)
C48 C49 C50 C51 0.5(3)
C48 C49 C50 C53 -176.3(3)
C49 C50 C51 C52 -0.3(4)
C53 C50 C51 C52 176.4(3)
C48 C47 C52 C51 0.4(3)
C7 C47 C52 C51 -178.0(3)
C50 C51 C52 C47 -0.1(4)
C51 C50 C53 C55 122.3(5)
C49 C50 C53 C55 -61.0(6)
C51 C50 C53 C56 -6.0(6)
C49 C50 C53 C56 170.7(5)
C51 C50 C53 C54 -118.9(6)
C49 C50 C53 C54 57.8(6)
C6 C7 C47' C52' 109.2(16)
C8 C7 C47' C52' -75.5(19)
C6 C7 C47' C48' -71.9(15)
C8 C7 C47' C48' 103.4(14)
C52' C47' C48' C49' -0.02(15)
C7 C47' C48' C49' -179.0(19)
C47' C48' C49' C50' 0.00(15)
C48' C49' C50' C51' 0.0(3)
C48' C49' C50' C53' -171(2)
C49' C50' C51' C52' 0.0(5)
C53' C50' C51' C52' 171(2)
C48' C47' C52' C51' 0.0(3)
C7 C47' C52' C51' 179(2)
C50' C51' C52' C47' 0.0(5)
C51' C50' C53' C55' 138(2)
C49' C50' C53' C55' -51(3)
C51' C50' C53' C56' -1(3)
C49' C50' C53' C56' 170(2)
C51' C50' C53' C54' -117(2)
C49' C50' C53' C54' 54(3)
C11 C10 C57 C58 -116.1(9)
C9 C10 C57 C58 60.0(12)
C11 C10 C57 C62 70.0(9)
C9 C10 C57 C62 -114.0(8)
C62 C57 C58 C59 -0.04(17)
C10 C57 C58 C59 -173.2(12)
C57 C58 C59 C60 -0.04(15)
C58 C59 C60 C61 0.1(3)
C58 C59 C60 C63 -175.6(12)
C59 C60 C61 C62 -0.1(4)
C63 C60 C61 C62 175.5(12)
C58 C57 C62 C61 0.1(3)
C10 C57 C62 C61 173.3(12)
C60 C61 C62 C57 0.0(4)
C61 C60 C63 C66 11.0(19)
C59 C60 C63 C66 -173.5(13)
C61 C60 C63 C64 143.8(12)
C59 C60 C63 C64 -40.6(17)
C61 C60 C63 C65 -100.1(12)
C59 C60 C63 C65 75.5(13)
C11 C10 C57' C62' 55.1(5)
C9 C10 C57' C62' -119.9(3)
C11 C10 C57' C58' -127.3(4)
C9 C10 C57' C58' 57.7(4)
C62' C57' C58' C59' -0.15(13)
C10 C57' C58' C59' -178.0(4)
C57' C58' C59' C60' -0.09(15)
C58' C59' C60' C61' 0.2(3)
C58' C59' C60' C63' -177.7(4)
C59' C60' C61' C62' 0.0(4)
C63' C60' C61' C62' 177.8(5)
C58' C57' C62' C61' 0.3(3)
C10 C57' C62' C61' 178.1(4)
C60' C61' C62' C57' -0.2(4)
C61' C60' C63' C66' 18.4(9)
C59' C60' C63' C66' -163.9(7)
C61' C60' C63' C64' 141.3(6)
C59' C60' C63' C64' -41.0(8)
C61' C60' C63' C65' -100.2(6)
C59' C60' C63' C65' 77.5(6)
C10 C11 C67 C72 134.8(3)
C12 C11 C67 C72 -37.5(4)
C10 C11 C67 C68 -46.2(4)
C12 C11 C67 C68 141.4(3)
C72 C67 C68 C69 0.04(13)
C11 C67 C68 C69 -178.9(4)
C67 C68 C69 C70 0.11(15)
C68 C69 C70 C71 -0.3(3)
C68 C69 C70 C73 176.4(5)
C69 C70 C71 C72 0.3(4)
C73 C70 C71 C72 -176.3(5)
C70 C71 C72 C67 -0.2(4)
C68 C67 C72 C71 0.0(3)
C11 C67 C72 C71 179.0(4)
C69 C70 C73 C74 -57.7(8)
C71 C70 C73 C74 118.9(7)
C69 C70 C73 C76 174.3(7)
C71 C70 C73 C76 -9.2(9)
C69 C70 C73 C75 61.5(8)
C71 C70 C73 C75 -122.0(7)
C10 C11 C67' C72' -161.5(5)
C12 C11 C67' C72' 20.3(9)
C10 C11 C67' C68' 19.7(9)
C12 C11 C67' C68' -158.4(4)
C72' C67' C68' C69' -0.01(15)
C11 C67' C68' C69' 178.7(9)
C67' C68' C69' C70' -0.02(15)
C68' C69' C70' C71' 0.0(3)
C68' C69' C70' C73' -174.4(13)
C69' C70' C71' C72' 0.0(4)
C73' C70' C71' C72' 173.9(14)
C68' C67' C72' C71' 0.0(3)
C11 C67' C72' C71' -178.6(10)
C70' C71' C72' C67' 0.0(4)
C71' C70' C73' C76' -73(2)
C69' C70' C73' C76' 101.3(17)
C71' C70' C73' C74' 68.9(19)
C69' C70' C73' C74' -117.1(16)
C71' C70' C73' C75' 173.2(13)
C69' C70' C73' C75' -12.9(18)
C15 C14 C77 C78 -151.1(9)
C13 C14 C77 C78 29.3(16)
C15 C14 C77 C82 25.7(14)
C13 C14 C77 C82 -153.9(8)
C82 C77 C78 C79 0.08(14)
C14 C77 C78 C79 177.0(16)
C77 C78 C79 C80 0.06(15)
C78 C79 C80 C81 -0.1(3)
C78 C79 C80 C83 -174.8(16)
C79 C80 C81 C82 0.0(5)
C83 C80 C81 C82 174.6(16)
C80 C81 C82 C77 0.1(5)
C78 C77 C82 C81 -0.2(3)
C14 C77 C82 C81 -177.3(15)
C81 C80 C83 C84 121.1(16)
C79 C80 C83 C84 -64.5(17)
C81 C80 C83 C86 -1(2)
C79 C80 C83 C86 173.2(12)
C81 C80 C83 C85 -113.5(17)
C79 C80 C83 C85 60.9(17)
C15 C14 C77' C82' 42.4(8)
C13 C14 C77' C82' -136.9(6)
C15 C14 C77' C78' -140.8(5)
C13 C14 C77' C78' 40.0(8)
C82' C77' C78' C79' 0.19(14)
C14 C77' C78' C79' -176.8(7)
C77' C78' C79' C80' 0.16(14)
C78' C79' C80' C81' -0.3(3)
C78' C79' C80' C83' 177.5(8)
C79' C80' C81' C82' 0.1(4)
C83' C80' C81' C82' -177.6(8)
C78' C77' C82' C81' -0.4(3)
C14 C77' C82' C81' 176.3(8)
C80' C81' C82' C77' 0.2(4)
C81' C80' C83' C84' 122.4(8)
C79' C80' C83' C84' -55.2(8)
C81' C80' C83' C86' -3.6(10)
C79' C80' C83' C86' 178.7(6)
C81' C80' C83' C85' -119.3(8)
C79' C80' C83' C85' 63.0(8)
C14 C15 C87 C92 -106.9(4)
C16 C15 C87 C92 68.1(4)
C14 C15 C87 C88 69.1(4)
C16 C15 C87 C88 -115.8(3)
C92 C87 C88 C89 0.10(12)
C15 C87 C88 C89 -176.1(4)
C87 C88 C89 C90 0.27(13)
C88 C89 C90 C91 -0.6(3)
C88 C89 C90 C93 178.2(3)
C89 C90 C91 C92 0.6(3)
C93 C90 C91 C92 -178.1(3)
C88 C87 C92 C91 -0.1(3)
C15 C87 C92 C91 176.1(4)
C90 C91 C92 C87 -0.3(3)
C91 C90 C93 C96 3.3(5)
C89 C90 C93 C96 -175.5(3)
C91 C90 C93 C94 123.0(4)
C89 C90 C93 C94 -55.7(5)
C91 C90 C93 C95 -117.1(4)
C89 C90 C93 C95 64.2(4)
C14 C15 C87' C92' -113.2(16)
C16 C15 C87' C92' 71.7(18)
C14 C15 C87' C88' 65(2)
C16 C15 C87' C88' -110.6(18)
C92' C87' C88' C89' 0.02(15)
C15 C87' C88' C89' -178(3)
C87' C88' C89' C90' 0.04(15)
C88' C89' C90' C91' -0.1(3)
C88' C89' C90' C93' 173(2)
C89' C90' C91' C92' 0.1(4)
C93' C90' C91' C92' -173.7(19)
C88' C87' C92' C91' 0.0(3)
C15 C87' C92' C91' 178(3)
C90' C91' C92' C87' 0.0(4)
C91' C90' C93' C94' 178.6(18)
C89' C90' C93' C94' 5(2)
C91' C90' C93' C96' 55(2)
C89' C90' C93' C96' -119.0(19)
C91' C90' C93' C95' -58(2)
C89' C90' C93' C95' 128.3(19)
C110 B1 C98 C103 173.4(2)
C104 B1 C98 C103 58.5(4)
C116 B1 C98 C103 -63.7(3)
C110 B1 C98 C99 -13.9(4)
C104 B1 C98 C99 -128.8(3)
C116 B1 C98 C99 109.0(3)
C103 C98 C99 F1 178.6(3)
B1 C98 C99 F1 5.6(4)
C103 C98 C99 C100 -1.3(4)
B1 C98 C99 C100 -174.3(3)
F1 C99 C100 F2 1.1(4)
C98 C99 C100 F2 -179.0(3)
F1 C99 C100 C101 -178.3(3)
C98 C99 C100 C101 1.6(5)
F2 C100 C101 F3 0.2(4)
C99 C100 C101 F3 179.6(3)
F2 C100 C101 C102 179.4(3)
C99 C100 C101 C102 -1.1(5)
F3 C101 C102 F4 -0.7(5)
C100 C101 C102 F4 -179.9(3)
F3 C101 C102 C103 179.7(3)
C100 C101 C102 C103 0.5(5)
C99 C98 C103 F5 -179.3(3)
B1 C98 C103 F5 -5.6(4)
C99 C98 C103 C102 0.6(5)
B1 C98 C103 C102 174.3(3)
F4 C102 C103 F5 0.1(5)
C101 C102 C103 F5 179.6(3)
F4 C102 C103 C98 -179.8(3)
C101 C102 C103 C98 -0.3(5)
C110 B1 C104 C105 -105.3(3)
C116 B1 C104 C105 131.6(3)
C98 B1 C104 C105 16.4(5)
C110 B1 C104 C109 64.3(3)
C116 B1 C104 C109 -58.8(4)
C98 B1 C104 C109 -173.9(3)
C109 C104 C105 F6 -178.6(3)
B1 C104 C105 F6 -8.3(6)
C109 C104 C105 C106 -0.2(5)
B1 C104 C105 C106 170.1(3)
F6 C105 C106 F7 -1.1(5)
C104 C105 C106 F7 -179.6(3)
F6 C105 C106 C107 178.1(3)
C104 C105 C106 C107 -0.4(6)
F7 C106 C107 F8 -0.1(6)
C105 C106 C107 F8 -179.3(3)
F7 C106 C107 C108 179.6(3)
C105 C106 C107 C108 0.4(6)
F8 C107 C108 F9 0.6(5)
C106 C107 C108 F9 -179.1(3)
F8 C107 C108 C109 179.9(3)
C106 C107 C108 C109 0.2(5)
F9 C108 C109 F10 -0.8(4)
C107 C108 C109 F10 179.9(3)
F9 C108 C109 C104 178.4(3)
C107 C108 C109 C104 -0.9(5)
C105 C104 C109 F10 -179.9(3)
B1 C104 C109 F10 9.0(4)
C105 C104 C109 C108 0.8(5)
B1 C104 C109 C108 -170.2(3)
C104 B1 C110 C115 -110.3(3)
C116 B1 C110 C115 12.4(4)
C98 B1 C110 C115 127.8(3)
C104 B1 C110 C111 65.2(3)
C116 B1 C110 C111 -172.1(2)
C98 B1 C110 C111 -56.7(3)
C115 C110 C111 C112 -2.5(4)
B1 C110 C111 C112 -178.7(3)
C115 C110 C111 F11 178.0(2)
B1 C110 C111 F11 1.9(4)
F11 C111 C112 F12 0.1(5)
C110 C111 C112 F12 -179.4(3)
F11 C111 C112 C113 179.2(3)
C110 C111 C112 C113 -0.3(5)
F12 C112 C113 F13 0.6(5)
C111 C112 C113 F13 -178.4(3)
F12 C112 C113 C114 -178.8(3)
C111 C112 C113 C114 2.1(5)
F13 C113 C114 F14 -0.5(4)
C112 C113 C114 F14 179.0(3)
F13 C113 C114 C115 179.6(3)
C112 C113 C114 C115 -1.0(4)
F14 C114 C115 F15 -2.2(3)
C113 C114 C115 F15 177.7(2)
F14 C114 C115 C110 177.9(2)
C113 C114 C115 C110 -2.2(4)
C111 C110 C115 F15 -176.2(2)
B1 C110 C115 F15 -0.4(4)
C111 C110 C115 C114 3.7(4)
B1 C110 C115 C114 179.4(2)
C110 B1 C116 C117 -132.2(3)
C104 B1 C116 C117 -16.5(4)
C98 B1 C116 C117 105.6(3)
C110 B1 C116 C121 55.8(3)
C104 B1 C116 C121 171.5(3)
C98 B1 C116 C121 -66.4(3)
C121 C116 C117 F16 178.8(2)
B1 C116 C117 F16 6.4(4)
C121 C116 C117 C118 -1.4(4)
B1 C116 C117 C118 -173.8(3)
F16 C117 C118 F17 0.7(4)
C116 C117 C118 F17 -179.1(3)
F16 C117 C118 C119 179.9(3)
C116 C117 C118 C119 0.1(5)
F17 C118 C119 F18 -0.3(5)
C117 C118 C119 F18 -179.5(3)
F17 C118 C119 C120 179.9(3)
C117 C118 C119 C120 0.7(5)
F18 C119 C120 F19 0.2(5)
C118 C119 C120 F19 -180.0(3)
F18 C119 C120 C121 -179.9(3)
C118 C119 C120 C121 -0.1(5)
F19 C120 C121 F20 -1.1(4)
C119 C120 C121 F20 179.0(3)
F19 C120 C121 C116 178.4(3)
C119 C120 C121 C116 -1.5(5)
C117 C116 C121 F20 -178.3(2)
B1 C116 C121 F20 -5.2(4)
C117 C116 C121 C120 2.1(4)
B1 C116 C121 C120 175.2(3)
C134 B2 C122 C123 75.0(4)
C128 B2 C122 C123 -161.8(4)
C140 B2 C122 C123 -46.1(5)
C134 B2 C122 C127 -99.1(5)
C128 B2 C122 C127 24.1(5)
C140 B2 C122 C127 139.8(5)
C127 C122 C123 F21 178.6(5)
B2 C122 C123 F21 3.9(6)
C127 C122 C123 C124 -2.0(6)
B2 C122 C123 C124 -176.8(4)
F21 C123 C124 F22 3.0(7)
C122 C123 C124 F22 -176.3(4)
F21 C123 C124 C125 -179.2(5)
C122 C123 C124 C125 1.5(7)
F22 C124 C125 F23 -2.1(7)
C123 C124 C125 F23 -179.9(4)
F22 C124 C125 C126 177.3(5)
C123 C124 C125 C126 -0.5(7)
F23 C125 C126 F24 -0.7(8)
C124 C125 C126 F24 179.8(5)
F23 C125 C126 C127 179.7(5)
C124 C125 C126 C127 0.2(8)
C123 C122 C127 F25 -179.7(4)
B2 C122 C127 F25 -5.3(7)
C123 C122 C127 C126 1.8(7)
B2 C122 C127 C126 176.2(4)
F24 C126 C127 F25 0.9(8)
C125 C126 C127 F25 -179.5(5)
F24 C126 C127 C122 179.5(5)
C125 C126 C127 C122 -1.0(8)
C122 B2 C128 C129 47.6(5)
C134 B2 C128 C129 163.6(4)
C140 B2 C128 C129 -73.3(5)
C122 B2 C128 C133 -140.3(5)
C134 B2 C128 C133 -24.2(6)
C140 B2 C128 C133 98.9(5)
C133 C128 C129 F26 -177.5(5)
B2 C128 C129 F26 -4.4(7)
C133 C128 C129 C130 1.8(7)
B2 C128 C129 C130 174.9(4)
F26 C129 C130 F27 -0.8(7)
C128 C129 C130 F27 179.9(4)
F26 C129 C130 C131 176.9(4)
C128 C129 C130 C131 -2.4(7)
F27 C130 C131 F28 0.1(7)
C129 C130 C131 F28 -177.7(4)
F27 C130 C131 C132 179.5(5)
C129 C130 C131 C132 1.7(7)
F28 C131 C132 F29 -0.3(8)
C130 C131 C132 F29 -179.7(5)
F28 C131 C132 C133 178.7(5)
C130 C131 C132 C133 -0.7(8)
F29 C132 C133 F30 0.0(8)
C131 C132 C133 F30 -178.9(6)
F29 C132 C133 C128 179.1(6)
C131 C132 C133 C128 0.2(9)
C129 C128 C133 F30 178.4(6)
B2 C128 C133 F30 5.7(9)
C129 C128 C133 C132 -0.7(8)
B2 C128 C133 C132 -173.4(5)
C122 B2 C134 C139 -97.2(5)
C128 B2 C134 C139 139.1(5)
C140 B2 C134 C139 22.4(6)
C122 B2 C134 C135 74.6(4)
C128 B2 C134 C135 -49.1(5)
C140 B2 C134 C135 -165.8(4)
C139 C134 C135 F31 177.8(4)
B2 C134 C135 F31 4.8(6)
C139 C134 C135 C136 -2.6(6)
B2 C134 C135 C136 -175.5(4)
F31 C135 C136 F32 -0.4(6)
C134 C135 C136 F32 179.9(4)
F31 C135 C136 C137 -179.3(4)
C134 C135 C136 C137 1.1(7)
F32 C136 C137 F33 1.1(6)
C135 C136 C137 F33 179.9(4)
F32 C136 C137 C138 -177.6(4)
C135 C136 C137 C138 1.2(6)
F33 C137 C138 F34 0.2(7)
C136 C137 C138 F34 179.0(4)
F33 C137 C138 C139 179.5(4)
C136 C137 C138 C139 -1.7(7)
F34 C138 C139 F35 -0.2(7)
C137 C138 C139 F35 -179.5(5)
F34 C138 C139 C134 179.3(5)
C137 C138 C139 C134 0.0(7)
C135 C134 C139 F35 -178.5(5)
B2 C134 C139 F35 -6.2(8)
C135 C134 C139 C138 2.0(7)
B2 C134 C139 C138 174.3(4)
C122 B2 C140 C141 160.5(12)
C134 B2 C140 C141 46.9(13)
C128 B2 C140 C141 -76.4(12)
C122 B2 C140 C145 -26.2(11)
C134 B2 C140 C145 -139.7(10)
C128 B2 C140 C145 96.9(10)
C145 C140 C141 F36 -172.9(14)
B2 C140 C141 F36 1(2)
C145 C140 C141 C142 8(2)
B2 C140 C141 C142 -178.3(12)
F36 C141 C142 F37 -5(2)
C140 C141 C142 F37 174.4(14)
F36 C141 C142 C143 176.5(13)
C140 C141 C142 C143 -4(2)
F37 C142 C143 F38 0.6(13)
C141 C142 C143 F38 179.0(12)
F37 C142 C143 C144 -179.2(9)
C141 C142 C143 C144 -0.9(15)
F38 C143 C144 F39 0.7(12)
C142 C143 C144 F39 -179.4(9)
F38 C143 C144 C145 -178.5(10)
C142 C143 C144 C145 1.3(13)
F39 C144 C145 F40 -1.3(17)
C143 C144 C145 F40 178.0(10)
F39 C144 C145 C140 -176.3(11)
C143 C144 C145 C140 3.0(18)
C141 C140 C145 F40 178.3(14)
B2 C140 C145 F40 4.5(18)
C141 C140 C145 C144 -7.0(19)
B2 C140 C145 C144 179.1(9)
C158 B3 C146 C147 64(2)
C152 B3 C146 C147 -170.8(17)
C164 B3 C146 C147 -53(2)
C158 B3 C146 C151 -113.6(19)
C152 B3 C146 C151 12(2)
C164 B3 C146 C151 130(2)
C151 C146 C147 F41 -177.5(19)
B3 C146 C147 F41 5(3)
C151 C146 C147 C148 0(3)
B3 C146 C147 C148 -178(2)
F41 C147 C148 F42 0(3)
C146 C147 C148 F42 -177(2)
F41 C147 C148 C149 176(2)
C146 C147 C148 C149 -2(4)
F42 C148 C149 F43 -1(4)
C147 C148 C149 F43 -176(2)
F42 C148 C149 C150 177(2)
C147 C148 C149 C150 1(3)
F43 C149 C150 F44 -3(3)
C148 C149 C150 F44 179(2)
F43 C149 C150 C151 178.8(19)
C148 C149 C150 C151 2(3)
F44 C150 C151 F45 2(3)
C149 C150 C151 F45 179.5(19)
F44 C150 C151 C146 178(2)
C149 C150 C151 C146 -4(3)
C147 C146 C151 F45 179.5(18)
B3 C146 C151 F45 -3(3)
C147 C146 C151 C150 3(3)
B3 C146 C151 C150 -179.3(18)
C158 B3 C152 C153 170.1(16)
C146 B3 C152 C153 54(2)
C164 B3 C152 C153 -72(2)
C158 B3 C152 C157 -14(3)
C146 B3 C152 C157 -131(2)
C164 B3 C152 C157 103(2)
C157 C152 C153 C154 4(3)
B3 C152 C153 C154 179.6(17)
C157 C152 C153 F46 -179(2)
B3 C152 C153 F46 -3(3)
F46 C153 C154 F47 3(3)
C152 C153 C154 F47 -179.7(18)
F46 C153 C154 C155 -179.1(17)
C152 C153 C154 C155 -2(3)
F47 C154 C155 C156 177.1(19)
C153 C154 C155 C156 -1(3)
F47 C154 C155 F48 2(3)
C153 C154 C155 F48 -175.8(19)
F48 C155 C156 F49 1(3)
C154 C155 C156 F49 -174(2)
F48 C155 C156 C157 176(2)
C154 C155 C156 C157 2(3)
C155 C156 C157 F50 -177(2)
F49 C156 C157 F50 -1(4)
C155 C156 C157 C152 0(4)
F49 C156 C157 C152 176(3)
C153 C152 C157 F50 175(2)
B3 C152 C157 F50 -1(4)
C153 C152 C157 C156 -3(3)
B3 C152 C157 C156 -179(2)
C152 B3 C158 C163 135(2)
C146 B3 C158 C163 -101(2)
C164 B3 C158 C163 21(3)
C152 B3 C158 C159 -50(2)
C146 B3 C158 C159 73.9(18)
C164 B3 C158 C159 -163.9(17)
C163 C158 C159 C160 -2(3)
B3 C158 C159 C160 -178.1(17)
C163 C158 C159 F51 175.8(18)
B3 C158 C159 F51 0(2)
F51 C159 C160 C161 -174.5(18)
C158 C159 C160 C161 4(3)
F51 C159 C160 F52 0(3)
C158 C159 C160 F52 177.7(17)
C159 C160 C161 F53 176.9(18)
F52 C160 C161 F53 3(3)
C159 C160 C161 C162 -2(3)
F52 C160 C161 C162 -176.1(17)
F53 C161 C162 F54 1(3)
C160 C161 C162 F54 -179.9(18)
F53 C161 C162 C163 -179(2)
C160 C161 C162 C163 0(3)
C159 C158 C163 F55 -175(2)
B3 C158 C163 F55 0(4)
C159 C158 C163 C162 0(3)
B3 C158 C163 C162 175.2(19)
F54 C162 C163 C158 -179(2)
C161 C162 C163 C158 1(4)
F54 C162 C163 F55 -4(3)
C161 C162 C163 F55 177(2)
C158 B3 C164 C165 44(5)
C152 B3 C164 C165 -79(5)
C146 B3 C164 C165 156(4)
C158 B3 C164 C169 -131(4)
C152 B3 C164 C169 106(4)
C146 B3 C164 C169 -19(5)
C169 C164 C165 F56 169(6)
B3 C164 C165 F56 -7(9)
C169 C164 C165 C166 -11(8)
B3 C164 C165 C166 174(4)
F56 C165 C166 F57 4(7)
C164 C165 C166 F57 -176(5)
F56 C165 C166 C167 -177(5)
C164 C165 C166 C167 3(8)
F57 C166 C167 C168 -180(4)
C165 C166 C167 C168 1(6)
F57 C166 C167 F58 2(5)
C165 C166 C167 F58 -177(4)
F58 C167 C168 F59 -4(5)
C166 C167 C168 F59 178(4)
F58 C167 C168 C169 -178(4)
C166 C167 C168 C169 4(6)
F59 C168 C169 F60 9(7)
C167 C168 C169 F60 -177(4)
F59 C168 C169 C164 173(4)
C167 C168 C169 C164 -13(7)
C165 C164 C169 F60 179(5)
B3 C164 C169 F60 -6(8)
C165 C164 C169 C168 16(8)
B3 C164 C169 C168 -169(4)
C1S C2S C3S C4S 179.8(10)
C2S C3S C4S C5S 175.1(9)
C3S C4S C5S C6S 175.7(8)
C4S C5S C6S C7S 179.9(9)
C1S' C2S' C3S' C4S' -101(3)
C2S' C3S' C4S' C5S' -180(2)
C3S' C4S' C5S' C6S' 172(2)
C4S' C5S' C6S' C7S' -172(2)
C8S C9S C10S C11S 173.0(14)
C9S C10S C11S C12S -173.0(11)
C10S C11S C12S C13S -178.0(17)
C11S C12S C13S C14S 172.9(14)
